data_1520711
loop_
_publ_author_name
'Giri, Chandan'
'Topi\'c, Filip'
'Cametti, Massimo'
'Rissanen, Kari'

_publ_section_title
;
 Mixed valence mono- and hetero-metallic grid catenanes
;
_journal_issue 10
_journal_name_full 'Chem. Sci.'
_journal_page_first 5712
_journal_paper_doi 10.1039/C5SC01851J
_journal_volume 6
_journal_year 2015
_chemical_formula_sum 'C325.25 H227.25 Cu16 N97.75 O116.25 S16'
_chemical_formula_weight 8894.38
_chemical_name_systematic
;
 ?
;
_space_group_crystal_system triclinic
_space_group_IT_number 2
_space_group_name_Hall '-P 1'
_space_group_name_H-M_alt 'P -1'
_symmetry_space_group_name_Hall '-P 1'
_symmetry_space_group_name_H-M 'P -1'
_atom_sites_solution_hydrogens geom
_audit_creation_method SHELXL-2013
_audit_update_record
;
2015-05-08 deposited with the CCDC.
2015-06-29 downloaded from the CCDC.
;
_cell_angle_alpha 71.7131(19)
_cell_angle_beta 78.2731(18)
_cell_angle_gamma 87.7169(19)
_cell_formula_units_Z 2
_cell_length_a 24.6594(6)
_cell_length_b 26.1086(6)
_cell_length_c 38.5294(8)
_cell_measurement_temperature 123(2)
_cell_volume 23054.1(10)
_computing_structure_refinement 'SHELXL-2013 (Sheldrick, 2013)'
_diffrn_ambient_temperature 123(2)
_diffrn_measured_fraction_theta_full 0.983
_diffrn_measured_fraction_theta_max 0.983
_diffrn_radiation_type CuK\a
_diffrn_radiation_wavelength 1.54184
_diffrn_reflns_av_R_equivalents 0.0513
_diffrn_reflns_av_unetI/netI 0.0746
_diffrn_reflns_laue_measured_fraction_full 0.983
_diffrn_reflns_laue_measured_fraction_max 0.983
_diffrn_reflns_limit_h_max 26
_diffrn_reflns_limit_h_min -29
_diffrn_reflns_limit_k_max 25
_diffrn_reflns_limit_k_min -31
_diffrn_reflns_limit_l_max 39
_diffrn_reflns_limit_l_min -46
_diffrn_reflns_number 129534
_diffrn_reflns_point_group_measured_fraction_full 0.983
_diffrn_reflns_point_group_measured_fraction_max 0.983
_diffrn_reflns_theta_full 67.750
_diffrn_reflns_theta_max 67.750
_diffrn_reflns_theta_min 3.241
_exptl_absorpt_coefficient_mu 2.157
_exptl_crystal_density_diffrn 1.281
_exptl_crystal_F_000 9026
_exptl_crystal_size_max 0.268
_exptl_crystal_size_mid 0.084
_exptl_crystal_size_min 0.024
_refine_diff_density_max 1.448
_refine_diff_density_min -2.213
_refine_diff_density_rms 0.130
_refine_ls_extinction_method none
_refine_ls_goodness_of_fit_ref 1.118
_refine_ls_hydrogen_treatment constr
_refine_ls_matrix_type full
_refine_ls_number_parameters 5364
_refine_ls_number_reflns 82140
_refine_ls_number_restraints 12093
_refine_ls_restrained_S_all 1.081
_refine_ls_R_factor_all 0.1676
_refine_ls_R_factor_gt 0.1152
_refine_ls_shift/su_max 0.001
_refine_ls_shift/su_mean 0.000
_refine_ls_structure_factor_coef Fsqd
_refine_ls_weighting_details 'w=1/[\s^2^(Fo^2^)+(0.2000P)^2^+1.0000sin\q] where P=(Fo^2^+2Fc^2^)/3'
_refine_ls_weighting_scheme calc
_refine_ls_wR_factor_gt 0.3071
_refine_ls_wR_factor_ref 0.3676
_reflns_Friedel_coverage 0.000
_reflns_number_gt 42921
_reflns_number_total 82140
_reflns_threshold_expression 'I > 2\s(I)'
_cod_data_source_file c5sc01851j2.cif
_cod_data_source_block 4
_cod_depositor_comments 'Adding full bibliography for 1520709--1520712.cif.'
_cod_database_code 1520711
_shelx_space_group_comment
;
The symmetry employed for this shelxl refinement is uniquely defined
by the following loop, which should always be used as a source of
symmetry information in preference to the above space-group names.
They are only intended as comments.
;
_shelx_estimated_absorpt_t_min 0.596
_shelx_estimated_absorpt_t_max 0.950
_shelxl_version_number 2013-4

loop_
_space_group_symop_operation_xyz
'x, y, z'
'-x, -y, -z'

loop_
_atom_site_label
_atom_site_type_symbol
_atom_site_fract_x
_atom_site_fract_y
_atom_site_fract_z
_atom_site_U_iso_or_equiv
_atom_site_adp_type
_atom_site_occupancy
_atom_site_site_symmetry_order
_atom_site_calc_flag
_atom_site_refinement_flags_posn
_atom_site_refinement_flags_adp
_atom_site_refinement_flags_occupancy
_atom_site_disorder_assembly
_atom_site_disorder_group
Cu1 Cu 0.28268(4) 0.63440(4) 0.55975(3) 0.0649(3) Uani 1 1 d . U . . .
Cu2 Cu 0.39531(6) 0.54810(6) 0.76192(4) 0.0917(4) Uani 1 1 d . U . . .
Cu3 Cu 0.70908(5) 0.68238(5) 0.64991(3) 0.0786(3) Uani 1 1 d . U . . .
Cu4 Cu 0.59000(5) 0.81438(4) 0.44638(3) 0.0698(3) Uani 1 1 d . U . . .
Cu5 Cu 0.27972(8) 0.36921(6) 0.73449(4) 0.1101(5) Uani 1 1 d . U . . .
Cu6 Cu 0.20464(8) 0.40694(7) 0.95383(4) 0.1119(5) Uani 1 1 d . U . . .
Cu7 Cu 0.48414(6) 0.65685(6) 0.85262(4) 0.0895(4) Uani 1 1 d . U . . .
Cu8 Cu 0.48384(5) 0.65509(5) 0.63115(3) 0.0753(3) Uani 1 1 d . U . . .
Cu9 Cu 0.31095(7) 0.84259(10) 0.33157(5) 0.1300(7) Uani 1 1 d . U . . .
Cu10 Cu 0.14915(10) 1.00325(10) 0.15614(7) 0.1410(7) Uani 1 1 d . U . . .
Cu11 Cu -0.15959(5) 0.97618(5) 0.28680(3) 0.0792(3) Uani 1 1 d . U . . .
Cu12 Cu -0.01784(7) 0.78338(7) 0.46791(4) 0.1033(4) Uani 1 1 d . U . . .
Cu13 Cu 0.30539(6) 0.84983(6) 0.11178(4) 0.0945(4) Uani 1 1 d . U . . .
Cu14 Cu 0.22713(5) 1.15454(6) -0.06136(4) 0.0832(3) Uani 1 1 d . U . . .
Cu15 Cu 0.02604(7) 1.20715(6) 0.13444(4) 0.0973(4) Uani 1 1 d . U . . .
Cu16 Cu 0.08195(6) 0.91270(5) 0.28976(4) 0.0815(3) Uani 1 1 d . U . . .
N1A N 0.2430(2) 0.6579(2) 0.50738(15) 0.0713(14) Uani 1 1 d D U . . .
C2A C 0.1999(3) 0.6879(3) 0.4986(2) 0.085(2) Uani 1 1 d D U . . .
H2A H 0.1804 0.7049 0.5157 0.103 Uiso 1 1 calc R U . . .
C3A C 0.1825(3) 0.6953(4) 0.4652(2) 0.099(3) Uani 1 1 d D U . . .
H3A H 0.1515 0.7168 0.4597 0.119 Uiso 1 1 calc R U . . .
C4A C 0.2105(4) 0.6714(4) 0.4405(2) 0.100(3) Uani 1 1 d D U . . .
H4A H 0.1992 0.6761 0.4176 0.120 Uiso 1 1 calc R U . . .
C5A C 0.2558(3) 0.6401(3) 0.4490(2) 0.084(2) Uani 1 1 d D U . . .
H5A H 0.2763 0.6234 0.4320 0.101 Uiso 1 1 calc R U . . .
C6A C 0.2701(3) 0.6338(3) 0.48283(17) 0.0701(17) Uani 1 1 d D U . . .
C7A C 0.3165(3) 0.5998(3) 0.4943(2) 0.0668(17) Uani 1 1 d . U . . .
H7A H 0.3384 0.5823 0.4783 0.080 Uiso 1 1 calc R U . . .
C10A C 0.3751(3) 0.5569(3) 0.57348(18) 0.0582(14) Uani 1 1 d . U . . .
C12A C 0.4191(2) 0.5196(2) 0.58791(17) 0.0581(14) Uani 1 1 d . U . . .
C13A C 0.4564(3) 0.4940(3) 0.56747(19) 0.0663(17) Uani 1 1 d . U . . .
H13A H 0.4556 0.4994 0.5420 0.080 Uiso 1 1 calc R U . . .
C14A C 0.4953(3) 0.4602(3) 0.5841(2) 0.076(2) Uani 1 1 d D U . . .
C15A C 0.4971(3) 0.4521(3) 0.6212(2) 0.0699(18) Uani 1 1 d . U . . .
H15A H 0.5237 0.4290 0.6324 0.084 Uiso 1 1 calc R U . . .
C16A C 0.4593(3) 0.4783(3) 0.64204(19) 0.0628(15) Uani 1 1 d . U . . .
C17A C 0.4213(3) 0.5111(3) 0.62538(18) 0.0581(14) Uani 1 1 d . U . . .
H17A H 0.3957 0.5287 0.6395 0.070 Uiso 1 1 calc R U . . .
C23A C 0.4629(3) 0.4646(3) 0.68206(19) 0.0638(15) Uani 1 1 d . U . . .
C26A C 0.4598(3) 0.4598(3) 0.7583(2) 0.0743(18) Uani 1 1 d . U . . .
H26A H 0.4782 0.4317 0.7501 0.089 Uiso 1 1 calc R U . . .
C27A C 0.4567(2) 0.4603(2) 0.79650(16) 0.0717(17) Uani 1 1 d D U . . .
C28A C 0.4796(4) 0.4211(3) 0.82206(19) 0.089(2) Uani 1 1 d D U . . .
H28A H 0.4987 0.3921 0.8155 0.107 Uiso 1 1 calc R U . . .
C29A C 0.4743(4) 0.4249(3) 0.85752(19) 0.096(2) Uani 1 1 d D U . . .
H29A H 0.4886 0.3976 0.8760 0.115 Uiso 1 1 calc R U . . .
C30A C 0.4486(4) 0.4675(4) 0.8660(2) 0.097(2) Uani 1 1 d D U . . .
H30A H 0.4457 0.4709 0.8901 0.116 Uiso 1 1 calc R U . . .
C31A C 0.4263(4) 0.5062(3) 0.83886(19) 0.093(2) Uani 1 1 d D U . . .
H31A H 0.4079 0.5358 0.8450 0.112 Uiso 1 1 calc R U . . .
N32A N 0.4302(3) 0.5029(3) 0.80443(15) 0.0779(16) Uani 1 1 d D U . . .
N8A N 0.3262(2) 0.5945(2) 0.52642(15) 0.0595(12) Uani 1 1 d D U . . .
N9A N 0.3686(2) 0.5626(2) 0.53811(15) 0.0590(12) Uani 1 1 d D U . . .
H9A H 0.3904 0.5467 0.5237 0.071 Uiso 1 1 calc R U . . .
N24A N 0.4411(3) 0.5014(2) 0.69916(15) 0.0637(13) Uani 1 1 d . U . . .
H24A H 0.4280 0.5308 0.6851 0.076 Uiso 1 1 calc R U . . .
N25A N 0.4373(3) 0.4976(3) 0.73610(16) 0.0702(14) Uani 1 1 d . U . . .
O11A O 0.3448(2) 0.5795(2) 0.59313(13) 0.0664(11) Uani 1 1 d . U . . .
O19A O 0.5069(3) 0.3700(3) 0.5687(2) 0.114(2) Uani 1 1 d D U . . .
O20A O 0.5876(3) 0.4109(4) 0.57706(19) 0.115(3) Uani 1 1 d D U . . .
O21A O 0.5499(3) 0.4522(3) 0.52184(14) 0.122(3) Uani 1 1 d D U . . .
O22A O 0.4831(3) 0.4223(3) 0.69779(16) 0.0902(17) Uani 1 1 d . U . . .
S18A S 0.53894(11) 0.41992(13) 0.56106(6) 0.1027(9) Uani 1 1 d D U . . .
N1B N 0.3119(3) 0.5404(3) 0.78248(18) 0.0883(18) Uani 1 1 d D U . . .
C2B C 0.2777(3) 0.4973(3) 0.79839(19) 0.095(2) Uani 1 1 d D U . . .
H2B H 0.2919 0.4625 0.7998 0.115 Uiso 1 1 calc R U . . .
C3B C 0.2219(3) 0.5020(4) 0.8129(2) 0.106(3) Uani 1 1 d D U . . .
H3B H 0.1984 0.4707 0.8240 0.127 Uiso 1 1 calc R U . . .
C4B C 0.2016(4) 0.5511(4) 0.8112(3) 0.112(3) Uani 1 1 d D U . . .
H4B H 0.1638 0.5546 0.8216 0.134 Uiso 1 1 calc R U . . .
C5B C 0.2355(3) 0.5964(4) 0.7943(3) 0.102(3) Uani 1 1 d D U . . .
H5B H 0.2212 0.6313 0.7920 0.122 Uiso 1 1 calc R U . . .
C6B C 0.2907(3) 0.5898(3) 0.7810(2) 0.086(2) Uani 1 1 d D U . . .
C7B C 0.3284(4) 0.6359(4) 0.7631(2) 0.086(2) Uani 1 1 d . U . . .
H7B H 0.3163 0.6716 0.7610 0.103 Uiso 1 1 calc R U . . .
C10B C 0.4163(4) 0.7200(4) 0.7349(2) 0.0806(19) Uani 1 1 d . U . . .
C12B C 0.4636(4) 0.7569(4) 0.71340(17) 0.0766(17) Uani 1 1 d . U . . .
C13B C 0.4568(4) 0.8128(4) 0.7039(2) 0.087(2) Uani 1 1 d . U . . .
H13B H 0.4215 0.8264 0.7114 0.105 Uiso 1 1 calc R U . . .
C14B C 0.4988(4) 0.8473(3) 0.6845(3) 0.094(2) Uani 1 1 d D U . . .
C15B C 0.5519(4) 0.8304(4) 0.6732(2) 0.084(2) Uani 1 1 d . U . . .
H15B H 0.5815 0.8557 0.6601 0.101 Uiso 1 1 calc R U . . .
C16B C 0.5602(3) 0.7743(3) 0.6820(2) 0.0696(16) Uani 1 1 d . U . . .
C17B C 0.5167(3) 0.7390(3) 0.7015(2) 0.0715(17) Uani 1 1 d . U . . .
H17B H 0.5225 0.7014 0.7071 0.086 Uiso 1 1 calc R U . . .
C23B C 0.6147(3) 0.7506(3) 0.6704(2) 0.0688(16) Uani 1 1 d . U . . .
C26B C 0.7529(4) 0.7901(4) 0.6307(2) 0.082(2) Uani 1 1 d . U . . .
H26B H 0.7531 0.8277 0.6274 0.099 Uiso 1 1 calc R U . . .
C27B C 0.8039(3) 0.7632(3) 0.61962(16) 0.0803(18) Uani 1 1 d D U . . .
C28B C 0.8540(3) 0.7907(3) 0.6040(2) 0.088(2) Uani 1 1 d D U . . .
H28B H 0.8566 0.8285 0.5997 0.106 Uiso 1 1 calc R U . . .
C29B C 0.9001(3) 0.7626(3) 0.5947(3) 0.102(3) Uani 1 1 d D U . . .
H29B H 0.9351 0.7805 0.5841 0.123 Uiso 1 1 calc R U . . .
C30B C 0.8948(3) 0.7090(4) 0.6007(3) 0.107(3) Uani 1 1 d D U . . .
H30B H 0.9262 0.6888 0.5947 0.129 Uiso 1 1 calc R U . . .
C31B C 0.8430(3) 0.6835(3) 0.6159(3) 0.096(2) Uani 1 1 d D U . . .
H31B H 0.8396 0.6461 0.6193 0.115 Uiso 1 1 calc R U . . .
N32B N 0.7981(3) 0.7095(2) 0.62587(19) 0.0819(16) Uani 1 1 d D U . . .
N8B N 0.3792(3) 0.6266(3) 0.75030(17) 0.0789(16) Uani 1 1 d D U . . .
N9B N 0.4175(3) 0.6699(3) 0.73154(18) 0.0776(16) Uani 1 1 d D U . . .
H9B H 0.4459 0.6635 0.7156 0.093 Uiso 1 1 calc R U . . .
N24B N 0.6591(3) 0.7849(3) 0.6561(2) 0.0758(15) Uani 1 1 d . U . . .
N25B N 0.7079(3) 0.7609(3) 0.64512(18) 0.0748(15) Uani 1 1 d . U . . .
O11B O 0.3777(3) 0.7344(3) 0.7557(2) 0.0991(18) Uani 1 1 d . U . . .
O19B O 0.5351(4) 0.9456(4) 0.6532(5) 0.242(7) Uani 1 1 d D U . . .
O20B O 0.4606(6) 0.9261(5) 0.7078(3) 0.212(5) Uani 1 1 d D U . . .
O21B O 0.4425(6) 0.9263(5) 0.6517(4) 0.234(6) Uani 1 1 d D U . . .
O22B O 0.6180(2) 0.7023(2) 0.67336(16) 0.0760(13) Uani 1 1 d . U . . .
S18B S 0.4864(2) 0.91779(13) 0.67248(12) 0.1432(14) Uani 1 1 d D U . . .
N1C N 0.7155(3) 0.6480(3) 0.70431(18) 0.0844(17) Uani 1 1 d D U . . .
C2C C 0.7139(3) 0.6695(3) 0.7314(2) 0.105(3) Uani 1 1 d D U . . .
H2C H 0.7098 0.7074 0.7259 0.126 Uiso 1 1 calc R U . . .
C3C C 0.7181(4) 0.6390(4) 0.7675(2) 0.120(3) Uani 1 1 d D U . . .
H3C H 0.7170 0.6558 0.7862 0.144 Uiso 1 1 calc R U . . .
C4C C 0.7238(6) 0.5849(4) 0.7756(3) 0.130(4) Uani 1 1 d D U . . .
H4C H 0.7255 0.5634 0.8003 0.156 Uiso 1 1 calc R U . . .
C5C C 0.7270(5) 0.5612(3) 0.7477(2) 0.114(3) Uani 1 1 d D U . . .
H5C H 0.7330 0.5237 0.7526 0.137 Uiso 1 1 calc R U . . .
C6C C 0.7212(4) 0.5937(3) 0.7126(2) 0.092(2) Uani 1 1 d D U . . .
C7C C 0.7200(4) 0.5733(4) 0.6822(3) 0.090(2) Uani 1 1 d . U . . .
H7C H 0.7240 0.5361 0.6845 0.108 Uiso 1 1 calc R U . . .
C10C C 0.7014(3) 0.6413(3) 0.5939(2) 0.0706(17) Uani 1 1 d . U . . .
C12C C 0.6955(2) 0.6365(3) 0.5571(2) 0.0675(16) Uani 1 1 d . U . . .
C13C C 0.7142(3) 0.5902(3) 0.5470(3) 0.0768(19) Uani 1 1 d . U . . .
H13C H 0.7310 0.5617 0.5632 0.092 Uiso 1 1 calc R U . . .
C14C C 0.7070(4) 0.5878(3) 0.5125(2) 0.080(2) Uani 1 1 d D U . . .
C15C C 0.6831(4) 0.6288(3) 0.4886(2) 0.0769(19) Uani 1 1 d . U . . .
H15C H 0.6785 0.6260 0.4654 0.092 Uiso 1 1 calc R U . . .
C16C C 0.6655(3) 0.6750(3) 0.4989(2) 0.0666(16) Uani 1 1 d . U . . .
C17C C 0.6728(3) 0.6780(3) 0.5329(2) 0.0644(15) Uani 1 1 d . U . . .
H17C H 0.6619 0.7095 0.5396 0.077 Uiso 1 1 calc R U . . .
C23C C 0.6377(3) 0.7195(3) 0.4742(2) 0.0657(16) Uani 1 1 d . U . . .
C26C C 0.5896(5) 0.7637(4) 0.3932(3) 0.097(3) Uani 1 1 d . U . . .
H26C H 0.5971 0.7380 0.3802 0.116 Uiso 1 1 calc R U . . .
C27C C 0.5611(3) 0.8134(3) 0.37918(18) 0.092(2) Uani 1 1 d D U . . .
C28C C 0.5418(5) 0.8272(4) 0.3462(2) 0.113(4) Uani 1 1 d D U . . .
H28C H 0.5470 0.8039 0.3313 0.136 Uiso 1 1 calc R U . . .
C29C C 0.5149(5) 0.8753(3) 0.3353(2) 0.107(3) Uani 1 1 d D U . . .
H29C H 0.5009 0.8850 0.3130 0.128 Uiso 1 1 calc R U . . .
C30C C 0.5087(4) 0.9083(3) 0.3566(2) 0.100(3) Uani 1 1 d D U . . .
H30C H 0.4910 0.9418 0.3492 0.120 Uiso 1 1 calc R U . . .
C31C C 0.5289(4) 0.8923(3) 0.3897(2) 0.086(2) Uani 1 1 d D U . . .
H31C H 0.5236 0.9151 0.4050 0.103 Uiso 1 1 calc R U . . .
N32C N 0.5550(3) 0.8466(2) 0.40047(16) 0.0795(16) Uani 1 1 d D U . . .
N8C N 0.7132(3) 0.6084(3) 0.65186(19) 0.0792(16) Uani 1 1 d D U . . .
N9C N 0.7116(3) 0.5956(3) 0.62001(19) 0.0837(17) Uani 1 1 d D U . . .
N24C N 0.6298(3) 0.7128(3) 0.44290(18) 0.0778(17) Uani 1 1 d . U . . .
N25C N 0.6040(3) 0.7569(3) 0.42482(18) 0.0750(15) Uani 1 1 d . U . . .
O11C O 0.6958(2) 0.6873(2) 0.59824(16) 0.0736(13) Uani 1 1 d . U . . .
O19C O 0.7824(5) 0.5422(4) 0.4770(4) 0.261(7) Uani 1 1 d D U . . .
O20C O 0.6931(6) 0.5226(4) 0.4769(3) 0.217(5) Uani 1 1 d D U . . .
O21C O 0.7281(4) 0.4857(2) 0.53332(19) 0.112(2) Uani 1 1 d D U . . .
O22C O 0.6232(2) 0.76006(19) 0.48534(14) 0.0683(12) Uani 1 1 d . U . . .
S18C S 0.7282(2) 0.52930(11) 0.50008(10) 0.1529(17) Uani 1 1 d D U . . .
N1D N 0.6702(3) 0.8662(2) 0.42743(16) 0.0754(15) Uani 1 1 d D U . . .
C2D C 0.7184(3) 0.8625(3) 0.40568(19) 0.086(2) Uani 1 1 d D U . . .
H2D H 0.7200 0.8411 0.3896 0.103 Uiso 1 1 calc R U . . .
C3D C 0.7666(3) 0.8885(3) 0.4054(2) 0.087(2) Uani 1 1 d D U . . .
H3D H 0.8003 0.8850 0.3894 0.105 Uiso 1 1 calc R U . . .
C4D C 0.7649(3) 0.9190(3) 0.4283(2) 0.090(2) Uani 1 1 d D U . . .
H4D H 0.7975 0.9369 0.4286 0.108 Uiso 1 1 calc R U . . .
C5D C 0.7152(3) 0.9237(3) 0.4513(2) 0.0788(19) Uani 1 1 d D U . . .
H5D H 0.7131 0.9449 0.4675 0.095 Uiso 1 1 calc R U . . .
C6D C 0.6688(3) 0.8971(3) 0.45011(19) 0.0717(16) Uani 1 1 d D U . . .
C7D C 0.6143(4) 0.9011(3) 0.4730(2) 0.0725(17) Uani 1 1 d . U . . .
H7D H 0.6083 0.9257 0.4870 0.087 Uiso 1 1 calc R U . . .
C10D C 0.4860(3) 0.8349(3) 0.49601(18) 0.0657(15) Uani 1 1 d . U . . .
C12D C 0.4287(3) 0.8368(3) 0.51805(15) 0.0668(15) Uani 1 1 d . U . . .
C13D C 0.4069(4) 0.8806(3) 0.5286(2) 0.0741(18) Uani 1 1 d . U . . .
H13D H 0.4286 0.9128 0.5217 0.089 Uiso 1 1 calc R U . . .
C14D C 0.3530(4) 0.8772(3) 0.5493(2) 0.0780(18) Uani 1 1 d D U . . .
C15D C 0.3212(4) 0.8297(3) 0.5599(2) 0.0726(18) Uani 1 1 d . U . . .
H15D H 0.2851 0.8272 0.5750 0.087 Uiso 1 1 calc R U . . .
C16D C 0.3421(3) 0.7862(3) 0.5485(2) 0.0657(15) Uani 1 1 d . U . . .
C17D C 0.3955(3) 0.7908(3) 0.52694(19) 0.0646(15) Uani 1 1 d . U . . .
H17D H 0.4095 0.7618 0.5181 0.077 Uiso 1 1 calc R U . . .
C23D C 0.3113(3) 0.7346(3) 0.5584(2) 0.0643(15) Uani 1 1 d . U . . .
C26D C 0.1982(3) 0.6561(3) 0.6124(2) 0.0712(17) Uani 1 1 d . U . . .
H26D H 0.1753 0.6758 0.6265 0.085 Uiso 1 1 calc R U . . .
C27D C 0.1851(2) 0.6005(2) 0.61572(15) 0.0687(16) Uani 1 1 d D U . . .
C28D C 0.1410(3) 0.5705(3) 0.6410(2) 0.084(2) Uani 1 1 d D U . . .
H28D H 0.1164 0.5852 0.6576 0.101 Uiso 1 1 calc R U . . .
C29D C 0.1338(3) 0.5181(3) 0.6412(3) 0.095(2) Uani 1 1 d D U . . .
H29D H 0.1043 0.4960 0.6586 0.115 Uiso 1 1 calc R U . . .
C30D C 0.1686(4) 0.4978(3) 0.6169(3) 0.101(3) Uani 1 1 d D U . . .
H30D H 0.1628 0.4622 0.6166 0.121 Uiso 1 1 calc R U . . .
C31D C 0.2127(3) 0.5299(3) 0.5923(2) 0.086(2) Uani 1 1 d D U . . .
H31D H 0.2378 0.5154 0.5758 0.103 Uiso 1 1 calc R U . . .
N32D N 0.2207(2) 0.5806(2) 0.59156(16) 0.0710(14) Uani 1 1 d D U . . .
N8D N 0.5753(2) 0.8699(2) 0.47320(16) 0.0654(13) Uani 1 1 d D U . . .
N9D N 0.5233(3) 0.8731(2) 0.49403(16) 0.0674(13) Uani 1 1 d D U . . .
N24D N 0.2626(3) 0.7277(3) 0.58306(18) 0.0693(14) Uani 1 1 d . U . . .
N25D N 0.2425(3) 0.6764(2) 0.58925(17) 0.0659(13) Uani 1 1 d . U . . .
O11D O 0.4980(2) 0.8002(2) 0.48077(15) 0.0707(12) Uani 1 1 d . U . . .
O19D O 0.2905(4) 0.9591(3) 0.5325(2) 0.130(3) Uani 1 1 d D U . . .
O20D O 0.3674(3) 0.9669(3) 0.5611(2) 0.1002(19) Uani 1 1 d D U . . .
O21D O 0.2880(3) 0.9140(3) 0.59713(19) 0.118(2) Uani 1 1 d D U . . .
O22D O 0.3322(2) 0.69974(19) 0.54263(14) 0.0662(11) Uani 1 1 d . U . . .
S18D S 0.32265(11) 0.93506(9) 0.55975(7) 0.0905(6) Uani 1 1 d D U . . .
N1E N 0.3065(3) 0.3740(3) 0.6768(2) 0.0956(19) Uani 1 1 d D U . . .
C2E C 0.2805(4) 0.3946(3) 0.6483(3) 0.109(3) Uani 1 1 d D U . . .
H2E H 0.2428 0.4039 0.6535 0.131 Uiso 1 1 calc R U . . .
C3E C 0.3068(4) 0.4028(4) 0.6115(3) 0.118(3) Uani 1 1 d D U . . .
H3E H 0.2875 0.4182 0.5918 0.141 Uiso 1 1 calc R U . . .
C4E C 0.3603(4) 0.3886(4) 0.6040(2) 0.115(3) Uani 1 1 d D U . . .
H4E H 0.3787 0.3936 0.5790 0.138 Uiso 1 1 calc R U . . .
C5E C 0.3880(4) 0.3668(4) 0.6329(2) 0.105(3) Uani 1 1 d D U . . .
H5E H 0.4255 0.3566 0.6280 0.126 Uiso 1 1 calc R U . . .
C6E C 0.3600(3) 0.3603(4) 0.6690(2) 0.093(2) Uani 1 1 d D U . . .
C7E C 0.3859(5) 0.3419(4) 0.7010(3) 0.103(3) Uani 1 1 d . U . . .
H7E H 0.4224 0.3286 0.6990 0.123 Uiso 1 1 calc R U . . .
C10E C 0.3461(4) 0.3437(3) 0.7920(3) 0.088(2) Uani 1 1 d . U . . .
C12E C 0.3628(3) 0.3303(3) 0.8283(3) 0.0808(19) Uani 1 1 d . U . . .
C13E C 0.4100(4) 0.3001(3) 0.8377(3) 0.101(3) Uani 1 1 d . U . . .
H13E H 0.4336 0.2865 0.8200 0.121 Uiso 1 1 calc R U . . .
C14E C 0.4215(3) 0.2907(4) 0.8734(3) 0.110(3) Uani 1 1 d D U . . .
C15E C 0.3883(4) 0.3080(4) 0.8998(3) 0.105(3) Uani 1 1 d . U . . .
H15E H 0.3960 0.2995 0.9241 0.126 Uiso 1 1 calc R U . . .
C16E C 0.3426(4) 0.3387(3) 0.8908(3) 0.0833(19) Uani 1 1 d . U . . .
C17E C 0.3314(3) 0.3500(3) 0.8551(2) 0.0757(17) Uani 1 1 d . U . . .
H17E H 0.3010 0.3722 0.8491 0.091 Uiso 1 1 calc R U . . .
C23E C 0.3014(4) 0.3587(4) 0.9176(3) 0.090(2) Uani 1 1 d . U . . .
C26E C 0.2747(5) 0.3692(4) 1.0074(3) 0.111(3) Uani 1 1 d . U . . .
H26E H 0.3068 0.3551 1.0168 0.133 Uiso 1 1 calc R U . . .
C27E C 0.2299(4) 0.3878(3) 1.0296(2) 0.115(3) Uani 1 1 d D U . . .
C28E C 0.2286(5) 0.3838(5) 1.0665(3) 0.138(5) Uani 1 1 d D U . . .
H28E H 0.2584 0.3684 1.0783 0.166 Uiso 1 1 calc R U . . .
C29E C 0.1830(6) 0.4028(7) 1.0856(3) 0.162(6) Uani 1 1 d D U . . .
H29E H 0.1807 0.3996 1.1111 0.195 Uiso 1 1 calc R U . . .
C30E C 0.1416(5) 0.4258(6) 1.0684(3) 0.158(5) Uani 1 1 d D U . . .
H30E H 0.1105 0.4395 1.0814 0.189 Uiso 1 1 calc R U . . .
C31E C 0.1451(5) 0.4290(5) 1.0312(3) 0.137(4) Uani 1 1 d D U . . .
H31E H 0.1161 0.4454 1.0189 0.165 Uiso 1 1 calc R U . . .
N32E N 0.1878(4) 0.4098(4) 1.0125(2) 0.114(2) Uani 1 1 d D U . . .
N8E N 0.3578(4) 0.3442(3) 0.7322(2) 0.098(2) Uani 1 1 d D U . . .
N9E N 0.3795(4) 0.3299(4) 0.7642(2) 0.106(2) Uani 1 1 d D U . . .
N24E N 0.3124(4) 0.3546(4) 0.9511(2) 0.102(2) Uani 1 1 d . U . . .
N25E N 0.2700(4) 0.3722(4) 0.9745(2) 0.103(2) Uani 1 1 d . U . . .
O11E O 0.3000(3) 0.3652(3) 0.78892(18) 0.0922(16) Uani 1 1 d . U . . .
O19E O 0.4718(4) 0.2012(4) 0.8810(5) 0.237(6) Uani 1 1 d D U . . .
O20E O 0.4784(5) 0.2454(7) 0.9234(3) 0.259(6) Uani 1 1 d D U . . .
O21E O 0.5282(3) 0.2818(4) 0.8614(3) 0.144(3) Uani 1 1 d D U . . .
O22E O 0.2574(3) 0.3775(3) 0.90940(17) 0.0897(15) Uani 1 1 d . U . . .
S18E S 0.48093(13) 0.25248(18) 0.88369(15) 0.171(2) Uani 1 1 d D U . . .
N1F N 0.1446(3) 0.3453(3) 0.96574(19) 0.097(2) Uani 1 1 d D U . . .
C2F C 0.1473(4) 0.2923(3) 0.9813(2) 0.110(3) Uani 1 1 d D U . . .
H2F H 0.1805 0.2778 0.9890 0.132 Uiso 1 1 calc R U . . .
C3F C 0.1030(4) 0.2574(3) 0.9869(3) 0.114(3) Uani 1 1 d D U . . .
H3F H 0.1064 0.2196 0.9976 0.136 Uiso 1 1 calc R U . . .
C4F C 0.0550(4) 0.2776(3) 0.9769(3) 0.112(3) Uani 1 1 d D U . . .
H4F H 0.0241 0.2543 0.9812 0.134 Uiso 1 1 calc R U . . .
C5F C 0.0516(4) 0.3327(3) 0.9604(3) 0.116(4) Uani 1 1 d D U . . .
H5F H 0.0185 0.3477 0.9530 0.139 Uiso 1 1 calc R U . . .
C6F C 0.0972(3) 0.3654(3) 0.9549(3) 0.097(3) Uani 1 1 d D U . . .
C7F C 0.0999(5) 0.4232(5) 0.9369(3) 0.118(4) Uani 1 1 d . U . . .
H7F H 0.0692 0.4420 0.9279 0.142 Uiso 1 1 calc R U . . .
C10F C 0.2057(5) 0.5161(4) 0.9144(2) 0.090(2) Uani 1 1 d . U . . .
C12F C 0.2241(4) 0.5735(3) 0.89503(16) 0.0809(19) Uani 1 1 d . U . . .
C13F C 0.1862(5) 0.6130(4) 0.8860(2) 0.093(2) Uani 1 1 d . U . . .
H13F H 0.1477 0.6041 0.8917 0.111 Uiso 1 1 calc R U . . .
C14F C 0.2049(4) 0.6669(3) 0.8682(3) 0.087(2) Uani 1 1 d D U . . .
C15F C 0.2599(4) 0.6803(3) 0.8592(2) 0.081(2) Uani 1 1 d . U . . .
H15F H 0.2719 0.7167 0.8467 0.097 Uiso 1 1 calc R U . . .
C16F C 0.2981(4) 0.6409(3) 0.8681(2) 0.0757(17) Uani 1 1 d . U . . .
C17F C 0.2799(4) 0.5873(3) 0.8858(2) 0.082(2) Uani 1 1 d . U . . .
H17F H 0.3062 0.5599 0.8916 0.098 Uiso 1 1 calc R U . . .
C23F C 0.3591(4) 0.6510(3) 0.8596(2) 0.0740(17) Uani 1 1 d . U . . .
C26F C 0.4519(4) 0.7606(4) 0.8087(2) 0.085(2) Uani 1 1 d . U . . .
H26F H 0.4277 0.7889 0.8000 0.102 Uiso 1 1 calc R U . . .
C27F C 0.5112(3) 0.7692(3) 0.79769(19) 0.096(2) Uani 1 1 d D U . . .
C28F C 0.5363(4) 0.8153(4) 0.7709(2) 0.112(3) Uani 1 1 d D U . . .
H28F H 0.5149 0.8442 0.7594 0.134 Uiso 1 1 calc R U . . .
C29F C 0.5937(4) 0.8179(5) 0.7614(3) 0.130(4) Uani 1 1 d D U . . .
H29F H 0.6121 0.8485 0.7425 0.156 Uiso 1 1 calc R U . . .
C30F C 0.6233(4) 0.7771(5) 0.7792(3) 0.139(4) Uani 1 1 d D U . . .
H30F H 0.6626 0.7787 0.7728 0.166 Uiso 1 1 calc R U . . .
C31F C 0.5956(3) 0.7328(4) 0.8068(3) 0.125(3) Uani 1 1 d D U . . .
H31F H 0.6167 0.7044 0.8194 0.150 Uiso 1 1 calc R U . . .
N32F N 0.5405(3) 0.7287(3) 0.8163(2) 0.101(2) Uani 1 1 d D U . . .
N8F N 0.1447(4) 0.4476(3) 0.9335(2) 0.106(2) Uani 1 1 d D U . . .
N9F N 0.1546(4) 0.5025(3) 0.9148(2) 0.109(3) Uani 1 1 d D U . . .
N24F N 0.3771(3) 0.7033(3) 0.83937(19) 0.0791(16) Uani 1 1 d . U . . .
H24F H 0.3536 0.7289 0.8324 0.095 Uiso 1 1 calc R U . . .
N25F N 0.4322(3) 0.7135(3) 0.83074(19) 0.0777(15) Uani 1 1 d . U . . .
O11F O 0.2409(3) 0.4834(3) 0.92923(19) 0.0980(18) Uani 1 1 d . U . . .
O19F O 0.1556(4) 0.7487(4) 0.8821(3) 0.152(3) Uani 1 1 d D U . . .
O20F O 0.1060(3) 0.6944(3) 0.8583(3) 0.118(2) Uani 1 1 d D U . . .
O21F O 0.1833(3) 0.7526(3) 0.8175(2) 0.128(3) Uani 1 1 d D U . . .
O22F O 0.3914(3) 0.6166(2) 0.87041(17) 0.0811(14) Uani 1 1 d . U . . .
S18F S 0.15816(12) 0.72013(11) 0.85516(11) 0.1169(10) Uani 1 1 d D U . . .
N1G N 0.4775(3) 0.6663(3) 0.9031(2) 0.105(2) Uani 1 1 d D U . . .
C2G C 0.4463(4) 0.6995(4) 0.9180(2) 0.141(5) Uani 1 1 d D U . . .
H2G H 0.4226 0.7227 0.9037 0.170 Uiso 1 1 calc R U . . .
C3G C 0.4465(5) 0.7019(5) 0.9535(3) 0.147(5) Uani 1 1 d D U . . .
H3G H 0.4235 0.7261 0.9635 0.177 Uiso 1 1 calc R U . . .
C4G C 0.4806(5) 0.6688(5) 0.9734(3) 0.134(4) Uani 1 1 d D U . . .
H4G H 0.4817 0.6695 0.9977 0.161 Uiso 1 1 calc R U . . .
C5G C 0.5136(5) 0.6338(5) 0.9585(2) 0.125(4) Uani 1 1 d D U . . .
H5G H 0.5375 0.6104 0.9725 0.150 Uiso 1 1 calc R U . . .
C6G C 0.5115(4) 0.6333(4) 0.9231(2) 0.100(2) Uani 1 1 d D U . . .
C7G C 0.5418(5) 0.5980(5) 0.9049(3) 0.104(3) Uani 1 1 d . U . . .
H7G H 0.5664 0.5725 0.9165 0.125 Uiso 1 1 calc R U . . .
C10G C 0.5385(3) 0.5900(3) 0.8181(2) 0.0742(17) Uani 1 1 d . U . . .
C12G C 0.5573(3) 0.5629(3) 0.7891(2) 0.0758(17) Uani 1 1 d . U . . .
C13G C 0.5873(3) 0.5162(4) 0.7940(3) 0.090(2) Uani 1 1 d . U . . .
H13G H 0.5981 0.4992 0.8172 0.108 Uiso 1 1 calc R U . . .
C14G C 0.6016(4) 0.4945(3) 0.7653(3) 0.096(2) Uani 1 1 d D U . . .
C15G C 0.5882(4) 0.5196(3) 0.7314(3) 0.083(2) Uani 1 1 d . U . . .
H15G H 0.5995 0.5048 0.7115 0.100 Uiso 1 1 calc R U . . .
C16G C 0.5581(3) 0.5665(3) 0.7258(2) 0.0701(16) Uani 1 1 d . U . . .
C17G C 0.5420(3) 0.5878(3) 0.7549(2) 0.0706(17) Uani 1 1 d . U . . .
H17G H 0.5205 0.6193 0.7515 0.085 Uiso 1 1 calc R U . . .
C23G C 0.5407(3) 0.5926(3) 0.6895(2) 0.0676(16) Uani 1 1 d . U . . .
C26G C 0.5606(3) 0.5874(3) 0.6010(2) 0.0732(17) Uani 1 1 d . U . . .
H26G H 0.5907 0.5638 0.5992 0.088 Uiso 1 1 calc R U . . .
C27G C 0.5317(3) 0.6105(2) 0.57091(18) 0.0765(18) Uani 1 1 d D U . . .
C28G C 0.5451(4) 0.6025(4) 0.5364(2) 0.107(3) Uani 1 1 d D U . . .
H28G H 0.5747 0.5801 0.5310 0.128 Uiso 1 1 calc R U . . .
C29G C 0.5142(5) 0.6281(5) 0.5098(2) 0.126(3) Uani 1 1 d D U . . .
H29G H 0.5246 0.6254 0.4853 0.151 Uiso 1 1 calc R U . . .
C30G C 0.4696(5) 0.6566(5) 0.5182(3) 0.133(4) Uani 1 1 d D U . . .
H30G H 0.4467 0.6716 0.5007 0.160 Uiso 1 1 calc R U . . .
C31G C 0.4581(4) 0.6636(4) 0.5531(2) 0.104(3) Uani 1 1 d D U . . .
H31G H 0.4268 0.6837 0.5594 0.125 Uiso 1 1 calc R U . . .
N32G N 0.4896(3) 0.6429(2) 0.57813(17) 0.0754(15) Uani 1 1 d D U . . .
N8G N 0.5341(3) 0.6024(3) 0.8724(2) 0.0885(18) Uani 1 1 d D U . . .
N9G N 0.5585(3) 0.5724(3) 0.85027(19) 0.0868(18) Uani 1 1 d D U . . .
N24G N 0.5650(3) 0.5766(3) 0.66191(19) 0.0754(15) Uani 1 1 d . U . . .
N25G N 0.5424(3) 0.6012(2) 0.63058(18) 0.0691(13) Uani 1 1 d . U . . .
O11G O 0.5017(3) 0.6235(2) 0.81185(16) 0.0830(14) Uani 1 1 d . U . . .
O19G O 0.5977(4) 0.3947(3) 0.7678(4) 0.189(5) Uani 1 1 d D U . . .
O20G O 0.6552(5) 0.4189(4) 0.8052(2) 0.190(5) Uani 1 1 d D U . . .
O21G O 0.6831(4) 0.4427(4) 0.7396(3) 0.161(4) Uani 1 1 d D U . . .
O22G O 0.5027(2) 0.6276(2) 0.68766(15) 0.0734(12) Uani 1 1 d . U . . .
S18G S 0.63645(15) 0.43199(13) 0.77090(9) 0.1248(11) Uani 1 1 d D U . . .
N1H N 0.5285(2) 0.7328(2) 0.60762(15) 0.0687(13) Uani 1 1 d D U . . .
C2H C 0.5828(3) 0.7438(4) 0.59458(18) 0.092(2) Uani 1 1 d D U . . .
H2H H 0.6076 0.7148 0.5953 0.111 Uiso 1 1 calc R U . . .
C3H C 0.6038(4) 0.7967(4) 0.5800(2) 0.116(3) Uani 1 1 d D U . . .
H3H H 0.6425 0.8035 0.5712 0.139 Uiso 1 1 calc R U . . .
C4H C 0.5691(4) 0.8380(4) 0.5786(3) 0.111(3) Uani 1 1 d D U . . .
H4H H 0.5832 0.8741 0.5684 0.134 Uiso 1 1 calc R U . . .
C5H C 0.5128(4) 0.8280(3) 0.5921(2) 0.090(2) Uani 1 1 d D U . . .
H5H H 0.4879 0.8568 0.5916 0.109 Uiso 1 1 calc R U . . .
C6H C 0.4938(3) 0.7749(2) 0.60625(19) 0.0675(15) Uani 1 1 d D U . . .
C7H C 0.4365(3) 0.7595(3) 0.6211(2) 0.0702(16) Uani 1 1 d . U . . .
H7H H 0.4088 0.7858 0.6213 0.084 Uiso 1 1 calc R U . . .
C10H C 0.3648(3) 0.6395(3) 0.66149(19) 0.0661(15) Uani 1 1 d . U . . .
C12H C 0.3079(3) 0.6176(3) 0.67983(15) 0.0676(16) Uani 1 1 d . U . . .
C13H C 0.2614(4) 0.6485(3) 0.6863(2) 0.0755(18) Uani 1 1 d . U . . .
H13H H 0.2652 0.6867 0.6782 0.091 Uiso 1 1 calc R U . . .
C14H C 0.2097(3) 0.6241(3) 0.7045(2) 0.0803(19) Uani 1 1 d D U . . .
C15H C 0.2014(4) 0.5687(4) 0.7159(2) 0.0794(19) Uani 1 1 d . U . . .
H15H H 0.1659 0.5524 0.7278 0.095 Uiso 1 1 calc R U . . .
C16H C 0.2485(3) 0.5376(3) 0.7090(2) 0.0692(16) Uani 1 1 d . U . . .
C17H C 0.2996(3) 0.5619(3) 0.6912(2) 0.0695(16) Uani 1 1 d . U . . .
H17H H 0.3301 0.5399 0.6866 0.083 Uiso 1 1 calc R U . . .
C23H C 0.2477(4) 0.4777(3) 0.7202(2) 0.0787(18) Uani 1 1 d . U . . .
C26H C 0.1644(5) 0.3628(4) 0.7582(3) 0.100(3) Uani 1 1 d . U . . .
H26H H 0.1274 0.3743 0.7627 0.120 Uiso 1 1 calc R U . . .
C27H C 0.1769(3) 0.3070(3) 0.76736(18) 0.091(2) Uani 1 1 d D U . . .
C28H C 0.1366(4) 0.2667(4) 0.7841(3) 0.120(3) Uani 1 1 d D U . . .
H28H H 0.0987 0.2751 0.7903 0.144 Uiso 1 1 calc R U . . .
C29H C 0.1529(5) 0.2139(4) 0.7914(3) 0.129(4) Uani 1 1 d D U . . .
H29H H 0.1262 0.1852 0.8025 0.155 Uiso 1 1 calc R U . . .
C30H C 0.2070(5) 0.2032(4) 0.7826(4) 0.144(5) Uani 1 1 d D U . . .
H30H H 0.2187 0.1669 0.7880 0.173 Uiso 1 1 calc R U . . .
C31H C 0.2456(4) 0.2454(3) 0.7657(4) 0.124(4) Uani 1 1 d D U . . .
H31H H 0.2836 0.2374 0.7593 0.149 Uiso 1 1 calc R U . . .
N32H N 0.2311(3) 0.2966(3) 0.7582(2) 0.0915(19) Uani 1 1 d D U . . .
N8H N 0.4242(2) 0.7091(3) 0.63389(17) 0.0692(13) Uani 1 1 d D U . . .
N9H N 0.3697(3) 0.6929(3) 0.64890(18) 0.0717(14) Uani 1 1 d D U . . .
N24H N 0.1986(4) 0.4514(3) 0.7344(2) 0.093(2) Uani 1 1 d . U . . .
N25H N 0.2051(4) 0.3970(3) 0.7438(2) 0.0894(18) Uani 1 1 d . U . . .
O11H O 0.4037(2) 0.6080(2) 0.65982(13) 0.0675(11) Uani 1 1 d . U . . .
O19H O 0.1135(3) 0.6555(5) 0.6918(3) 0.149(3) Uani 1 1 d D U . . .
O20H O 0.1693(4) 0.7174(3) 0.7025(4) 0.168(4) Uani 1 1 d D U . . .
O21H O 0.1298(4) 0.6414(4) 0.75310(18) 0.153(4) Uani 1 1 d D U . . .
O22H O 0.2919(3) 0.4545(2) 0.71676(19) 0.0919(16) Uani 1 1 d . U . . .
S18H S 0.15092(11) 0.66260(11) 0.71425(7) 0.0977(7) Uani 1 1 d D U . . .
N1I N 0.3596(3) 0.8058(4) 0.3768(2) 0.132(3) Uani 1 1 d D U . . .
C2I C 0.3874(4) 0.8279(4) 0.3949(3) 0.140(4) Uani 1 1 d D U . . .
H2I H 0.3869 0.8659 0.3900 0.168 Uiso 1 1 calc R U . . .
C3I C 0.4173(5) 0.7970(5) 0.4208(3) 0.163(5) Uani 1 1 d D U . . .
H3I H 0.4361 0.8136 0.4338 0.195 Uiso 1 1 calc R U . . .
C4I C 0.4194(6) 0.7431(5) 0.4271(4) 0.165(5) Uani 1 1 d D U . . .
H4I H 0.4415 0.7217 0.4435 0.198 Uiso 1 1 calc R U . . .
C5I C 0.3891(6) 0.7192(5) 0.4097(4) 0.162(5) Uani 1 1 d D U . . .
H5I H 0.3883 0.6811 0.4150 0.195 Uiso 1 1 calc R U . . .
C6I C 0.3601(4) 0.7518(4) 0.3844(3) 0.129(3) Uani 1 1 d D U . . .
C7I C 0.3284(5) 0.7300(7) 0.3638(3) 0.133(4) Uani 1 1 d . U . . .
H7I H 0.3278 0.6925 0.3668 0.159 Uiso 1 1 calc R U . . .
C10I C 0.2449(5) 0.7823(6) 0.2988(3) 0.112(3) Uani 1 1 d . U . . .
C12I C 0.2043(4) 0.7648(5) 0.2813(3) 0.108(3) Uani 1 1 d . U . . .
C13I C 0.1827(5) 0.7135(6) 0.2931(3) 0.123(3) Uani 1 1 d . U . . .
H13I H 0.1937 0.6870 0.3136 0.147 Uiso 1 1 calc R U . . .
C14I C 0.1441(5) 0.7003(4) 0.2750(4) 0.136(4) Uani 1 1 d D U . . .
C15I C 0.1266(5) 0.7380(5) 0.2467(4) 0.120(3) Uani 1 1 d . U . . .
H15I H 0.0985 0.7285 0.2361 0.143 Uiso 1 1 calc R U . . .
C16I C 0.1489(4) 0.7907(5) 0.2327(3) 0.099(2) Uani 1 1 d . U . . .
C17I C 0.1879(4) 0.8037(5) 0.2502(3) 0.099(2) Uani 1 1 d . U . . .
H17I H 0.2038 0.8391 0.2414 0.118 Uiso 1 1 calc R U . . .
C23I C 0.1304(4) 0.8291(4) 0.2000(3) 0.093(2) Uani 1 1 d . U . . .
C26I C 0.0957(4) 0.9209(5) 0.1442(3) 0.105(3) Uani 1 1 d . U . . .
H26I H 0.0829 0.8863 0.1458 0.126 Uiso 1 1 calc R U . . .
C27I C 0.0831(3) 0.9701(3) 0.1150(2) 0.100(2) Uani 1 1 d D U . . .
C28I C 0.0510(4) 0.9679(4) 0.0900(2) 0.104(3) Uani 1 1 d D U . . .
H28I H 0.0363 0.9345 0.0906 0.125 Uiso 1 1 calc R U . . .
C29I C 0.0410(4) 1.0154(4) 0.0642(2) 0.106(3) Uani 1 1 d D U . . .
H29I H 0.0186 1.0151 0.0469 0.127 Uiso 1 1 calc R U . . .
C30I C 0.0628(4) 1.0624(4) 0.0635(2) 0.100(3) Uani 1 1 d D U . . .
H30I H 0.0565 1.0952 0.0454 0.120 Uiso 1 1 calc R U . . .
C31I C 0.0945(5) 1.0624(3) 0.0895(3) 0.116(3) Uani 1 1 d D U . . .
H31I H 0.1085 1.0958 0.0894 0.139 Uiso 1 1 calc R U . . .
N32I N 0.1061(4) 1.0169(3) 0.1146(3) 0.111(3) Uani 1 1 d D U . . .
N8I N 0.3017(4) 0.7628(4) 0.3418(3) 0.123(3) Uani 1 1 d D U . . .
N9I N 0.2685(4) 0.7442(4) 0.3228(3) 0.125(3) Uani 1 1 d D U . . .
N24I N 0.1350(3) 0.8811(4) 0.1957(2) 0.096(2) Uani 1 1 d . U . . .
H24I H 0.1471 0.8893 0.2133 0.115 Uiso 1 1 calc R U . . .
N25I N 0.1226(3) 0.9259(4) 0.1659(2) 0.096(2) Uani 1 1 d . U . . .
O11I O 0.2532(4) 0.8317(4) 0.2929(2) 0.118(2) Uani 1 1 d . U . . .
O19I O 0.0969(8) 0.6243(6) 0.2617(4) 0.258(7) Uani 1 1 d D U . . .
O20I O 0.0725(7) 0.6308(7) 0.3227(5) 0.309(9) Uani 1 1 d D U . . .
O21I O 0.1598(6) 0.5992(6) 0.3025(6) 0.299(9) Uani 1 1 d D U . . .
O22I O 0.1151(4) 0.8115(3) 0.1777(2) 0.114(2) Uani 1 1 d . U . . .
S18I S 0.1168(3) 0.6333(2) 0.2914(2) 0.200(3) Uani 1 1 d D U . . .
N1J N 0.2245(3) 1.0347(4) 0.1274(3) 0.122(3) Uani 1 1 d D U . . .
C2J C 0.2589(4) 1.0253(4) 0.0987(3) 0.125(3) Uani 1 1 d D U . . .
H2J H 0.2488 0.9987 0.0889 0.149 Uiso 1 1 calc R U . . .
C3J C 0.3094(4) 1.0533(5) 0.0827(3) 0.138(4) Uani 1 1 d D U . . .
H3J H 0.3332 1.0460 0.0622 0.165 Uiso 1 1 calc R U . . .
C4J C 0.3241(4) 1.0909(5) 0.0966(3) 0.133(4) Uani 1 1 d D U . . .
H4J H 0.3585 1.1103 0.0861 0.160 Uiso 1 1 calc R U . . .
C5J C 0.2890(4) 1.1011(4) 0.1262(3) 0.130(4) Uani 1 1 d D U . . .
H5J H 0.2987 1.1275 0.1363 0.156 Uiso 1 1 calc R U . . .
C6J C 0.2396(4) 1.0726(4) 0.1410(3) 0.117(3) Uani 1 1 d D U . . .
C7J C 0.2042(5) 1.0836(5) 0.1717(4) 0.119(3) Uani 1 1 d . U . . .
H7J H 0.2135 1.1102 0.1817 0.142 Uiso 1 1 calc R U . . .
C10J C 0.1162(5) 1.1023(4) 0.2306(3) 0.104(2) Uani 1 1 d . U . . .
C12J C 0.0685(4) 1.1036(3) 0.2604(3) 0.096(2) Uani 1 1 d . U . . .
C13J C 0.0714(5) 1.1336(3) 0.2848(3) 0.098(2) Uani 1 1 d . U . . .
H13J H 0.1046 1.1531 0.2820 0.118 Uiso 1 1 calc R U . . .
C14J C 0.0273(5) 1.1349(4) 0.3124(3) 0.105(3) Uani 1 1 d D U . . .
C15J C -0.0209(5) 1.1082(4) 0.3171(3) 0.095(2) Uani 1 1 d . U . . .
H15J H -0.0514 1.1104 0.3361 0.114 Uiso 1 1 calc R U . . .
C16J C -0.0253(4) 1.0777(3) 0.2941(3) 0.087(2) Uani 1 1 d . U . . .
C17J C 0.0187(4) 1.0750(3) 0.2671(3) 0.085(2) Uani 1 1 d . U . . .
H17J H 0.0155 1.0528 0.2522 0.101 Uiso 1 1 calc R U . . .
C23J C -0.0767(4) 1.0464(4) 0.2969(3) 0.085(2) Uani 1 1 d . U . . .
C26J C -0.2162(4) 1.0257(4) 0.3414(2) 0.088(2) Uani 1 1 d . U . . .
H26J H -0.2203 1.0453 0.3588 0.106 Uiso 1 1 calc R U . . .
C27J C -0.2627(3) 0.9985(2) 0.33762(15) 0.0796(18) Uani 1 1 d D U . . .
C28J C -0.3158(3) 1.0015(3) 0.3568(2) 0.091(2) Uani 1 1 d D U . . .
H28J H -0.3229 1.0216 0.3739 0.109 Uiso 1 1 calc R U . . .
C29J C -0.3585(3) 0.9751(4) 0.3508(2) 0.096(2) Uani 1 1 d D U . . .
H29J H -0.3955 0.9776 0.3631 0.115 Uiso 1 1 calc R U . . .
C30J C -0.3470(3) 0.9455(4) 0.3270(3) 0.102(3) Uani 1 1 d D U . . .
H30J H -0.3758 0.9263 0.3229 0.122 Uiso 1 1 calc R U . . .
C31J C -0.2927(3) 0.9436(4) 0.3086(3) 0.092(2) Uani 1 1 d D U . . .
H31J H -0.2852 0.9235 0.2916 0.110 Uiso 1 1 calc R U . . .
N32J N -0.2508(3) 0.9688(3) 0.31390(17) 0.0825(17) Uani 1 1 d D U . . .
N8J N 0.1573(4) 1.0548(4) 0.1855(3) 0.108(2) Uani 1 1 d D U . . .
N9J N 0.1204(4) 1.0627(4) 0.2162(3) 0.105(2) Uani 1 1 d D U . . .
H9J H 0.0957 1.0364 0.2279 0.125 Uiso 1 1 calc R U . . .
N24J N -0.1233(4) 1.0515(4) 0.3205(2) 0.095(2) Uani 1 1 d . U . . .
N25J N -0.1682(3) 1.0230(3) 0.3205(2) 0.0827(17) Uani 1 1 d . U . . .
O11J O 0.1467(4) 1.1440(4) 0.2166(3) 0.151(4) Uani 1 1 d . U . . .
O19J O 0.0328(7) 1.2294(3) 0.3192(3) 0.206(6) Uani 1 1 d D U . . .
O20J O 0.0825(5) 1.1566(6) 0.3542(4) 0.223(6) Uani 1 1 d D U . . .
O21J O -0.0140(5) 1.1603(5) 0.3719(3) 0.202(5) Uani 1 1 d D U . . .
O22J O -0.0750(3) 1.0169(3) 0.27705(19) 0.0893(16) Uani 1 1 d . U . . .
S18J S 0.03305(19) 1.17454(14) 0.34162(11) 0.1336(12) Uani 1 1 d D U . . .
N1K N -0.1719(3) 1.0303(2) 0.23726(16) 0.0757(15) Uani 1 1 d D U . . .
C2K C -0.1748(3) 1.0837(3) 0.2267(2) 0.089(2) Uani 1 1 d D U . . .
H2K H -0.1702 1.1020 0.2438 0.107 Uiso 1 1 calc R U . . .
C3K C -0.1843(4) 1.1140(3) 0.1918(2) 0.092(2) Uani 1 1 d D U . . .
H3K H -0.1856 1.1523 0.1850 0.111 Uiso 1 1 calc R U . . .
C4K C -0.1918(4) 1.0878(3) 0.1678(2) 0.093(2) Uani 1 1 d D U . . .
H4K H -0.1990 1.1076 0.1440 0.112 Uiso 1 1 calc R U . . .
C5K C -0.1887(4) 1.0323(3) 0.17799(19) 0.089(2) Uani 1 1 d D U . . .
H5K H -0.1926 1.0136 0.1610 0.107 Uiso 1 1 calc R U . . .
C6K C -0.1799(3) 1.0044(3) 0.21322(17) 0.0738(18) Uani 1 1 d D U . . .
C7K C -0.1720(4) 0.9466(4) 0.2265(2) 0.0771(19) Uani 1 1 d . U . . .
H7K H -0.1757 0.9241 0.2119 0.093 Uiso 1 1 calc R U . . .
C10K C -0.1354(3) 0.8691(3) 0.3071(2) 0.0740(17) Uani 1 1 d . U . . .
C12K C -0.1162(2) 0.8161(3) 0.3267(2) 0.0762(18) Uani 1 1 d . U . . .
C13K C -0.1197(3) 0.7710(4) 0.3144(2) 0.081(2) Uani 1 1 d . U . . .
H13K H -0.1349 0.7742 0.2931 0.097 Uiso 1 1 calc R U . . .
C14K C -0.1006(4) 0.7215(3) 0.3342(3) 0.089(2) Uani 1 1 d D U . . .
C15K C -0.0783(4) 0.7157(4) 0.3655(3) 0.088(2) Uani 1 1 d . U . . .
H15K H -0.0655 0.6817 0.3785 0.105 Uiso 1 1 calc R U . . .
C16K C -0.0749(4) 0.7609(3) 0.3777(2) 0.0795(19) Uani 1 1 d . U . . .
C17K C -0.0948(4) 0.8094(4) 0.3588(2) 0.0790(19) Uani 1 1 d . U . . .
H17K H -0.0940 0.8393 0.3677 0.095 Uiso 1 1 calc R U . . .
C23K C -0.0508(4) 0.7574(4) 0.4102(3) 0.084(2) Uani 1 1 d . U . . .
C26K C 0.0017(5) 0.6746(5) 0.4846(3) 0.125(4) Uani 1 1 d . U . . .
H26K H 0.0017 0.6390 0.4831 0.150 Uiso 1 1 calc R U . . .
C27K C 0.0207(3) 0.6865(4) 0.5140(2) 0.123(3) Uani 1 1 d D U . . .
C28K C 0.0411(6) 0.6495(4) 0.5423(3) 0.161(5) Uani 1 1 d D U . . .
H28K H 0.0432 0.6126 0.5436 0.193 Uiso 1 1 calc R U . . .
C29K C 0.0586(6) 0.6668(6) 0.5689(3) 0.153(5) Uani 1 1 d D U . . .
H29K H 0.0732 0.6420 0.5885 0.183 Uiso 1 1 calc R U . . .
C30K C 0.0545(5) 0.7196(6) 0.5665(3) 0.157(5) Uani 1 1 d D U . . .
H30K H 0.0654 0.7322 0.5847 0.188 Uiso 1 1 calc R U . . .
C31K C 0.0341(5) 0.7552(5) 0.5370(3) 0.138(4) Uani 1 1 d D U . . .
H31K H 0.0332 0.7925 0.5349 0.165 Uiso 1 1 calc R U . . .
N32K N 0.0160(4) 0.7393(4) 0.5119(2) 0.117(3) Uani 1 1 d D U . . .
N8K N -0.1599(3) 0.9279(3) 0.25818(18) 0.0737(15) Uani 1 1 d D U . . .
N9K N -0.1493(3) 0.8747(3) 0.27425(19) 0.0782(16) Uani 1 1 d D U . . .
N24K N -0.0351(4) 0.7098(4) 0.4301(3) 0.104(2) Uani 1 1 d . U . . .
N25K N -0.0156(4) 0.7150(4) 0.4600(2) 0.101(2) Uani 1 1 d . U . . .
O11K O -0.1346(2) 0.9076(2) 0.32119(16) 0.0792(13) Uani 1 1 d . U . . .
O19K O -0.1631(3) 0.6634(4) 0.3155(3) 0.131(3) Uani 1 1 d D U . . .
O20K O -0.0891(5) 0.6196(3) 0.3449(3) 0.151(3) Uani 1 1 d D U . . .
O21K O -0.0701(4) 0.6786(3) 0.2816(2) 0.124(2) Uani 1 1 d D U . . .
O22K O -0.0466(3) 0.8012(3) 0.41868(18) 0.0915(16) Uani 1 1 d . U . . .
S18K S -0.10666(15) 0.66572(11) 0.31789(9) 0.1123(9) Uani 1 1 d D U . . .
N1L N -0.1057(3) 0.7830(4) 0.4998(2) 0.115(2) Uani 1 1 d D U . . .
C2L C -0.1462(4) 0.7453(4) 0.5130(3) 0.140(4) Uani 1 1 d D U . . .
H2L H -0.1373 0.7093 0.5136 0.168 Uiso 1 1 calc R U . . .
C3L C -0.2006(4) 0.7564(5) 0.5259(3) 0.151(5) Uani 1 1 d D U . . .
H3L H -0.2282 0.7284 0.5350 0.181 Uiso 1 1 calc R U . . .
C4L C -0.2143(4) 0.8072(5) 0.5255(3) 0.143(4) Uani 1 1 d D U . . .
H4L H -0.2512 0.8150 0.5352 0.172 Uiso 1 1 calc R U . . .
C5L C -0.1737(4) 0.8475(4) 0.5107(3) 0.130(4) Uani 1 1 d D U . . .
H5L H -0.1827 0.8839 0.5086 0.156 Uiso 1 1 calc R U . . .
C6L C -0.1198(3) 0.8338(4) 0.4992(3) 0.107(3) Uani 1 1 d D U . . .
C7L C -0.0733(5) 0.8717(5) 0.4856(3) 0.101(3) Uani 1 1 d . U . . .
H7L H -0.0785 0.9080 0.4855 0.121 Uiso 1 1 calc R U . . .
C10L C 0.0653(4) 0.8728(4) 0.4479(2) 0.089(2) Uani 1 1 d . U . . .
C12L C 0.1155(4) 0.9091(3) 0.4340(2) 0.088(2) Uani 1 1 d . U . . .
C13L C 0.1199(4) 0.9559(4) 0.4434(3) 0.096(2) Uani 1 1 d . U . . .
H13L H 0.0907 0.9663 0.4599 0.115 Uiso 1 1 calc R U . . .
C14L C 0.1688(4) 0.9869(3) 0.4279(3) 0.102(2) Uani 1 1 d D U . . .
C15L C 0.2124(5) 0.9723(4) 0.4046(3) 0.103(2) Uani 1 1 d . U . . .
H15L H 0.2451 0.9944 0.3942 0.124 Uiso 1 1 calc R U . . .
C16L C 0.2076(4) 0.9244(4) 0.3965(3) 0.092(2) Uani 1 1 d . U . . .
C17L C 0.1599(4) 0.8930(4) 0.4118(3) 0.086(2) Uani 1 1 d . U . . .
H17L H 0.1574 0.8598 0.4070 0.103 Uiso 1 1 calc R U . . .
C23L C 0.2513(4) 0.9067(5) 0.3701(3) 0.100(2) Uani 1 1 d . U . . .
C26L C 0.3686(6) 0.9380(8) 0.3014(4) 0.158(4) Uani 1 1 d . U . . .
H26L H 0.3828 0.9728 0.2985 0.189 Uiso 1 1 calc R U . . .
C27L C 0.3953(5) 0.9067(6) 0.2785(3) 0.163(4) Uani 1 1 d D U . . .
C28L C 0.4394(6) 0.9271(6) 0.2492(4) 0.211(7) Uani 1 1 d D U . . .
H28L H 0.4535 0.9628 0.2433 0.253 Uiso 1 1 calc R U . . .
C29L C 0.4624(7) 0.8938(8) 0.2288(5) 0.266(11) Uani 1 1 d D U . . .
H29L H 0.4936 0.9062 0.2091 0.320 Uiso 1 1 calc R U . . .
C30L C 0.4409(8) 0.8435(8) 0.2364(5) 0.267(11) Uani 1 1 d D U . . .
H30L H 0.4556 0.8213 0.2215 0.321 Uiso 1 1 calc R U . . .
C31L C 0.3970(7) 0.8252(6) 0.2665(5) 0.199(6) Uani 1 1 d D U . . .
H31L H 0.3822 0.7897 0.2724 0.239 Uiso 1 1 calc R U . . .
N32L N 0.3751(4) 0.8558(6) 0.2874(3) 0.164(4) Uani 1 1 d D U . . .
N8L N -0.0265(3) 0.8568(3) 0.4740(2) 0.0956(19) Uani 1 1 d D U . . .
N9L N 0.0182(3) 0.8934(3) 0.4620(2) 0.0928(19) Uani 1 1 d D U . . .
N24L N 0.2934(4) 0.9408(5) 0.3489(3) 0.123(3) Uani 1 1 d . U . . .
N25L N 0.3261(4) 0.9182(5) 0.3254(3) 0.127(3) Uani 1 1 d . U . . .
O11L O 0.0673(3) 0.8270(3) 0.4439(2) 0.1013(18) Uani 1 1 d . U . . .
O19L O 0.2082(4) 1.0283(3) 0.4699(2) 0.133(3) Uani 1 1 d D U . . .
O20L O 0.1203(3) 1.0613(4) 0.4538(3) 0.143(3) Uani 1 1 d D U . . .
O21L O 0.2056(4) 1.0845(3) 0.4084(2) 0.137(3) Uani 1 1 d D U . . .
O22L O 0.2469(3) 0.8588(3) 0.3688(2) 0.1039(18) Uani 1 1 d . U . . .
S18L S 0.17580(15) 1.04500(12) 0.44126(10) 0.1208(10) Uani 1 1 d D U . . .
N1M N 0.3067(3) 0.7765(3) 0.1612(2) 0.104(2) Uani 1 1 d D U . . .
C2M C 0.3427(4) 0.7616(4) 0.1840(3) 0.125(3) Uani 1 1 d D U . . .
H2M H 0.3758 0.7825 0.1784 0.150 Uiso 1 1 calc R U . . .
C3M C 0.3330(5) 0.7162(4) 0.2157(3) 0.155(5) Uani 1 1 d D U . . .
H3M H 0.3596 0.7059 0.2312 0.186 Uiso 1 1 calc R U . . .
C4M C 0.2856(5) 0.6871(4) 0.2240(3) 0.151(4) Uani 1 1 d D U . . .
H4M H 0.2775 0.6574 0.2462 0.181 Uiso 1 1 calc R U . . .
C5M C 0.2485(4) 0.7005(4) 0.1999(3) 0.131(4) Uani 1 1 d D U . . .
H5M H 0.2158 0.6792 0.2047 0.157 Uiso 1 1 calc R U . . .
C6M C 0.2603(4) 0.7457(3) 0.1688(3) 0.105(3) Uani 1 1 d D U . . .
C7M C 0.2211(5) 0.7660(4) 0.1446(3) 0.101(3) Uani 1 1 d . U . . .
H7M H 0.1878 0.7466 0.1475 0.121 Uiso 1 1 calc R U . . .
C10M C 0.2106(4) 0.8820(4) 0.0709(3) 0.087(2) Uani 1 1 d . U . . .
C12M C 0.1708(3) 0.9077(3) 0.0463(2) 0.0779(19) Uani 1 1 d . U . . .
C13M C 0.1222(3) 0.8827(3) 0.0454(2) 0.0768(19) Uani 1 1 d . U . . .
H13M H 0.1121 0.8469 0.0612 0.092 Uiso 1 1 calc R U . . .
C14M C 0.0887(3) 0.9112(3) 0.0209(2) 0.0735(17) Uani 1 1 d D U . . .
C15M C 0.1031(3) 0.9630(3) -0.0023(2) 0.0718(18) Uani 1 1 d . U . . .
H15M H 0.0804 0.9815 -0.0193 0.086 Uiso 1 1 calc R U . . .
C16M C 0.1507(3) 0.9881(3) -0.0007(2) 0.0714(17) Uani 1 1 d . U . . .
C17M C 0.1844(3) 0.9599(3) 0.0233(2) 0.0750(18) Uani 1 1 d . U . . .
H17M H 0.2174 0.9768 0.0239 0.090 Uiso 1 1 calc R U . . .
C23M C 0.1698(3) 1.0442(3) -0.0234(2) 0.0728(17) Uani 1 1 d . U . . .
C26M C 0.1161(3) 1.1599(3) -0.07774(19) 0.0694(16) Uani 1 1 d . U . . .
H26M H 0.0807 1.1470 -0.0780 0.083 Uiso 1 1 calc R U . . .
C27M C 0.1345(2) 1.2164(3) -0.09754(16) 0.0769(18) Uani 1 1 d D U . . .
C28M C 0.1006(3) 1.2535(3) -0.1160(2) 0.092(2) Uani 1 1 d D U . . .
H28M H 0.0645 1.2432 -0.1170 0.110 Uiso 1 1 calc R U . . .
C29M C 0.1200(4) 1.3062(3) -0.1332(3) 0.118(4) Uani 1 1 d D U . . .
H29M H 0.0971 1.3330 -0.1454 0.142 Uiso 1 1 calc R U . . .
C30M C 0.1720(4) 1.3190(4) -0.1322(4) 0.131(4) Uani 1 1 d D U . . .
H30M H 0.1864 1.3547 -0.1446 0.157 Uiso 1 1 calc R U . . .
C31M C 0.2042(4) 1.2796(3) -0.1131(3) 0.122(4) Uani 1 1 d D U . . .
H31M H 0.2403 1.2896 -0.1120 0.147 Uiso 1 1 calc R U . . .
N32M N 0.1868(3) 1.2285(3) -0.0963(2) 0.0891(19) Uani 1 1 d D U . . .
N8M N 0.2333(3) 0.8109(3) 0.1192(2) 0.0876(18) Uani 1 1 d D U . . .
N9M N 0.1962(3) 0.8316(3) 0.0962(2) 0.093(2) Uani 1 1 d D U . . .
N24M N 0.1329(2) 1.0764(3) -0.03974(17) 0.0688(14) Uani 1 1 d . U . . .
H24M H 0.0990 1.0649 -0.0376 0.083 Uiso 1 1 calc R U . . .
N25M N 0.1501(3) 1.1287(3) -0.06007(18) 0.0727(15) Uani 1 1 d . U . . .
O11M O 0.2543(3) 0.9049(3) 0.0693(2) 0.0944(18) Uani 1 1 d . U . . .
O19M O -0.0150(2) 0.9217(2) 0.01998(17) 0.0872(15) Uani 1 1 d D U . . .
O20M O 0.0151(3) 0.8343(2) 0.05386(18) 0.0947(18) Uani 1 1 d D U . . .
O21M O 0.0361(3) 0.8639(4) -0.0124(2) 0.122(3) Uani 1 1 d D U . . .
O22M O 0.2173(2) 1.0605(3) -0.02621(19) 0.0916(17) Uani 1 1 d . U . . .
S18M S 0.02577(9) 0.88024(9) 0.02078(6) 0.0822(5) Uani 1 1 d D U . . .
N1N N 0.2705(3) 1.1378(3) -0.10716(19) 0.094(2) Uani 1 1 d D U . . .
C2N C 0.2532(3) 1.1178(4) -0.1308(2) 0.110(3) Uani 1 1 d D U . . .
H2N H 0.2149 1.1091 -0.1267 0.132 Uiso 1 1 calc R U . . .
C3N C 0.2890(4) 1.1092(5) -0.1614(3) 0.139(5) Uani 1 1 d D U . . .
H3N H 0.2755 1.0943 -0.1776 0.167 Uiso 1 1 calc R U . . .
C4N C 0.3433(4) 1.1224(7) -0.1673(3) 0.154(6) Uani 1 1 d D U . . .
H4N H 0.3685 1.1168 -0.1879 0.185 Uiso 1 1 calc R U . . .
C5N C 0.3623(4) 1.1439(6) -0.1434(3) 0.136(5) Uani 1 1 d D U . . .
H5N H 0.4003 1.1542 -0.1477 0.163 Uiso 1 1 calc R U . . .
C6N C 0.3251(3) 1.1503(5) -0.1130(3) 0.109(3) Uani 1 1 d D U . . .
C7N C 0.3407(4) 1.1693(5) -0.0852(3) 0.103(3) Uani 1 1 d . U . . .
H7N H 0.3780 1.1784 -0.0860 0.124 Uiso 1 1 calc R U . . .
C10N C 0.2594(3) 1.1871(3) -0.0078(2) 0.0784(19) Uani 1 1 d . U . . .
C12N C 0.2574(3) 1.2045(2) 0.0256(2) 0.0770(19) Uani 1 1 d . U . . .
C13N C 0.3049(4) 1.2235(3) 0.0330(2) 0.086(2) Uani 1 1 d . U . . .
H13N H 0.3396 1.2257 0.0164 0.103 Uiso 1 1 calc R U . . .
C14N C 0.3010(3) 1.2389(4) 0.0644(2) 0.089(2) Uani 1 1 d D U . . .
C15N C 0.2506(4) 1.2362(4) 0.0887(2) 0.085(2) Uani 1 1 d . U . . .
H15N H 0.2483 1.2475 0.1101 0.103 Uiso 1 1 calc R U . . .
C16N C 0.2027(4) 1.2168(4) 0.0816(2) 0.0791(19) Uani 1 1 d . U . . .
C17N C 0.2075(3) 1.2010(3) 0.0509(2) 0.0780(19) Uani 1 1 d . U . . .
H17N H 0.1756 1.1870 0.0464 0.094 Uiso 1 1 calc R U . . .
C23N C 0.1470(4) 1.2148(4) 0.1051(3) 0.089(2) Uani 1 1 d . U . . .
C26N C 0.0761(4) 1.2386(3) 0.1857(3) 0.089(2) Uani 1 1 d . U . . .
H26N H 0.1039 1.2509 0.1953 0.107 Uiso 1 1 calc R U . . .
C27N C 0.0194(3) 1.2316(2) 0.20547(18) 0.0793(18) Uani 1 1 d D U . . .
C28N C 0.0012(4) 1.2409(3) 0.2392(2) 0.091(2) Uani 1 1 d D U . . .
H28N H 0.0263 1.2535 0.2507 0.110 Uiso 1 1 calc R U . . .
C29N C -0.0538(4) 1.2318(4) 0.2560(2) 0.108(3) Uani 1 1 d D U . . .
H29N H -0.0670 1.2371 0.2796 0.129 Uiso 1 1 calc R U . . .
C30N C -0.0891(4) 1.2152(4) 0.2388(3) 0.111(3) Uani 1 1 d D U . . .
H30N H -0.1274 1.2096 0.2498 0.133 Uiso 1 1 calc R U . . .
C31N C -0.0685(3) 1.2066(4) 0.2048(2) 0.096(2) Uani 1 1 d D U . . .
H31N H -0.0931 1.1936 0.1933 0.115 Uiso 1 1 calc R U . . .
N32N N -0.0156(3) 1.2158(3) 0.18784(18) 0.0812(16) Uani 1 1 d D U . . .
N8N N 0.3008(3) 1.1732(3) -0.0593(2) 0.0884(19) Uani 1 1 d D U . . .
N9N N 0.3080(3) 1.1890(3) -0.0294(2) 0.0882(19) Uani 1 1 d D U . . .
N24N N 0.1420(4) 1.2297(4) 0.1359(2) 0.097(2) Uani 1 1 d . U . . .
N25N N 0.0880(3) 1.2278(3) 0.1550(2) 0.0875(18) Uani 1 1 d . U . . .
O11N O 0.2138(2) 1.1740(2) -0.01439(16) 0.0817(14) Uani 1 1 d . U . . .
O19N O 0.3496(3) 1.3205(3) 0.0709(3) 0.129(3) Uani 1 1 d D U . . .
O20N O 0.4057(3) 1.2599(4) 0.0454(2) 0.131(3) Uani 1 1 d D U . . .
O21N O 0.3651(4) 1.2323(4) 0.1106(2) 0.150(4) Uani 1 1 d D U . . .
O22N O 0.1068(3) 1.1996(3) 0.09564(19) 0.0932(16) Uani 1 1 d . U . . .
S18N S 0.36012(10) 1.26501(13) 0.07421(7) 0.1006(7) Uani 1 1 d D U . . .
N1O N 0.0096(3) 1.2822(3) 0.0983(2) 0.098(2) Uani 1 1 d D U . . .
C2O C 0.0247(4) 1.3312(4) 0.0964(3) 0.125(4) Uani 1 1 d D U . . .
H2O H 0.0485 1.3346 0.1121 0.150 Uiso 1 1 calc R U . . .
C3O C 0.0076(5) 1.3780(4) 0.0723(4) 0.149(5) Uani 1 1 d D U . . .
H3O H 0.0185 1.4127 0.0720 0.179 Uiso 1 1 calc R U . . .
C4O C -0.0252(6) 1.3725(4) 0.0493(4) 0.148(5) Uani 1 1 d D U . . .
H4O H -0.0370 1.4036 0.0322 0.177 Uiso 1 1 calc R U . . .
C5O C -0.0415(6) 1.3218(3) 0.0506(3) 0.133(5) Uani 1 1 d D U . . .
H5O H -0.0645 1.3177 0.0346 0.160 Uiso 1 1 calc R U . . .
C6O C -0.0237(4) 1.2770(3) 0.0757(2) 0.096(2) Uani 1 1 d D U . . .
C7O C -0.0413(4) 1.2224(4) 0.0817(3) 0.097(3) Uani 1 1 d . U . . .
H7O H -0.0641 1.2136 0.0671 0.116 Uiso 1 1 calc R U . . .
C10O C -0.0147(3) 1.1027(3) 0.1447(2) 0.0749(18) Uani 1 1 d . U . . .
C12O C -0.0251(2) 1.0443(3) 0.15739(18) 0.0655(15) Uani 1 1 d . U . . .
C13O C -0.0535(3) 1.0163(3) 0.1408(2) 0.0672(16) Uani 1 1 d . U . . .
H13O H -0.0682 1.0352 0.1195 0.081 Uiso 1 1 calc R U . . .
C14O C -0.0601(3) 0.9608(3) 0.1557(2) 0.0688(16) Uani 1 1 d D U . . .
C15O C -0.0395(3) 0.9324(3) 0.1868(2) 0.0705(17) Uani 1 1 d . U . . .
H15O H -0.0452 0.8944 0.1970 0.085 Uiso 1 1 calc R U . . .
C16O C -0.0106(3) 0.9598(3) 0.2033(2) 0.0672(16) Uani 1 1 d . U . . .
C17O C -0.0045(3) 1.0146(3) 0.1884(2) 0.0696(17) Uani 1 1 d . U . . .
H17O H 0.0149 1.0334 0.1998 0.084 Uiso 1 1 calc R U . . .
C23O C 0.0152(3) 0.9328(3) 0.2365(2) 0.0722(18) Uani 1 1 d . U . . .
C26O C 0.0321(3) 0.8123(4) 0.3012(3) 0.083(2) Uani 1 1 d . U . . .
H26O H 0.0072 0.7867 0.2996 0.099 Uiso 1 1 calc R U . . .
C27O C 0.0695(2) 0.7981(2) 0.32698(17) 0.0763(18) Uani 1 1 d D U . . .
C28O C 0.0729(3) 0.7467(3) 0.3512(2) 0.089(2) Uani 1 1 d D U . . .
H28O H 0.0496 0.7181 0.3520 0.107 Uiso 1 1 calc R U . . .
C29O C 0.1107(4) 0.7379(3) 0.3742(3) 0.096(3) Uani 1 1 d D U . . .
H29O H 0.1140 0.7029 0.3909 0.115 Uiso 1 1 calc R U . . .
C30O C 0.1433(4) 0.7794(3) 0.3729(3) 0.097(3) Uani 1 1 d D U . . .
H30O H 0.1692 0.7738 0.3888 0.116 Uiso 1 1 calc R U . . .
C31O C 0.1383(3) 0.8305(3) 0.3477(2) 0.085(2) Uani 1 1 d D U . . .
H31O H 0.1622 0.8592 0.3460 0.102 Uiso 1 1 calc R U . . .
N32O N 0.1011(3) 0.8398(2) 0.32631(19) 0.0774(16) Uani 1 1 d D U . . .
N8O N -0.0241(3) 1.1864(3) 0.1082(2) 0.0848(17) Uani 1 1 d D U . . .
N9O N -0.0396(3) 1.1326(3) 0.11721(19) 0.0820(17) Uani 1 1 d D U . . .
N24O N 0.0041(3) 0.8797(3) 0.2529(2) 0.0780(17) Uani 1 1 d . U . . .
N25O N 0.0348(3) 0.8622(3) 0.2806(2) 0.0781(16) Uani 1 1 d . U . . .
O11O O 0.0191(3) 1.1220(2) 0.15827(16) 0.0792(14) Uani 1 1 d . U . . .
O19O O -0.1496(2) 0.9158(4) 0.1536(2) 0.115(2) Uani 1 1 d D U . . .
O20O O -0.0643(3) 0.8750(3) 0.1362(2) 0.109(2) Uani 1 1 d D U . . .
O21O O -0.0881(3) 0.9580(3) 0.09528(16) 0.112(2) Uani 1 1 d D U . . .
O22O O 0.0478(2) 0.9606(2) 0.24525(17) 0.0780(14) Uani 1 1 d . U . . .
S18O S -0.09335(9) 0.92522(9) 0.13286(6) 0.0784(5) Uani 1 1 d D U . . .
N1P N 0.0278(3) 0.9437(2) 0.33380(18) 0.0865(17) Uani 1 1 d D U . . .
C2P C -0.0258(3) 0.9353(3) 0.3492(2) 0.104(3) Uani 1 1 d D U . . .
H2P H -0.0470 0.9133 0.3411 0.124 Uiso 1 1 calc R U . . .
C3P C -0.0522(4) 0.9572(4) 0.3766(3) 0.119(3) Uani 1 1 d D U . . .
H3P H -0.0908 0.9511 0.3865 0.142 Uiso 1 1 calc R U . . .
C4P C -0.0218(4) 0.9873(4) 0.3890(3) 0.118(3) Uani 1 1 d D U . . .
H4P H -0.0387 1.0017 0.4082 0.142 Uiso 1 1 calc R U . . .
C5P C 0.0338(4) 0.9970(4) 0.3735(2) 0.099(2) Uani 1 1 d D U . . .
H5P H 0.0555 1.0183 0.3817 0.119 Uiso 1 1 calc R U . . .
C6P C 0.0573(3) 0.9752(3) 0.3456(2) 0.086(2) Uani 1 1 d D U . . .
C7P C 0.1127(4) 0.9854(4) 0.3272(3) 0.087(2) Uani 1 1 d . U . . .
H7P H 0.1361 1.0070 0.3339 0.105 Uiso 1 1 calc R U . . .
C10P C 0.1968(4) 0.9537(3) 0.2539(3) 0.086(2) Uani 1 1 d . U . . .
C12P C 0.2511(4) 0.9654(3) 0.2281(3) 0.089(2) Uani 1 1 d . U . . .
C13P C 0.2912(4) 1.0009(4) 0.2286(3) 0.098(2) Uani 1 1 d . U . . .
H13P H 0.2833 1.0188 0.2470 0.118 Uiso 1 1 calc R U . . .
C14P C 0.3403(4) 1.0117(4) 0.2048(3) 0.106(3) Uani 1 1 d D U . . .
C15P C 0.3530(5) 0.9860(5) 0.1774(3) 0.109(3) Uani 1 1 d . U . . .
H15P H 0.3875 0.9934 0.1602 0.130 Uiso 1 1 calc R U . . .
C16P C 0.3157(4) 0.9501(4) 0.1753(3) 0.096(2) Uani 1 1 d . U . . .
C17P C 0.2646(4) 0.9401(4) 0.2010(3) 0.091(2) Uani 1 1 d . U . . .
H17P H 0.2388 0.9151 0.1997 0.109 Uiso 1 1 calc R U . . .
C23P C 0.3245(4) 0.9203(4) 0.1481(3) 0.094(2) Uani 1 1 d . U . . .
C26P C 0.4126(5) 0.8828(6) 0.0797(4) 0.128(4) Uani 1 1 d . U . . .
H26P H 0.4472 0.9013 0.0744 0.153 Uiso 1 1 calc R U . . .
C27P C 0.4045(3) 0.8477(4) 0.0607(2) 0.117(3) Uani 1 1 d D U . . .
C28P C 0.4431(4) 0.8364(6) 0.0327(4) 0.163(6) Uani 1 1 d D U . . .
H28P H 0.4787 0.8535 0.0248 0.196 Uiso 1 1 calc R U . . .
C29P C 0.4291(5) 0.7998(7) 0.0165(4) 0.173(7) Uani 1 1 d D U . . .
H29P H 0.4554 0.7914 -0.0025 0.207 Uiso 1 1 calc R U . . .
C30P C 0.3783(6) 0.7761(7) 0.0277(5) 0.183(8) Uani 1 1 d D U . . .
H30P H 0.3684 0.7508 0.0168 0.220 Uiso 1 1 calc R U . . .
C31P C 0.3406(5) 0.7893(5) 0.0555(4) 0.138(4) Uani 1 1 d D U . . .
H31P H 0.3044 0.7734 0.0630 0.166 Uiso 1 1 calc R U . . .
N32P N 0.3539(3) 0.8236(4) 0.0718(2) 0.111(2) Uani 1 1 d D U . . .
N8P N 0.1321(3) 0.9640(3) 0.2999(2) 0.0850(16) Uani 1 1 d D U . . .
N9P N 0.1852(3) 0.9752(3) 0.2804(2) 0.0904(18) Uani 1 1 d D U . . .
N24P N 0.3739(4) 0.9224(4) 0.1262(3) 0.114(2) Uani 1 1 d . U . . .
N25P N 0.3732(4) 0.8898(4) 0.1040(3) 0.106(2) Uani 1 1 d . U . . .
O11P O 0.1620(3) 0.9233(3) 0.24813(19) 0.0893(15) Uani 1 1 d . U . . .
O19P O 0.3892(4) 1.0530(4) 0.2431(2) 0.149(3) Uani 1 1 d D U . . .
O20P O 0.3635(4) 1.1129(3) 0.1881(3) 0.159(4) Uani 1 1 d D U . . .
O21P O 0.4392(3) 1.0559(5) 0.1823(3) 0.178(4) Uani 1 1 d D U . . .
O22P O 0.2831(3) 0.8934(3) 0.1467(2) 0.0967(17) Uani 1 1 d . U . . .
S18P S 0.38655(16) 1.06180(15) 0.20470(11) 0.1388(13) Uani 1 1 d D U . . .
C1S C 0.3119(4) 0.8183(3) 0.78336(19) 0.080(3) Uani 0.6 1 d G U P . .
H1S H 0.2973 0.7940 0.7735 0.096 Uiso 0.6 1 calc R U P . .
C2S C 0.3406(8) 0.9093(3) 0.7760(4) 0.140(6) Uani 0.6 1 d G U P . .
H2S1 H 0.3099 0.9263 0.7885 0.210 Uiso 0.6 1 calc R U P . .
H2S2 H 0.3625 0.9369 0.7548 0.210 Uiso 0.6 1 calc R U P . .
H2S3 H 0.3642 0.8914 0.7937 0.210 Uiso 0.6 1 calc R U P . .
C3S C 0.3046(7) 0.8891(6) 0.7260(3) 0.148(7) Uani 0.6 1 d G U P . .
H3S1 H 0.2948 0.8583 0.7188 0.221 Uiso 0.6 1 calc R U P . .
H3S2 H 0.3364 0.9090 0.7077 0.221 Uiso 0.6 1 calc R U P . .
H3S3 H 0.2729 0.9129 0.7266 0.221 Uiso 0.6 1 calc R U P . .
N1S N 0.3186(4) 0.8697(3) 0.7627(2) 0.106(4) Uani 0.6 1 d G U P . .
O1S O 0.3234(3) 0.7999(2) 0.81476(18) 0.0647(18) Uani 0.6 1 d G U P . .
C1T C 0.2860(8) 0.9067(6) 0.4661(5) 0.062(5) Uiso 0.25 1 d G U P A 1
H1T H 0.2831 0.9384 0.4734 0.074 Uiso 0.25 1 calc R U P A 1
C2T C 0.2487(11) 0.8189(8) 0.4730(8) 0.079(7) Uiso 0.25 1 d G U P A 1
H2T1 H 0.2167 0.7957 0.4882 0.119 Uiso 0.25 1 calc R U P A 1
H2T2 H 0.2829 0.8001 0.4778 0.119 Uiso 0.25 1 calc R U P A 1
H2T3 H 0.2476 0.8275 0.4465 0.119 Uiso 0.25 1 calc R U P A 1
C3T C 0.2010(9) 0.8740(11) 0.5115(7) 0.082(7) Uiso 0.25 1 d G U P A 1
H3T1 H 0.1769 0.8417 0.5204 0.123 Uiso 0.25 1 calc R U P A 1
H3T2 H 0.1798 0.9057 0.5012 0.123 Uiso 0.25 1 calc R U P A 1
H3T3 H 0.2153 0.8783 0.5324 0.123 Uiso 0.25 1 calc R U P A 1
N1T N 0.2471(7) 0.8685(6) 0.4827(4) 0.063(5) Uiso 0.25 1 d G U P A 1
O1T O 0.3261(8) 0.9037(9) 0.4415(6) 0.097(6) Uiso 0.25 1 d G U P A 1
C4T C 0.2176(7) 0.8769(7) 0.4976(5) 0.067(6) Uiso 0.25 1 d G U P B 2
H4T H 0.2157 0.9109 0.5019 0.080 Uiso 0.25 1 calc R U P B 2
C5T C 0.2689(10) 0.8153(8) 0.4684(8) 0.072(7) Uiso 0.25 1 d G U P B 2
H5T1 H 0.3049 0.8148 0.4522 0.108 Uiso 0.25 1 calc R U P B 2
H5T2 H 0.2393 0.8108 0.4560 0.108 Uiso 0.25 1 calc R U P B 2
H5T3 H 0.2663 0.7857 0.4919 0.108 Uiso 0.25 1 calc R U P B 2
C6T C 0.3090(8) 0.9053(8) 0.4593(6) 0.057(5) Uiso 0.25 1 d G U P B 2
H6T1 H 0.3385 0.8901 0.4446 0.085 Uiso 0.25 1 calc R U P B 2
H6T2 H 0.3233 0.9135 0.4790 0.085 Uiso 0.25 1 calc R U P B 2
H6T3 H 0.2962 0.9385 0.4431 0.085 Uiso 0.25 1 calc R U P B 2
N2T N 0.2630(6) 0.8664(6) 0.4762(4) 0.062(5) Uiso 0.25 1 d G U P B 2
O2T O 0.1772(7) 0.8451(10) 0.5125(7) 0.113(7) Uiso 0.25 1 d G U P B 2
C1U C 0.7692(5) 0.7221(4) 0.3813(3) 0.086(4) Uani 0.4 1 d G U P C 1
H1U H 0.7720 0.7012 0.3649 0.103 Uiso 0.4 1 calc R U P C 1
C2U C 0.7873(8) 0.7320(7) 0.4383(4) 0.086(4) Uani 0.4 1 d G U P C 1
H2U1 H 0.8173 0.7593 0.4293 0.129 Uiso 0.4 1 calc R U P C 1
H2U2 H 0.7913 0.7070 0.4626 0.129 Uiso 0.4 1 calc R U P C 1
H2U3 H 0.7516 0.7496 0.4409 0.129 Uiso 0.4 1 calc R U P C 1
C3U C 0.8159(8) 0.6500(5) 0.4205(5) 0.102(5) Uani 0.4 1 d G U P C 1
H3U1 H 0.8095 0.6312 0.4033 0.152 Uiso 0.4 1 calc R U P C 1
H3U2 H 0.8000 0.6283 0.4462 0.152 Uiso 0.4 1 calc R U P C 1
H3U3 H 0.8559 0.6552 0.4180 0.152 Uiso 0.4 1 calc R U P C 1
N1U N 0.7899(4) 0.7023(4) 0.4119(3) 0.091(4) Uani 0.4 1 d G U P C 1
O1U O 0.7465(5) 0.7663(4) 0.3728(3) 0.075(3) Uani 0.4 1 d G U P C 1
C4U C 0.8213(9) 0.6630(7) 0.4515(7) 0.095(5) Uani 0.25 1 d G U P D 2
H4U H 0.8236 0.6314 0.4441 0.114 Uiso 0.25 1 calc R U P D 2
C5U C 0.7909(13) 0.7548(8) 0.4420(8) 0.080(6) Uani 0.25 1 d G U P D 2
H5U1 H 0.7706 0.7473 0.4678 0.120 Uiso 0.25 1 calc R U P D 2
H5U2 H 0.7706 0.7808 0.4252 0.120 Uiso 0.25 1 calc R U P D 2
H5U3 H 0.8278 0.7697 0.4395 0.120 Uiso 0.25 1 calc R U P D 2
C6U C 0.7729(12) 0.7037(11) 0.4008(7) 0.082(4) Uani 0.25 1 d G U P D 2
H6U1 H 0.8000 0.6892 0.3842 0.123 Uiso 0.25 1 calc R U P D 2
H6U2 H 0.7637 0.7404 0.3871 0.123 Uiso 0.25 1 calc R U P D 2
H6U3 H 0.7393 0.6807 0.4099 0.123 Uiso 0.25 1 calc R U P D 2
N2U N 0.7962(7) 0.7051(7) 0.4324(5) 0.082(4) Uani 0.25 1 d G U P D 2
O2U O 0.8419(11) 0.6623(10) 0.4784(7) 0.122(7) Uani 0.25 1 d G U P D 2
O1W O 0.5222(3) 0.9561(2) 0.52520(19) 0.0994(19) Uani 1 1 d . U . . .
O2W O -0.1140(3) 1.1163(3) 0.0754(2) 0.115(2) Uani 1 1 d . U . . .
O3W O 0.0663(4) 0.6354(3) 0.8218(2) 0.113(2) Uani 1 1 d . U . . .
O4W O 0.0727(4) 0.5340(3) 0.8731(3) 0.129(3) Uani 1 1 d . U . . .
O5W O -0.0131(4) 0.7820(4) 0.2309(3) 0.129(3) Uani 1 1 d . U . . .
O6W O 0.1046(3) 0.7640(3) 0.1153(3) 0.119(2) Uani 1 1 d . U . . .
O7W O 0.6962(4) 0.6668(4) 0.8551(3) 0.141(3) Uani 1 1 d . U . . .
O8W O -0.1870(4) 1.0264(4) 0.0893(2) 0.127(3) Uani 1 1 d . U . . .
O9W O 0.2180(4) 1.2527(5) 0.1729(3) 0.146(3) Uani 1 1 d . U . . .
O10W O 0.0050(4) 0.7881(5) 0.1569(4) 0.159(4) Uani 1 1 d . U . . .
O11W O -0.0163(5) 0.9923(5) 0.4694(3) 0.121(3) Uani 0.75 1 d . U P . .
O12W O 0.4617(5) 0.9968(5) 0.5771(3) 0.125(4) Uani 0.75 1 d . U P . .
O13W O 0.4087(5) 0.3420(7) 0.9761(3) 0.153(5) Uani 0.75 1 d . U P . .
O14W O 0.6213(5) 0.3325(5) 0.8698(4) 0.126(4) Uani 0.75 1 d . U P . .
O15W O 0.0836(5) 0.4452(5) 0.8441(4) 0.139(4) Uani 0.75 1 d . U P . .
O16W O 0.3635(8) 0.8597(6) 0.6426(4) 0.163(6) Uani 0.75 1 d . U P . .
O17W O 0.7365(6) 0.8384(5) 0.7840(4) 0.155(6) Uani 0.75 1 d . U P . .
O18W O 0.6282(6) 0.9751(5) 0.5304(3) 0.137(4) Uani 0.75 1 d . U P . .
O19W O 0.6699(6) 0.8912(4) 0.6386(6) 0.134(7) Uani 0.5 1 d . U P . .
O20W O 0.2343(6) 0.7373(6) 0.7500(6) 0.119(5) Uani 0.5 1 d . U P . .
O21W O 0.3200(6) 0.7631(6) 0.6829(4) 0.103(4) Uani 0.5 1 d . U P . .
O22W O 0.1674(8) 1.0987(7) 0.3427(4) 0.119(5) Uani 0.5 1 d . U P . .
O23W O 0.4577(7) 1.1729(8) 0.1282(6) 0.142(7) Uani 0.5 1 d . U P . .
O24W O -0.0085(7) 1.3721(8) -0.1233(5) 0.128(6) Uani 0.5 1 d . U P . .
O25W O 0.7360(6) 0.8132(8) 0.3013(5) 0.120(5) Uani 0.5 1 d . U P . .
O26W O -0.1340(7) 0.9906(8) 0.4576(5) 0.125(5) Uani 0.5 1 d . U P . .
O27W O 0.0539(7) 1.3788(9) 0.1635(5) 0.137(6) Uani 0.5 1 d . U P . .
O28W O 0.2129(9) 1.0799(7) 0.2791(6) 0.147(7) Uani 0.5 1 d . U P . .
O29W O 0.5838(6) 0.8377(10) 0.0148(5) 0.146(8) Uani 0.5 1 d . U P . .
O30W O 0.2565(10) 0.6370(7) 0.3566(5) 0.138(7) Uani 0.5 1 d . U P . .
O31W O 0.6621(11) 0.8491(9) 0.2620(6) 0.161(8) Uani 0.5 1 d . U P . .
O32W O -0.1502(7) 1.0903(12) 0.3815(8) 0.194(12) Uani 0.5 1 d . U P . .
O33W O 0.6411(7) 0.4774(7) 0.5963(6) 0.126(5) Uani 0.5 1 d . U P . .
O34W O 0.6383(8) 0.4974(8) 0.8768(6) 0.132(6) Uani 0.5 1 d . U P . .
O35W O 0.0538(7) 0.7293(7) 0.0676(6) 0.128(6) Uani 0.5 1 d . U P . .
O36W O 0.0130(7) 1.3279(7) -0.1790(6) 0.126(5) Uani 0.5 1 d . U P . .
O37W O 0.0958(11) 0.4752(10) 0.7659(7) 0.087(6) Uiso 0.25 1 d . . P . .
O38W O 0.0240(10) 1.1264(11) 0.4435(7) 0.083(6) Uiso 0.25 1 d . . P . .
O39W O 0.6877(11) 0.9146(12) 0.5572(7) 0.084(6) Uiso 0.25 1 d . . P . .
O40W O 0.7191(10) 0.5598(10) 0.8785(7) 0.085(6) Uiso 0.25 1 d . . P . .
O41W O -0.0060(9) 0.6141(9) 0.2532(6) 0.077(5) Uiso 0.25 1 d . . P . .
O42W O 0.5014(10) 0.2993(10) 0.6479(7) 0.086(6) Uiso 0.25 1 d . . P . .
O43W O 0.4925(8) 0.4226(8) 0.9468(6) 0.067(4) Uiso 0.25 1 d . . P . .
O44W O 0.1899(9) 0.7870(9) 0.6252(6) 0.077(5) Uiso 0.25 1 d . . P . .
O45W O 0.5589(11) 1.1675(10) 0.1409(7) 0.090(6) Uiso 0.25 1 d . . P . .
O46W O -0.0046(8) 0.5749(8) 0.3632(6) 0.069(5) Uiso 0.25 1 d . . P . .
O47W O 0.0292(11) 0.6861(10) 0.6588(7) 0.089(6) Uiso 0.25 1 d . . P . .
O48W O 0.4733(13) 0.2747(13) 0.7553(9) 0.109(8) Uiso 0.25 1 d . . P . .
O49W O 0.6367(10) 0.4959(9) 0.6531(7) 0.080(5) Uiso 0.25 1 d . . P . .
O50W O 0.6054(11) 0.3922(11) 0.9183(8) 0.094(7) Uiso 0.25 1 d . . P . .
O51W O 0.5229(13) 0.3540(13) 0.9344(9) 0.110(8) Uiso 0.25 1 d . . P . .
O53W O 0.7589(13) 0.7946(13) 0.7156(9) 0.110(8) Uiso 0.25 1 d . . P . .
O54W O 0.1526(13) 1.3062(13) 0.2229(9) 0.111(8) Uiso 0.25 1 d . . P . .
O55W O 0.5645(13) 0.8229(13) 0.2582(9) 0.109(8) Uiso 0.25 1 d . . P . .
O56W O 0.0446(12) 0.4962(12) 0.9971(8) 0.100(7) Uiso 0.25 1 d . . P . .
O57W O 0.5444(12) 0.8396(11) -0.0472(8) 0.096(7) Uiso 0.25 1 d . . P . .
O58W O 0.0115(14) 0.6173(14) 0.4123(10) 0.118(9) Uiso 0.25 1 d . . P . .
O59W O 0.3219(12) 1.0380(11) -0.2210(8) 0.096(7) Uiso 0.25 1 d . . P . .
O60W O 0.1531(13) 1.2723(13) 0.2916(9) 0.110(8) Uiso 0.25 1 d . . P . .
O61W O 0.0253(13) 1.5092(13) 0.0721(9) 0.107(8) Uiso 0.25 1 d . . P . .
O62W O 0.0800(16) 0.8728(16) 0.5359(11) 0.132(11) Uiso 0.25 1 d . . P . .
O64W O 0.6924(16) 0.9410(16) 0.6846(11) 0.130(11) Uiso 0.25 1 d . . P . .
O65W O 0.6800(15) 0.3522(14) 0.9652(10) 0.119(9) Uiso 0.25 1 d . . P . .
O66W O -0.1549(15) 1.4268(15) 0.0107(10) 0.122(10) Uiso 0.25 1 d . . P . .
O68W O -0.2966(13) 1.0434(13) 0.1312(9) 0.109(8) Uiso 0.25 1 d . . P . .
O69W O 0.0012(14) 0.5403(13) 0.6146(9) 0.112(9) Uiso 0.25 1 d . . P . .
O71W O 0.0472(15) 1.5326(15) 0.0302(11) 0.125(10) Uiso 0.25 1 d . . P . .
O72W O -0.1769(17) 1.0272(17) 0.4321(12) 0.137(12) Uiso 0.25 1 d . . P . .
O73W O 0.4271(16) 0.9533(16) 0.4287(11) 0.132(11) Uiso 0.25 1 d . . P . .
O74W O 0.6698(13) 0.5582(12) 0.8720(9) 0.106(8) Uiso 0.25 1 d . . P . .
O75W O 0.0224(12) 1.0937(13) 0.4415(8) 0.099(7) Uiso 0.25 1 d . . P . .
O77W O 0.6966(14) 0.8862(15) 0.5641(9) 0.106(9) Uiso 0.25 1 d . . P . .
O78W O 0.5022(13) 1.0043(12) 0.2663(9) 0.105(8) Uiso 0.25 1 d . . P . .
O79W O 0.633(2) 0.387(2) 0.6866(14) 0.164(16) Uiso 0.25 1 d . . P . .

loop_
_atom_site_aniso_label
_atom_site_aniso_U_11
_atom_site_aniso_U_22
_atom_site_aniso_U_33
_atom_site_aniso_U_23
_atom_site_aniso_U_13
_atom_site_aniso_U_12
Cu1 0.0678(6) 0.0626(6) 0.0665(6) -0.0286(5) -0.0060(5) 0.0097(4)
Cu2 0.1040(10) 0.0967(9) 0.0771(7) -0.0315(7) -0.0193(7) 0.0141(7)
Cu3 0.0832(7) 0.0759(7) 0.0738(7) -0.0139(5) -0.0253(6) 0.0060(5)
Cu4 0.0917(7) 0.0588(6) 0.0609(5) -0.0220(4) -0.0153(5) 0.0038(5)
Cu5 0.1403(13) 0.0878(9) 0.0966(9) -0.0433(8) 0.0209(9) -0.0427(9)
Cu6 0.1294(12) 0.1157(11) 0.0780(8) -0.0023(7) -0.0279(8) -0.0426(9)
Cu7 0.0978(9) 0.1052(9) 0.0747(7) -0.0310(7) -0.0349(7) 0.0110(7)
Cu8 0.0921(8) 0.0623(6) 0.0758(7) -0.0239(5) -0.0223(6) -0.0009(5)
Cu9 0.0881(10) 0.1744(17) 0.1023(11) -0.0002(11) -0.0333(9) 0.0133(10)
Cu10 0.1327(16) 0.1425(16) 0.1471(17) -0.0321(13) -0.0447(13) -0.0103(12)
Cu11 0.0909(8) 0.0858(8) 0.0729(7) -0.0381(6) -0.0239(6) 0.0097(6)
Cu12 0.1036(10) 0.1034(10) 0.0829(8) 0.0023(7) -0.0194(7) -0.0237(8)
Cu13 0.0775(8) 0.0921(9) 0.1021(9) -0.0149(7) -0.0171(7) 0.0086(6)
Cu14 0.0682(7) 0.0990(9) 0.0790(7) -0.0193(6) -0.0150(5) -0.0288(6)
Cu15 0.1339(12) 0.0795(8) 0.0709(7) -0.0151(6) -0.0215(7) 0.0260(8)
Cu16 0.0922(8) 0.0673(7) 0.0873(8) -0.0131(6) -0.0424(7) 0.0098(6)
N1A 0.074(3) 0.068(3) 0.074(3) -0.024(3) -0.018(3) 0.017(3)
C2A 0.081(5) 0.085(5) 0.090(5) -0.027(4) -0.022(4) 0.027(4)
C3A 0.091(6) 0.094(6) 0.113(5) -0.028(5) -0.037(5) 0.035(5)
C4A 0.111(6) 0.100(6) 0.099(5) -0.032(5) -0.046(5) 0.039(5)
C5A 0.098(5) 0.079(5) 0.084(4) -0.029(4) -0.038(4) 0.031(4)
C6A 0.077(4) 0.070(4) 0.066(3) -0.022(3) -0.022(3) 0.018(3)
C7A 0.077(4) 0.068(4) 0.064(3) -0.029(3) -0.024(3) 0.019(3)
C10A 0.065(3) 0.060(3) 0.053(3) -0.024(2) -0.010(2) 0.003(3)
C12A 0.061(3) 0.063(3) 0.054(3) -0.026(3) -0.010(2) 0.004(3)
C13A 0.071(4) 0.083(4) 0.055(3) -0.035(3) -0.016(3) 0.017(3)
C14A 0.075(4) 0.105(5) 0.064(3) -0.044(3) -0.020(3) 0.025(4)
C15A 0.069(4) 0.089(5) 0.062(3) -0.038(3) -0.019(3) 0.016(3)
C16A 0.070(4) 0.068(4) 0.054(3) -0.024(3) -0.013(3) 0.005(3)
C17A 0.070(4) 0.057(3) 0.052(3) -0.026(2) -0.006(2) 0.002(3)
C23A 0.071(4) 0.067(4) 0.055(3) -0.022(3) -0.014(3) 0.012(3)
C26A 0.084(5) 0.077(4) 0.057(3) -0.017(3) -0.010(3) 0.001(3)
C27A 0.076(4) 0.081(4) 0.057(3) -0.020(3) -0.010(3) -0.013(3)
C28A 0.103(6) 0.090(5) 0.070(4) -0.013(3) -0.022(4) -0.007(4)
C29A 0.109(6) 0.105(6) 0.065(4) -0.010(4) -0.022(4) -0.015(5)
C30A 0.111(7) 0.121(6) 0.058(4) -0.022(4) -0.022(4) -0.013(5)
C31A 0.104(6) 0.102(6) 0.075(4) -0.032(4) -0.012(4) -0.009(4)
N32A 0.086(4) 0.085(4) 0.060(3) -0.018(3) -0.016(3) -0.003(3)
N8A 0.061(3) 0.063(3) 0.060(3) -0.025(2) -0.015(2) 0.010(2)
N9A 0.066(3) 0.064(3) 0.057(3) -0.031(2) -0.018(2) 0.017(2)
N24A 0.078(4) 0.066(3) 0.048(2) -0.018(2) -0.015(2) 0.016(3)
N25A 0.077(4) 0.085(4) 0.049(3) -0.019(2) -0.014(2) -0.005(3)
O11A 0.076(3) 0.071(3) 0.057(2) -0.031(2) -0.009(2) 0.017(2)
O19A 0.124(5) 0.130(5) 0.122(5) -0.081(4) -0.041(4) 0.045(4)
O20A 0.096(4) 0.185(7) 0.086(4) -0.069(5) -0.038(3) 0.071(4)
O21A 0.118(5) 0.195(7) 0.068(3) -0.066(4) -0.026(3) 0.066(5)
O22A 0.120(5) 0.084(3) 0.071(3) -0.029(3) -0.029(3) 0.038(3)
S18A 0.0974(16) 0.157(2) 0.0739(12) -0.0616(15) -0.0333(11) 0.0628(16)
N1B 0.095(4) 0.098(4) 0.071(4) -0.026(3) -0.016(3) 0.001(3)
C2B 0.112(5) 0.093(5) 0.074(5) -0.017(4) -0.016(4) -0.007(4)
C3B 0.103(6) 0.126(6) 0.078(5) -0.021(5) -0.010(4) -0.014(4)
C4B 0.102(6) 0.131(6) 0.097(6) -0.032(5) -0.012(5) -0.002(5)
C5B 0.098(5) 0.116(6) 0.089(6) -0.033(5) -0.015(4) 0.006(4)
C6B 0.101(4) 0.095(4) 0.065(4) -0.023(3) -0.020(3) -0.002(3)
C7B 0.093(4) 0.091(5) 0.076(5) -0.031(4) -0.018(3) 0.010(3)
C10B 0.086(4) 0.093(4) 0.069(4) -0.031(3) -0.024(3) 0.008(3)
C12B 0.085(4) 0.084(4) 0.066(4) -0.028(3) -0.020(3) 0.014(3)
C13B 0.101(5) 0.088(4) 0.083(5) -0.036(4) -0.030(4) 0.022(3)
C14B 0.112(5) 0.078(4) 0.090(5) -0.026(4) -0.022(4) 0.025(3)
C15B 0.107(5) 0.073(4) 0.077(5) -0.024(3) -0.026(4) 0.014(3)
C16B 0.084(4) 0.069(4) 0.061(4) -0.022(3) -0.024(3) 0.008(3)
C17B 0.082(4) 0.073(4) 0.064(4) -0.024(3) -0.022(3) 0.007(3)
C23B 0.083(4) 0.064(3) 0.062(4) -0.020(3) -0.021(3) 0.004(3)
C26B 0.089(4) 0.079(4) 0.076(5) -0.019(4) -0.016(3) -0.007(3)
C27B 0.084(4) 0.091(4) 0.070(4) -0.024(3) -0.024(3) -0.011(3)
C28B 0.087(4) 0.095(5) 0.086(5) -0.028(4) -0.020(4) -0.012(4)
C29B 0.088(5) 0.117(6) 0.101(7) -0.036(5) -0.013(5) -0.010(4)
C30B 0.088(5) 0.118(6) 0.114(7) -0.039(5) -0.011(5) 0.001(4)
C31B 0.095(5) 0.100(6) 0.096(6) -0.034(5) -0.023(4) 0.003(4)
N32B 0.083(4) 0.086(4) 0.079(4) -0.024(3) -0.023(3) -0.003(3)
N8B 0.085(4) 0.093(4) 0.058(3) -0.022(3) -0.017(3) 0.004(3)
N9B 0.081(4) 0.086(4) 0.063(3) -0.020(3) -0.014(3) 0.003(3)
N24B 0.080(3) 0.070(3) 0.078(4) -0.024(3) -0.017(3) 0.001(3)
N25B 0.080(3) 0.076(3) 0.068(3) -0.020(3) -0.020(3) 0.000(3)
O11B 0.091(4) 0.119(5) 0.095(4) -0.050(4) -0.010(3) 0.006(3)
O19B 0.199(8) 0.082(5) 0.358(16) -0.023(7) 0.057(8) 0.035(5)
O20B 0.252(13) 0.133(8) 0.233(9) -0.079(8) 0.024(8) 0.007(8)
O21B 0.244(11) 0.147(9) 0.288(14) -0.024(9) -0.089(11) 0.075(8)
O22B 0.084(3) 0.066(3) 0.084(3) -0.026(2) -0.025(3) 0.006(2)
S18B 0.169(3) 0.0803(17) 0.154(3) -0.0212(18) -0.005(2) 0.0334(19)
N1C 0.078(4) 0.086(4) 0.082(4) -0.014(3) -0.020(3) 0.003(3)
C2C 0.112(8) 0.113(6) 0.090(5) -0.025(4) -0.028(5) 0.001(5)
C3C 0.120(9) 0.146(7) 0.092(5) -0.024(5) -0.034(5) -0.003(6)
C4C 0.149(11) 0.143(7) 0.089(6) -0.012(5) -0.040(6) 0.001(7)
C5C 0.132(9) 0.106(6) 0.087(5) 0.004(4) -0.038(5) 0.001(6)
C6C 0.097(6) 0.087(4) 0.081(4) -0.008(3) -0.024(4) 0.002(4)
C7C 0.106(7) 0.069(4) 0.086(4) -0.010(3) -0.026(4) 0.011(4)
C10C 0.072(4) 0.061(3) 0.081(4) -0.023(3) -0.019(3) 0.008(3)
C12C 0.073(4) 0.050(3) 0.083(4) -0.024(3) -0.017(3) -0.001(3)
C13C 0.078(5) 0.054(3) 0.097(4) -0.028(3) -0.007(4) 0.003(3)
C14C 0.099(5) 0.050(3) 0.093(4) -0.031(3) -0.012(4) 0.004(3)
C15C 0.095(5) 0.057(3) 0.084(4) -0.035(3) -0.008(4) 0.000(3)
C16C 0.078(4) 0.051(3) 0.075(4) -0.028(3) -0.010(3) 0.001(3)
C17C 0.069(4) 0.054(3) 0.075(3) -0.027(3) -0.014(3) 0.000(3)
C23C 0.081(4) 0.053(3) 0.068(3) -0.029(3) -0.011(3) 0.001(3)
C26C 0.148(8) 0.077(4) 0.079(4) -0.034(4) -0.036(5) 0.007(5)
C27C 0.123(7) 0.087(4) 0.069(4) -0.023(3) -0.025(4) 0.002(4)
C28C 0.168(10) 0.104(6) 0.082(5) -0.034(4) -0.052(6) 0.019(6)
C29C 0.133(8) 0.101(6) 0.081(5) -0.014(4) -0.034(5) -0.002(5)
C30C 0.108(7) 0.099(6) 0.085(5) -0.014(4) -0.026(5) 0.003(5)
C31C 0.091(5) 0.083(5) 0.074(4) -0.013(3) -0.015(4) 0.001(4)
N32C 0.095(4) 0.077(3) 0.064(3) -0.019(3) -0.014(3) 0.001(3)
N8C 0.074(4) 0.076(3) 0.082(3) -0.015(3) -0.022(3) 0.010(3)
N9C 0.094(5) 0.064(3) 0.086(4) -0.013(3) -0.020(3) 0.006(3)
N24C 0.112(5) 0.060(3) 0.069(3) -0.032(3) -0.020(3) 0.009(3)
N25C 0.096(4) 0.069(3) 0.063(3) -0.024(2) -0.017(3) 0.002(3)
O11C 0.086(3) 0.062(3) 0.082(3) -0.027(2) -0.032(3) 0.012(2)
O19C 0.347(10) 0.111(7) 0.275(13) -0.083(8) 0.080(9) 0.034(7)
O20C 0.437(14) 0.078(5) 0.180(9) -0.070(6) -0.126(10) 0.072(7)
O21C 0.150(6) 0.064(3) 0.139(5) -0.044(3) -0.051(5) 0.031(3)
O22C 0.087(3) 0.057(2) 0.069(3) -0.029(2) -0.020(2) 0.008(2)
S18C 0.263(5) 0.0660(15) 0.124(2) -0.0468(16) -0.005(3) 0.032(2)
N1D 0.093(4) 0.061(3) 0.071(3) -0.021(3) -0.014(3) 0.005(3)
C2D 0.095(5) 0.082(5) 0.078(5) -0.029(4) -0.007(4) 0.007(4)
C3D 0.091(5) 0.080(5) 0.083(5) -0.024(4) -0.003(4) 0.008(4)
C4D 0.096(5) 0.072(5) 0.093(5) -0.018(4) -0.011(4) 0.001(4)
C5D 0.089(4) 0.063(4) 0.080(4) -0.016(3) -0.019(3) 0.003(3)
C6D 0.089(4) 0.053(3) 0.069(4) -0.014(3) -0.016(3) 0.003(3)
C7D 0.088(4) 0.053(3) 0.072(4) -0.014(3) -0.015(3) 0.002(3)
C10D 0.083(4) 0.054(3) 0.061(3) -0.018(3) -0.018(3) 0.006(3)
C12D 0.084(4) 0.056(3) 0.065(4) -0.021(3) -0.021(3) 0.012(3)
C13D 0.094(4) 0.058(4) 0.078(4) -0.028(3) -0.026(3) 0.014(3)
C14D 0.090(4) 0.069(4) 0.084(4) -0.034(3) -0.025(3) 0.017(3)
C15D 0.083(4) 0.066(3) 0.077(4) -0.035(3) -0.018(3) 0.018(3)
C16D 0.080(4) 0.060(3) 0.064(4) -0.029(3) -0.016(3) 0.013(3)
C17D 0.081(4) 0.051(3) 0.062(3) -0.018(3) -0.018(3) 0.013(3)
C23D 0.070(3) 0.064(3) 0.066(3) -0.029(3) -0.018(3) 0.017(3)
C26D 0.072(4) 0.076(4) 0.067(4) -0.030(3) -0.010(3) 0.013(3)
C27D 0.072(4) 0.073(4) 0.064(3) -0.027(3) -0.013(3) 0.012(3)
C28D 0.076(4) 0.094(5) 0.078(4) -0.026(4) -0.009(4) 0.008(3)
C29D 0.085(5) 0.086(5) 0.108(6) -0.027(4) -0.007(4) -0.005(4)
C30D 0.100(6) 0.081(5) 0.113(6) -0.030(4) 0.000(5) -0.005(4)
C31D 0.092(5) 0.073(4) 0.092(5) -0.034(4) -0.007(4) 0.006(3)
N32D 0.076(3) 0.068(3) 0.070(3) -0.027(3) -0.009(3) 0.007(2)
N8D 0.082(3) 0.050(3) 0.061(3) -0.012(2) -0.015(2) 0.003(2)
N9D 0.086(3) 0.056(3) 0.059(3) -0.016(2) -0.015(3) 0.000(2)
N24D 0.074(3) 0.068(3) 0.070(3) -0.029(3) -0.012(3) 0.015(2)
N25D 0.068(3) 0.066(3) 0.067(3) -0.025(2) -0.018(2) 0.013(2)
O11D 0.082(3) 0.060(3) 0.076(3) -0.031(2) -0.014(2) 0.006(2)
O19D 0.165(7) 0.103(5) 0.164(6) -0.074(5) -0.085(6) 0.065(5)
O20D 0.102(4) 0.082(4) 0.133(5) -0.060(4) -0.017(4) 0.009(3)
O21D 0.138(6) 0.084(4) 0.127(5) -0.052(4) 0.013(4) 0.008(4)
O22D 0.072(3) 0.061(2) 0.071(3) -0.032(2) -0.009(2) 0.008(2)
S18D 0.1108(17) 0.0696(12) 0.1061(16) -0.0451(11) -0.0315(13) 0.0230(11)
N1E 0.099(4) 0.075(4) 0.111(4) -0.044(4) 0.010(3) -0.013(3)
C2E 0.119(7) 0.083(6) 0.132(6) -0.048(5) -0.014(5) -0.008(5)
C3E 0.131(7) 0.105(7) 0.127(6) -0.052(6) -0.019(5) -0.022(6)
C4E 0.130(7) 0.119(7) 0.113(6) -0.063(6) -0.015(5) -0.025(5)
C5E 0.107(6) 0.110(7) 0.111(5) -0.065(5) 0.005(4) -0.025(5)
C6E 0.096(5) 0.085(5) 0.105(5) -0.053(4) 0.003(3) -0.011(4)
C7E 0.111(6) 0.091(6) 0.109(5) -0.046(4) -0.001(4) -0.014(5)
C10E 0.084(4) 0.081(5) 0.091(4) -0.015(4) -0.018(3) -0.014(4)
C12E 0.070(4) 0.073(4) 0.089(4) -0.008(3) -0.019(3) -0.011(3)
C13E 0.069(4) 0.087(5) 0.118(6) 0.005(4) -0.015(4) -0.005(4)
C14E 0.071(4) 0.108(6) 0.118(5) 0.019(4) -0.028(4) -0.006(4)
C15E 0.073(4) 0.103(6) 0.105(5) 0.025(4) -0.029(4) -0.015(4)
C16E 0.076(4) 0.078(4) 0.085(4) 0.004(3) -0.034(3) -0.019(3)
C17E 0.069(4) 0.064(4) 0.084(4) -0.001(3) -0.025(3) -0.011(3)
C23E 0.092(4) 0.087(5) 0.078(4) 0.002(3) -0.031(3) -0.022(4)
C26E 0.125(7) 0.117(7) 0.081(4) -0.004(4) -0.039(4) -0.020(5)
C27E 0.127(6) 0.125(8) 0.087(5) -0.008(5) -0.042(4) -0.013(5)
C28E 0.143(9) 0.183(13) 0.091(5) -0.028(6) -0.056(5) 0.012(8)
C29E 0.164(10) 0.211(16) 0.120(8) -0.051(9) -0.048(7) 0.019(10)
C30E 0.163(10) 0.173(13) 0.139(8) -0.038(8) -0.050(7) -0.002(9)
C31E 0.143(8) 0.135(10) 0.128(7) -0.021(7) -0.044(6) -0.004(7)
N32E 0.129(6) 0.116(6) 0.088(4) -0.003(4) -0.047(4) -0.015(4)
N8E 0.112(5) 0.084(4) 0.097(4) -0.036(3) 0.001(3) -0.024(4)
N9E 0.119(6) 0.098(5) 0.095(4) -0.028(4) -0.007(4) -0.015(4)
N24E 0.111(5) 0.108(5) 0.078(4) 0.000(3) -0.036(3) -0.030(4)
N25E 0.119(5) 0.102(5) 0.078(4) -0.001(3) -0.037(3) -0.024(4)
O11E 0.086(3) 0.102(4) 0.088(4) -0.027(3) -0.018(3) -0.013(3)
O19E 0.071(5) 0.159(7) 0.429(18) -0.016(8) -0.058(8) 0.020(5)
O20E 0.155(10) 0.330(16) 0.214(8) 0.034(8) -0.068(7) 0.096(10)
O21E 0.070(4) 0.152(7) 0.177(8) -0.005(6) -0.025(4) -0.002(4)
O22E 0.093(4) 0.090(4) 0.078(3) -0.003(3) -0.033(3) -0.012(3)
S18E 0.0727(17) 0.155(3) 0.212(4) 0.052(3) -0.037(2) 0.0078(18)
N1F 0.100(4) 0.102(4) 0.076(4) 0.000(3) -0.031(3) -0.011(3)
C2F 0.115(6) 0.104(5) 0.098(7) -0.001(4) -0.037(5) -0.007(4)
C3F 0.129(7) 0.094(6) 0.103(7) -0.001(5) -0.033(6) -0.006(5)
C4F 0.118(7) 0.089(5) 0.112(8) -0.002(5) -0.034(6) -0.016(4)
C5F 0.109(6) 0.095(5) 0.131(9) 0.000(5) -0.049(6) -0.016(4)
C6F 0.098(5) 0.086(4) 0.093(6) 0.005(4) -0.035(4) -0.014(4)
C7F 0.120(6) 0.098(5) 0.119(8) 0.013(5) -0.054(6) -0.025(4)
C10F 0.120(5) 0.075(4) 0.068(4) -0.007(3) -0.027(4) -0.008(3)
C12F 0.101(5) 0.069(4) 0.068(4) -0.009(3) -0.026(4) 0.001(3)
C13F 0.101(5) 0.078(4) 0.094(6) -0.016(4) -0.027(4) 0.004(3)
C14F 0.087(4) 0.071(4) 0.098(5) -0.020(4) -0.019(4) 0.008(3)
C15F 0.086(4) 0.065(4) 0.083(5) -0.010(3) -0.019(3) 0.004(3)
C16F 0.093(4) 0.069(4) 0.065(4) -0.014(3) -0.026(3) 0.007(3)
C17F 0.103(5) 0.066(4) 0.074(4) -0.011(3) -0.032(4) 0.008(3)
C23F 0.094(4) 0.065(4) 0.065(4) -0.016(3) -0.030(3) 0.007(3)
C26F 0.097(5) 0.081(4) 0.079(5) -0.023(3) -0.024(4) 0.001(3)
C27F 0.092(5) 0.114(5) 0.093(5) -0.047(4) -0.018(4) -0.013(4)
C28F 0.119(6) 0.129(6) 0.097(6) -0.046(5) -0.020(5) -0.040(5)
C29F 0.112(6) 0.169(9) 0.121(8) -0.062(7) -0.011(5) -0.050(6)
C30F 0.111(7) 0.176(9) 0.146(9) -0.070(7) -0.023(6) -0.047(6)
C31F 0.093(5) 0.160(8) 0.141(8) -0.074(6) -0.021(5) -0.015(5)
N32F 0.091(4) 0.123(5) 0.102(5) -0.049(4) -0.026(3) -0.007(3)
N8F 0.123(5) 0.095(4) 0.084(5) 0.007(3) -0.038(4) -0.030(4)
N9F 0.133(6) 0.095(5) 0.084(5) 0.008(4) -0.039(4) -0.029(4)
N24F 0.088(4) 0.070(3) 0.076(4) -0.013(3) -0.025(3) 0.007(3)
N25F 0.087(4) 0.080(3) 0.072(3) -0.027(3) -0.024(3) 0.005(3)
O11F 0.118(4) 0.076(3) 0.088(4) 0.004(3) -0.037(3) -0.010(3)
O19F 0.113(6) 0.136(7) 0.222(9) -0.088(7) -0.021(6) 0.018(5)
O20F 0.087(4) 0.095(5) 0.163(7) -0.029(4) -0.026(4) 0.011(3)
O21F 0.099(5) 0.078(4) 0.172(6) 0.008(4) -0.025(4) 0.003(3)
O22F 0.092(3) 0.072(3) 0.082(3) -0.018(2) -0.035(3) 0.010(2)
S18F 0.0883(16) 0.0778(15) 0.174(3) -0.0293(16) -0.0219(17) 0.0135(12)
N1G 0.110(5) 0.135(6) 0.084(4) -0.042(4) -0.039(4) 0.004(4)
C2G 0.165(11) 0.192(11) 0.107(7) -0.084(8) -0.066(7) 0.056(10)
C3G 0.154(10) 0.220(12) 0.103(7) -0.084(8) -0.056(7) 0.022(9)
C4G 0.127(8) 0.198(11) 0.103(7) -0.067(7) -0.045(6) -0.008(7)
C5G 0.123(8) 0.184(10) 0.076(5) -0.041(6) -0.036(5) -0.011(7)
C6G 0.089(5) 0.133(7) 0.081(4) -0.027(4) -0.025(4) -0.019(4)
C7G 0.105(6) 0.135(7) 0.072(4) -0.019(4) -0.038(4) 0.002(5)
C10G 0.074(4) 0.077(4) 0.063(3) -0.006(3) -0.019(3) 0.005(3)
C12G 0.072(4) 0.071(4) 0.070(3) -0.001(3) -0.017(3) -0.001(3)
C13G 0.079(5) 0.085(5) 0.083(4) -0.002(3) -0.007(4) 0.010(4)
C14G 0.101(6) 0.080(4) 0.082(4) 0.005(3) -0.017(4) 0.024(4)
C15G 0.081(5) 0.073(4) 0.079(4) -0.005(3) -0.012(4) 0.015(4)
C16G 0.068(4) 0.064(4) 0.070(3) -0.008(3) -0.015(3) 0.004(3)
C17G 0.073(4) 0.062(4) 0.069(3) -0.009(3) -0.016(3) 0.002(3)
C23G 0.069(4) 0.053(3) 0.072(3) -0.006(3) -0.013(3) 0.001(3)
C26G 0.077(4) 0.065(4) 0.079(4) -0.027(3) -0.011(3) 0.002(3)
C27G 0.080(4) 0.076(4) 0.074(4) -0.024(3) -0.012(3) -0.014(3)
C28G 0.113(6) 0.128(7) 0.077(4) -0.037(4) 0.002(4) -0.047(5)
C29G 0.158(9) 0.146(9) 0.083(5) -0.038(5) -0.031(5) -0.052(6)
C30G 0.163(9) 0.133(9) 0.098(6) -0.012(5) -0.042(6) -0.042(6)
C31G 0.124(7) 0.086(6) 0.096(5) -0.002(4) -0.049(5) -0.011(5)
N32G 0.090(4) 0.059(3) 0.075(3) -0.014(3) -0.024(3) -0.001(3)
N8G 0.081(4) 0.114(5) 0.069(3) -0.019(3) -0.027(3) 0.001(3)
N9G 0.083(4) 0.099(5) 0.070(3) -0.007(3) -0.027(3) -0.001(3)
N24G 0.081(4) 0.070(4) 0.072(3) -0.012(3) -0.023(3) 0.004(3)
N25G 0.069(3) 0.062(3) 0.072(3) -0.013(2) -0.016(2) -0.002(2)
O11G 0.090(4) 0.088(3) 0.071(3) -0.018(3) -0.034(3) 0.019(3)
O19G 0.179(8) 0.096(5) 0.269(13) -0.029(6) -0.046(8) 0.042(5)
O20G 0.260(12) 0.154(8) 0.139(6) -0.010(5) -0.082(7) 0.124(8)
O21G 0.170(7) 0.113(6) 0.152(7) -0.005(5) 0.007(6) 0.054(5)
O22G 0.079(3) 0.062(3) 0.075(3) -0.012(2) -0.021(2) 0.009(2)
S18G 0.130(2) 0.0923(17) 0.117(2) 0.0017(15) -0.0109(17) 0.0485(16)
N1H 0.081(3) 0.069(3) 0.057(3) -0.017(2) -0.018(2) 0.006(2)
C2H 0.081(4) 0.131(6) 0.066(4) -0.029(4) -0.017(3) -0.003(4)
C3H 0.111(6) 0.159(7) 0.070(5) -0.016(5) -0.025(5) -0.035(5)
C4H 0.132(6) 0.123(7) 0.068(5) -0.003(5) -0.029(5) -0.042(5)
C5H 0.130(6) 0.065(4) 0.073(5) -0.006(3) -0.038(4) -0.007(4)
C6H 0.083(4) 0.061(3) 0.059(3) -0.016(3) -0.022(3) 0.009(3)
C7H 0.081(4) 0.063(3) 0.070(4) -0.023(3) -0.023(3) 0.019(3)
C10H 0.073(3) 0.073(3) 0.061(3) -0.031(3) -0.021(3) 0.016(3)
C12H 0.078(4) 0.072(4) 0.059(3) -0.031(3) -0.011(3) 0.011(3)
C13H 0.083(4) 0.073(4) 0.075(4) -0.031(3) -0.014(3) 0.013(3)
C14H 0.083(4) 0.082(4) 0.076(4) -0.029(3) -0.011(3) 0.020(3)
C15H 0.078(4) 0.082(4) 0.075(4) -0.027(3) -0.009(3) 0.016(3)
C16H 0.076(4) 0.069(3) 0.064(4) -0.026(3) -0.010(3) 0.010(3)
C17H 0.080(4) 0.071(4) 0.063(4) -0.031(3) -0.012(3) 0.011(3)
C23H 0.097(4) 0.069(4) 0.075(4) -0.032(3) -0.015(3) 0.004(3)
C26H 0.095(5) 0.101(5) 0.104(6) -0.035(4) -0.010(4) -0.022(4)
C27H 0.101(5) 0.092(4) 0.078(5) -0.026(4) -0.007(4) -0.026(4)
C28H 0.121(7) 0.107(5) 0.119(8) -0.016(5) -0.015(6) -0.043(5)
C29H 0.157(8) 0.096(6) 0.124(9) -0.013(5) -0.031(7) -0.036(5)
C30H 0.160(8) 0.106(7) 0.169(12) -0.035(7) -0.045(8) -0.025(6)
C31H 0.136(7) 0.103(5) 0.144(9) -0.047(5) -0.037(6) -0.012(5)
N32H 0.099(4) 0.095(4) 0.084(4) -0.035(3) -0.010(3) -0.020(3)
N8H 0.077(3) 0.071(3) 0.063(3) -0.024(2) -0.019(2) 0.007(2)
N9H 0.076(3) 0.074(3) 0.068(3) -0.028(3) -0.012(3) 0.005(3)
N24H 0.110(5) 0.083(4) 0.093(5) -0.034(3) -0.020(4) -0.013(3)
N25H 0.108(4) 0.088(4) 0.075(4) -0.033(3) -0.010(3) -0.017(3)
O11H 0.076(3) 0.068(3) 0.059(2) -0.023(2) -0.015(2) 0.015(2)
O19H 0.103(5) 0.207(10) 0.166(7) -0.101(7) -0.035(5) 0.058(5)
O20H 0.121(6) 0.114(5) 0.244(11) -0.057(5) 0.017(6) 0.034(4)
O21H 0.150(7) 0.180(8) 0.100(4) -0.038(4) 0.013(4) 0.075(6)
O22H 0.103(4) 0.067(3) 0.100(4) -0.030(3) -0.003(3) 0.009(3)
S18H 0.0930(15) 0.0986(16) 0.0948(15) -0.0333(12) -0.0050(12) 0.0335(12)
N1I 0.087(5) 0.175(7) 0.102(5) 0.012(5) -0.039(4) 0.022(5)
C2I 0.081(6) 0.199(9) 0.103(7) 0.016(6) -0.036(5) 0.004(6)
C3I 0.111(9) 0.220(10) 0.114(8) 0.023(7) -0.047(7) 0.010(8)
C4I 0.129(10) 0.216(10) 0.113(9) 0.021(7) -0.061(8) 0.027(8)
C5I 0.128(10) 0.198(10) 0.125(9) 0.014(7) -0.057(8) 0.039(7)
C6I 0.083(6) 0.174(7) 0.096(6) 0.011(5) -0.028(5) 0.034(5)
C7I 0.091(6) 0.176(8) 0.104(6) -0.008(6) -0.023(5) 0.045(6)
C10I 0.098(6) 0.130(6) 0.101(6) -0.024(5) -0.028(5) 0.040(5)
C12I 0.093(6) 0.119(6) 0.102(6) -0.024(4) -0.020(5) 0.037(4)
C13I 0.104(7) 0.118(6) 0.130(8) -0.022(5) -0.022(6) 0.034(5)
C14I 0.123(8) 0.121(6) 0.143(8) -0.011(5) -0.032(7) 0.017(5)
C15I 0.108(7) 0.114(6) 0.128(7) -0.028(5) -0.022(6) 0.013(5)
C16I 0.088(5) 0.108(5) 0.098(5) -0.029(4) -0.021(4) 0.019(4)
C17I 0.083(5) 0.114(6) 0.099(5) -0.034(4) -0.023(4) 0.027(4)
C23I 0.086(6) 0.104(5) 0.096(5) -0.034(4) -0.027(4) 0.010(4)
C26I 0.106(7) 0.099(6) 0.107(6) -0.021(4) -0.034(5) 0.000(5)
C27I 0.089(6) 0.105(5) 0.095(5) -0.024(4) -0.009(4) 0.006(4)
C28I 0.095(6) 0.122(6) 0.094(5) -0.036(4) -0.011(4) 0.008(5)
C29I 0.094(6) 0.127(6) 0.090(5) -0.036(5) -0.003(5) 0.007(5)
C30I 0.092(6) 0.111(6) 0.084(5) -0.016(4) -0.011(4) 0.001(5)
C31I 0.114(8) 0.110(6) 0.117(7) -0.022(5) -0.028(6) -0.003(5)
N32I 0.110(6) 0.106(5) 0.115(5) -0.021(4) -0.041(5) 0.004(4)
N8I 0.096(5) 0.159(6) 0.094(5) -0.006(4) -0.030(4) 0.037(4)
N9I 0.109(6) 0.144(6) 0.112(6) -0.022(5) -0.036(5) 0.047(5)
N24I 0.091(5) 0.100(4) 0.096(5) -0.022(3) -0.033(4) 0.010(4)
N25I 0.077(4) 0.110(5) 0.099(5) -0.023(4) -0.031(4) 0.006(3)
O11I 0.112(5) 0.131(5) 0.108(5) -0.022(4) -0.045(4) 0.032(4)
O19I 0.316(18) 0.138(10) 0.318(14) -0.028(9) -0.127(13) 0.000(11)
O20I 0.307(14) 0.226(15) 0.345(15) -0.052(12) 0.004(12) -0.115(12)
O21I 0.282(13) 0.166(11) 0.40(2) 0.028(11) -0.137(13) 0.004(9)
O22I 0.122(6) 0.116(5) 0.122(5) -0.052(4) -0.045(5) 0.020(4)
S18I 0.182(5) 0.125(3) 0.254(7) 0.020(4) -0.077(5) -0.020(3)
N1J 0.100(5) 0.113(6) 0.137(6) -0.014(5) -0.026(4) -0.004(4)
C2J 0.106(6) 0.118(8) 0.138(8) -0.019(6) -0.031(5) -0.006(5)
C3J 0.108(7) 0.130(9) 0.152(9) -0.005(7) -0.033(6) -0.001(6)
C4J 0.117(8) 0.115(8) 0.146(9) 0.004(6) -0.047(6) 0.000(6)
C5J 0.118(7) 0.112(7) 0.143(8) 0.000(6) -0.050(5) -0.001(5)
C6J 0.116(6) 0.099(6) 0.121(6) 0.000(5) -0.044(5) 0.007(4)
C7J 0.103(6) 0.109(7) 0.133(7) -0.009(5) -0.044(5) -0.014(5)
C10J 0.098(5) 0.084(5) 0.126(6) -0.009(4) -0.051(4) -0.014(4)
C12J 0.104(5) 0.069(4) 0.117(5) -0.012(4) -0.054(4) -0.008(4)
C13J 0.120(6) 0.066(4) 0.118(5) -0.012(4) -0.066(4) -0.012(4)
C14J 0.133(6) 0.082(5) 0.113(6) -0.023(4) -0.064(4) -0.002(4)
C15J 0.126(6) 0.071(5) 0.105(6) -0.028(4) -0.060(5) 0.007(4)
C16J 0.107(5) 0.070(4) 0.097(5) -0.027(4) -0.050(4) 0.003(4)
C17J 0.097(4) 0.060(4) 0.105(5) -0.018(4) -0.051(4) -0.001(3)
C23J 0.098(4) 0.075(4) 0.092(5) -0.031(4) -0.036(4) 0.000(3)
C26J 0.102(5) 0.094(5) 0.074(4) -0.035(4) -0.016(4) 0.018(4)
C27J 0.100(4) 0.081(4) 0.059(4) -0.026(3) -0.015(3) 0.021(3)
C28J 0.106(5) 0.079(5) 0.075(5) -0.022(4) 0.003(4) 0.022(4)
C29J 0.094(5) 0.085(5) 0.096(6) -0.021(4) -0.003(4) 0.016(4)
C30J 0.091(5) 0.101(6) 0.108(6) -0.040(5) 0.002(4) 0.006(4)
C31J 0.092(5) 0.103(6) 0.087(5) -0.043(5) -0.012(4) 0.006(4)
N32J 0.094(4) 0.093(4) 0.063(3) -0.031(3) -0.011(3) 0.015(3)
N8J 0.093(5) 0.106(5) 0.115(5) -0.005(4) -0.042(4) -0.010(4)
N9J 0.095(5) 0.098(5) 0.116(5) -0.015(4) -0.035(4) -0.015(4)
N24J 0.107(4) 0.105(5) 0.092(5) -0.049(4) -0.031(3) 0.009(4)
N25J 0.093(4) 0.085(4) 0.081(4) -0.034(3) -0.030(3) 0.009(3)
O11J 0.131(7) 0.109(5) 0.195(9) -0.022(5) -0.024(6) -0.037(5)
O19J 0.356(17) 0.127(6) 0.171(8) -0.067(5) -0.094(10) -0.009(7)
O20J 0.253(10) 0.257(13) 0.244(13) -0.147(11) -0.136(10) 0.042(9)
O21J 0.269(10) 0.218(11) 0.164(7) -0.119(8) -0.038(7) -0.057(8)
O22J 0.096(4) 0.088(4) 0.101(4) -0.046(3) -0.028(3) -0.003(3)
S18J 0.182(3) 0.111(2) 0.137(3) -0.0515(19) -0.073(2) -0.021(2)
N1K 0.076(4) 0.081(3) 0.078(3) -0.037(3) -0.015(3) 0.004(3)
C2K 0.093(6) 0.081(4) 0.101(5) -0.039(4) -0.019(4) 0.000(4)
C3K 0.087(6) 0.086(5) 0.100(5) -0.027(4) -0.015(4) 0.004(4)
C4K 0.093(6) 0.092(5) 0.090(5) -0.024(4) -0.014(4) 0.007(4)
C5K 0.105(6) 0.098(5) 0.071(4) -0.034(3) -0.019(4) 0.008(4)
C6K 0.081(5) 0.080(4) 0.066(3) -0.032(3) -0.013(3) 0.002(3)
C7K 0.082(5) 0.083(4) 0.074(4) -0.034(3) -0.019(3) 0.005(3)
C10K 0.074(4) 0.085(4) 0.067(3) -0.032(3) -0.008(3) 0.002(3)
C12K 0.077(5) 0.078(4) 0.077(4) -0.028(3) -0.015(3) -0.008(3)
C13K 0.089(5) 0.078(4) 0.082(4) -0.031(3) -0.020(4) -0.010(3)
C14K 0.096(6) 0.072(4) 0.101(5) -0.024(3) -0.026(4) -0.012(4)
C15K 0.101(6) 0.068(4) 0.090(5) -0.013(3) -0.029(4) -0.010(4)
C16K 0.081(5) 0.074(4) 0.079(4) -0.017(3) -0.015(3) -0.015(3)
C17K 0.088(5) 0.075(4) 0.076(4) -0.024(3) -0.020(4) -0.008(3)
C23K 0.084(5) 0.080(4) 0.082(4) -0.012(3) -0.021(4) -0.014(3)
C26K 0.129(9) 0.114(6) 0.115(6) 0.008(5) -0.053(6) -0.007(5)
C27K 0.106(7) 0.140(6) 0.095(5) 0.013(5) -0.035(5) -0.016(5)
C28K 0.149(12) 0.177(9) 0.126(8) 0.019(6) -0.060(8) -0.012(7)
C29K 0.107(9) 0.209(11) 0.109(7) 0.008(7) -0.039(7) -0.010(8)
C30K 0.097(8) 0.222(11) 0.124(8) -0.011(8) -0.024(7) -0.018(8)
C31K 0.099(8) 0.194(10) 0.107(7) -0.026(6) -0.022(6) -0.025(7)
N32K 0.089(5) 0.145(6) 0.093(5) 0.000(4) -0.019(4) -0.031(4)
N8K 0.075(4) 0.081(3) 0.069(3) -0.030(3) -0.014(3) 0.007(3)
N9K 0.087(4) 0.082(4) 0.073(3) -0.033(3) -0.020(3) 0.008(3)
N24K 0.111(6) 0.088(4) 0.105(5) -0.005(3) -0.038(4) -0.005(4)
N25K 0.101(5) 0.095(4) 0.094(4) 0.002(3) -0.034(4) -0.015(4)
O11K 0.086(4) 0.085(3) 0.075(3) -0.035(2) -0.023(3) 0.008(3)
O19K 0.144(5) 0.131(6) 0.131(6) -0.061(5) -0.021(4) -0.031(4)
O20K 0.231(10) 0.077(4) 0.151(7) -0.025(4) -0.061(7) -0.031(5)
O21K 0.149(6) 0.098(5) 0.125(5) -0.043(4) -0.017(4) 0.005(4)
O22K 0.106(4) 0.082(3) 0.081(3) -0.008(3) -0.031(3) -0.020(3)
S18K 0.144(2) 0.0796(15) 0.118(2) -0.0276(14) -0.0362(18) -0.0212(15)
N1L 0.116(5) 0.133(5) 0.081(5) -0.004(4) -0.025(4) -0.032(4)
C2L 0.138(7) 0.159(8) 0.106(8) -0.013(6) -0.017(6) -0.056(6)
C3L 0.122(7) 0.197(10) 0.121(10) -0.033(8) -0.009(6) -0.061(7)
C4L 0.113(7) 0.217(10) 0.104(8) -0.051(8) -0.018(6) -0.054(7)
C5L 0.099(5) 0.192(9) 0.106(7) -0.052(7) -0.021(5) -0.028(5)
C6L 0.100(5) 0.142(6) 0.069(5) -0.015(5) -0.018(4) -0.032(4)
C7L 0.090(4) 0.122(6) 0.083(5) -0.017(5) -0.020(4) -0.019(4)
C10L 0.089(4) 0.092(5) 0.077(5) -0.009(4) -0.024(4) -0.021(3)
C12L 0.087(4) 0.087(4) 0.083(5) -0.006(4) -0.032(3) -0.016(3)
C13L 0.098(5) 0.087(5) 0.096(6) -0.014(4) -0.024(4) -0.022(4)
C14L 0.099(5) 0.084(5) 0.108(6) 0.000(4) -0.033(4) -0.028(4)
C15L 0.095(5) 0.094(5) 0.108(6) 0.001(4) -0.039(4) -0.022(4)
C16L 0.086(4) 0.094(5) 0.085(5) 0.004(4) -0.039(3) -0.014(3)
C17L 0.087(4) 0.086(5) 0.080(4) -0.006(4) -0.037(3) -0.011(3)
C23L 0.085(4) 0.117(5) 0.086(5) 0.005(4) -0.045(3) -0.008(4)
C26L 0.107(7) 0.178(9) 0.125(7) 0.038(6) -0.017(5) 0.002(6)
C27L 0.115(8) 0.202(9) 0.112(7) 0.034(6) -0.024(5) 0.029(6)
C28L 0.149(11) 0.234(13) 0.150(10) 0.051(8) 0.006(8) 0.045(9)
C29L 0.223(19) 0.273(17) 0.196(16) 0.012(13) 0.055(15) 0.034(14)
C30L 0.233(18) 0.277(17) 0.196(15) 0.012(12) 0.029(14) 0.041(13)
C31L 0.172(14) 0.228(12) 0.144(10) 0.005(8) -0.018(9) 0.046(9)
N32L 0.115(6) 0.205(8) 0.120(6) 0.023(5) -0.031(5) 0.034(6)
N8L 0.091(4) 0.108(5) 0.077(4) -0.011(3) -0.017(3) -0.023(3)
N9L 0.087(4) 0.100(5) 0.080(4) -0.008(3) -0.019(3) -0.014(3)
N24L 0.090(5) 0.133(6) 0.110(5) 0.023(4) -0.035(4) -0.016(4)
N25L 0.086(5) 0.154(6) 0.102(5) 0.026(4) -0.037(4) 0.003(4)
O11L 0.101(4) 0.101(4) 0.095(4) -0.017(3) -0.018(3) -0.030(3)
O19L 0.147(7) 0.102(5) 0.149(6) -0.021(4) -0.053(5) -0.031(4)
O20L 0.116(5) 0.123(6) 0.198(9) -0.055(6) -0.035(5) -0.025(4)
O21L 0.147(7) 0.095(5) 0.151(6) 0.000(4) -0.043(5) -0.038(5)
O22L 0.076(3) 0.120(4) 0.109(4) -0.015(4) -0.035(3) -0.003(3)
S18L 0.123(2) 0.0937(18) 0.143(2) -0.0212(16) -0.0400(19) -0.0285(16)
N1M 0.104(5) 0.092(4) 0.106(5) -0.018(4) -0.026(4) 0.031(3)
C2M 0.129(7) 0.120(7) 0.126(7) -0.036(5) -0.045(6) 0.056(6)
C3M 0.178(10) 0.129(9) 0.139(9) -0.015(7) -0.043(8) 0.065(7)
C4M 0.182(10) 0.109(8) 0.143(9) -0.022(6) -0.034(7) 0.075(6)
C5M 0.158(8) 0.081(5) 0.126(7) -0.015(5) -0.007(6) 0.047(5)
C6M 0.112(6) 0.079(5) 0.112(6) -0.020(4) -0.020(4) 0.027(4)
C7M 0.093(5) 0.079(5) 0.117(6) -0.017(4) -0.009(4) 0.006(4)
C10M 0.069(4) 0.083(4) 0.101(5) -0.015(4) -0.022(4) -0.003(3)
C12M 0.059(4) 0.075(4) 0.096(5) -0.021(3) -0.016(3) -0.006(3)
C13M 0.065(4) 0.072(4) 0.091(5) -0.022(3) -0.013(3) -0.007(3)
C14M 0.059(3) 0.080(4) 0.081(4) -0.028(3) -0.007(3) -0.011(3)
C15M 0.059(4) 0.083(4) 0.074(4) -0.024(3) -0.013(3) -0.013(3)
C16M 0.058(3) 0.080(4) 0.077(4) -0.026(3) -0.011(3) -0.010(3)
C17M 0.061(4) 0.080(4) 0.083(4) -0.025(3) -0.014(3) -0.011(3)
C23M 0.058(3) 0.086(4) 0.074(4) -0.022(3) -0.015(3) -0.014(3)
C26M 0.065(4) 0.079(4) 0.060(3) -0.017(3) -0.007(3) -0.018(3)
C27M 0.079(4) 0.081(4) 0.068(4) -0.017(3) -0.016(3) -0.023(3)
C28M 0.101(5) 0.083(4) 0.091(5) -0.013(4) -0.036(4) -0.018(4)
C29M 0.139(7) 0.089(5) 0.118(8) -0.002(5) -0.046(6) -0.028(5)
C30M 0.144(7) 0.092(6) 0.143(10) 0.001(6) -0.050(7) -0.043(5)
C31M 0.122(7) 0.097(5) 0.134(9) 0.002(5) -0.045(6) -0.052(5)
N32M 0.085(4) 0.093(4) 0.084(4) -0.010(3) -0.025(3) -0.032(3)
N8M 0.075(4) 0.078(4) 0.102(4) -0.019(3) -0.016(3) 0.008(3)
N9M 0.083(4) 0.083(4) 0.106(5) -0.016(3) -0.023(4) -0.002(3)
N24M 0.058(3) 0.079(3) 0.065(3) -0.016(3) -0.010(2) -0.020(2)
N25M 0.070(3) 0.080(3) 0.066(3) -0.018(3) -0.014(3) -0.018(3)
O11M 0.070(3) 0.092(4) 0.110(4) -0.008(3) -0.027(3) -0.010(3)
O19M 0.061(3) 0.093(4) 0.093(4) -0.004(3) -0.018(3) -0.019(2)
O20M 0.079(4) 0.078(3) 0.113(4) -0.005(3) -0.022(3) -0.024(3)
O21M 0.097(5) 0.165(7) 0.120(5) -0.074(5) -0.004(4) -0.042(4)
O22M 0.063(3) 0.096(4) 0.105(4) -0.008(3) -0.024(3) -0.021(3)
S18M 0.0676(11) 0.0961(14) 0.0841(12) -0.0286(11) -0.0127(9) -0.0222(10)
N1N 0.079(4) 0.117(6) 0.088(4) -0.032(4) -0.014(3) -0.030(3)
C2N 0.092(6) 0.149(9) 0.099(6) -0.050(6) -0.019(4) -0.029(6)
C3N 0.114(6) 0.205(14) 0.117(8) -0.078(9) -0.015(5) -0.026(7)
C4N 0.106(7) 0.258(18) 0.127(9) -0.111(12) -0.002(6) -0.030(8)
C5N 0.096(6) 0.216(15) 0.114(7) -0.082(9) -0.005(5) -0.031(7)
C6N 0.082(5) 0.157(10) 0.094(5) -0.049(6) -0.008(4) -0.037(5)
C7N 0.078(5) 0.145(9) 0.090(5) -0.041(5) -0.010(4) -0.037(5)
C10N 0.066(4) 0.093(5) 0.069(4) -0.009(3) -0.018(3) -0.019(3)
C12N 0.070(4) 0.087(5) 0.069(4) -0.010(3) -0.022(3) -0.014(3)
C13N 0.076(4) 0.102(6) 0.073(4) -0.011(4) -0.024(3) -0.017(4)
C14N 0.079(4) 0.114(6) 0.073(4) -0.015(4) -0.031(3) -0.010(4)
C15N 0.082(4) 0.104(6) 0.070(4) -0.018(4) -0.027(3) -0.009(4)
C16N 0.074(4) 0.089(5) 0.066(4) -0.007(3) -0.022(3) -0.007(3)
C17N 0.068(4) 0.085(5) 0.069(4) -0.003(3) -0.020(3) -0.016(3)
C23N 0.083(4) 0.091(5) 0.078(4) -0.008(4) -0.014(3) -0.004(4)
C26N 0.100(5) 0.085(5) 0.078(4) -0.018(4) -0.024(3) 0.003(4)
C27N 0.092(4) 0.068(4) 0.080(4) -0.022(3) -0.025(3) 0.009(3)
C28N 0.118(6) 0.080(5) 0.078(4) -0.027(4) -0.022(4) 0.017(4)
C29N 0.117(6) 0.086(6) 0.104(6) -0.015(5) -0.014(4) 0.029(5)
C30N 0.114(6) 0.089(6) 0.108(6) -0.006(5) -0.017(5) 0.024(5)
C31N 0.098(5) 0.070(5) 0.108(5) -0.006(4) -0.027(4) 0.006(4)
N32N 0.098(4) 0.063(3) 0.083(4) -0.019(3) -0.026(3) 0.009(3)
N8N 0.076(4) 0.106(5) 0.079(4) -0.021(3) -0.013(3) -0.029(3)
N9N 0.068(3) 0.116(6) 0.078(4) -0.025(4) -0.013(3) -0.021(3)
N24N 0.100(5) 0.105(5) 0.078(4) -0.019(4) -0.015(3) 0.010(4)
N25N 0.095(4) 0.083(4) 0.076(3) -0.015(3) -0.018(3) 0.007(3)
O11N 0.065(3) 0.096(4) 0.080(3) -0.014(3) -0.022(2) -0.020(2)
O19N 0.107(5) 0.139(5) 0.154(7) -0.039(5) -0.059(5) -0.022(4)
O20N 0.091(4) 0.194(8) 0.124(5) -0.059(5) -0.036(4) -0.024(4)
O21N 0.126(6) 0.208(8) 0.101(5) 0.000(5) -0.056(4) -0.050(6)
O22N 0.081(3) 0.103(4) 0.089(4) -0.016(3) -0.023(3) -0.004(3)
S18N 0.0809(14) 0.137(2) 0.0867(14) -0.0251(14) -0.0345(12) -0.0177(14)
N1O 0.096(5) 0.094(4) 0.091(4) -0.011(3) -0.020(4) 0.003(3)
C2O 0.114(8) 0.111(6) 0.142(9) -0.028(5) -0.025(7) -0.003(5)
C3O 0.132(10) 0.115(7) 0.181(11) -0.013(6) -0.040(9) -0.008(6)
C4O 0.152(11) 0.092(6) 0.171(11) 0.013(6) -0.053(9) -0.009(6)
C5O 0.151(10) 0.091(5) 0.136(9) 0.020(5) -0.066(8) -0.008(5)
C6O 0.100(6) 0.084(4) 0.089(5) -0.002(4) -0.026(5) 0.001(4)
C7O 0.101(6) 0.086(4) 0.090(5) -0.004(4) -0.029(5) 0.001(4)
C10O 0.083(5) 0.074(4) 0.070(4) -0.026(3) -0.016(3) 0.004(3)
C12O 0.067(4) 0.070(3) 0.066(3) -0.025(3) -0.022(3) 0.001(3)
C13O 0.068(4) 0.076(4) 0.067(4) -0.028(3) -0.023(3) 0.003(3)
C14O 0.070(4) 0.073(4) 0.072(4) -0.029(3) -0.021(3) -0.004(3)
C15O 0.075(4) 0.068(4) 0.075(4) -0.026(3) -0.025(3) 0.000(3)
C16O 0.068(4) 0.066(3) 0.075(4) -0.024(3) -0.028(3) 0.003(3)
C17O 0.076(4) 0.071(3) 0.072(4) -0.028(3) -0.028(3) 0.004(3)
C23O 0.069(4) 0.075(4) 0.076(4) -0.019(3) -0.030(3) 0.003(3)
C26O 0.077(5) 0.072(4) 0.098(5) -0.017(3) -0.029(4) 0.005(3)
C27O 0.069(4) 0.069(4) 0.088(4) -0.018(3) -0.021(3) 0.008(3)
C28O 0.094(5) 0.069(4) 0.094(5) -0.009(4) -0.022(4) 0.010(4)
C29O 0.092(5) 0.078(5) 0.103(6) -0.002(4) -0.033(5) 0.015(4)
C30O 0.098(6) 0.080(4) 0.102(6) -0.002(4) -0.040(5) 0.013(4)
C31O 0.086(5) 0.078(4) 0.088(5) -0.011(4) -0.037(4) 0.009(4)
N32O 0.081(4) 0.069(3) 0.082(4) -0.012(3) -0.033(3) 0.005(3)
N8O 0.089(4) 0.082(3) 0.072(3) -0.012(3) -0.013(3) 0.013(3)
N9O 0.089(4) 0.078(4) 0.071(3) -0.016(3) -0.013(3) 0.013(3)
N24O 0.085(4) 0.069(3) 0.085(4) -0.019(3) -0.036(3) 0.006(3)
N25O 0.079(4) 0.076(3) 0.081(4) -0.018(3) -0.033(3) 0.010(3)
O11O 0.093(4) 0.069(3) 0.081(3) -0.022(2) -0.027(3) -0.007(2)
O19O 0.093(4) 0.164(7) 0.117(5) -0.083(5) -0.013(3) -0.035(4)
O20O 0.141(6) 0.096(4) 0.117(5) -0.053(4) -0.053(4) 0.008(4)
O21O 0.153(6) 0.111(5) 0.082(3) -0.026(3) -0.049(4) -0.035(4)
O22O 0.081(3) 0.072(3) 0.087(3) -0.019(2) -0.039(3) 0.001(2)
S18O 0.0831(12) 0.0909(13) 0.0728(11) -0.0360(10) -0.0224(9) -0.0119(10)
N1P 0.111(4) 0.062(3) 0.088(4) -0.009(3) -0.048(3) 0.001(3)
C2P 0.111(5) 0.083(6) 0.112(6) -0.011(5) -0.040(4) -0.007(4)
C3P 0.132(7) 0.103(7) 0.110(7) -0.011(5) -0.032(5) -0.003(5)
C4P 0.126(6) 0.116(8) 0.104(7) -0.017(5) -0.033(5) 0.007(5)
C5P 0.123(6) 0.092(6) 0.089(5) -0.024(4) -0.044(4) 0.010(5)
C6P 0.105(5) 0.069(4) 0.089(4) -0.014(3) -0.047(4) 0.009(3)
C7P 0.108(5) 0.072(5) 0.087(4) -0.015(4) -0.048(4) 0.011(4)
C10P 0.084(4) 0.078(5) 0.096(5) -0.011(4) -0.041(3) -0.001(3)
C12P 0.085(4) 0.073(4) 0.103(5) -0.007(4) -0.038(3) -0.002(3)
C13P 0.091(5) 0.079(5) 0.116(6) -0.003(4) -0.045(4) -0.009(4)
C14P 0.096(5) 0.097(5) 0.113(6) 0.000(4) -0.041(4) -0.019(4)
C15P 0.098(6) 0.105(6) 0.107(6) 0.002(4) -0.040(5) -0.013(4)
C16P 0.076(4) 0.093(5) 0.110(5) -0.005(4) -0.041(4) 0.005(4)
C17P 0.079(4) 0.077(5) 0.106(5) -0.003(4) -0.038(4) 0.002(4)
C23P 0.077(4) 0.086(5) 0.102(5) 0.002(4) -0.034(4) 0.002(3)
C26P 0.084(6) 0.173(10) 0.119(7) -0.041(7) -0.011(5) -0.010(6)
C27P 0.083(5) 0.159(8) 0.098(6) -0.028(6) -0.018(4) 0.010(5)
C28P 0.106(8) 0.239(15) 0.148(10) -0.084(11) 0.007(7) -0.006(8)
C29P 0.141(9) 0.238(16) 0.146(11) -0.084(12) -0.004(8) -0.006(9)
C30P 0.142(9) 0.244(18) 0.184(14) -0.120(14) 0.009(9) -0.012(10)
C31P 0.124(8) 0.163(10) 0.129(9) -0.052(8) -0.017(6) 0.005(7)
N32P 0.084(4) 0.131(6) 0.109(5) -0.026(4) -0.020(4) 0.013(4)
N8P 0.095(4) 0.068(4) 0.091(4) -0.008(3) -0.044(3) 0.008(3)
N9P 0.095(4) 0.074(4) 0.102(4) -0.015(3) -0.043(3) 0.007(3)
N24P 0.083(4) 0.135(7) 0.109(5) -0.015(5) -0.022(4) -0.013(4)
N25P 0.077(4) 0.128(6) 0.097(5) -0.012(4) -0.022(3) 0.000(4)
O11P 0.085(3) 0.091(4) 0.095(4) -0.020(3) -0.038(3) -0.002(3)
O19P 0.160(8) 0.132(7) 0.146(6) 0.005(5) -0.077(5) -0.051(6)
O20P 0.186(8) 0.117(5) 0.169(8) 0.005(5) -0.089(7) -0.051(5)
O21P 0.134(6) 0.199(10) 0.195(9) -0.041(7) -0.032(5) -0.075(6)
O22P 0.073(3) 0.091(4) 0.116(4) -0.016(3) -0.022(3) 0.001(3)
S18P 0.137(3) 0.123(2) 0.141(3) 0.0062(19) -0.060(2) -0.056(2)
C1S 0.072(7) 0.073(6) 0.078(6) -0.005(4) -0.006(5) 0.013(5)
C2S 0.132(15) 0.089(9) 0.161(14) -0.008(9) 0.008(11) 0.000(9)
C3S 0.126(15) 0.142(14) 0.116(9) 0.019(8) 0.004(8) 0.040(11)
N1S 0.093(8) 0.063(5) 0.112(7) 0.017(5) 0.013(6) 0.022(5)
O1S 0.071(5) 0.039(3) 0.074(4) -0.005(3) -0.013(4) 0.008(3)
C1U 0.076(8) 0.068(7) 0.105(8) -0.029(6) 0.008(7) -0.014(6)
C2U 0.074(8) 0.072(8) 0.102(8) -0.022(7) 0.000(7) -0.014(7)
C3U 0.088(9) 0.076(7) 0.120(10) -0.018(7) 0.008(8) -0.012(6)
N1U 0.080(7) 0.075(6) 0.107(8) -0.024(6) 0.003(6) -0.016(6)
O1U 0.075(7) 0.072(6) 0.079(7) -0.039(5) 0.011(5) -0.006(5)
C4U 0.086(9) 0.081(8) 0.112(9) -0.024(7) -0.008(8) -0.015(7)
C5U 0.077(12) 0.071(10) 0.092(11) -0.025(8) -0.016(10) -0.013(9)
C6U 0.074(8) 0.075(8) 0.095(8) -0.032(7) 0.000(7) -0.020(7)
N2U 0.074(8) 0.073(8) 0.096(9) -0.030(7) -0.001(7) -0.022(7)
O2U 0.121(14) 0.112(14) 0.126(12) -0.023(10) -0.028(11) -0.025(12)
O1W 0.138(6) 0.069(3) 0.095(4) -0.039(3) -0.009(4) 0.001(3)
O2W 0.112(5) 0.122(6) 0.100(5) -0.026(4) -0.012(4) 0.007(4)
O3W 0.129(6) 0.088(4) 0.093(4) -0.004(3) 0.006(4) 0.008(4)
O4W 0.132(7) 0.091(5) 0.133(7) 0.001(4) -0.013(5) 0.002(4)
O5W 0.132(7) 0.122(6) 0.136(7) -0.047(5) -0.019(5) -0.022(5)
O6W 0.109(5) 0.114(6) 0.130(6) -0.035(5) -0.016(5) -0.029(4)
O7W 0.151(8) 0.178(9) 0.118(6) -0.056(6) -0.061(6) -0.013(6)
O8W 0.121(6) 0.169(8) 0.094(5) -0.041(5) -0.029(4) 0.001(5)
O9W 0.134(7) 0.182(10) 0.116(6) -0.037(6) -0.017(5) -0.030(6)
O10W 0.125(7) 0.196(11) 0.210(11) -0.130(10) -0.052(7) 0.028(7)
O11W 0.141(9) 0.111(7) 0.117(8) -0.047(6) -0.014(7) -0.013(6)
O12W 0.149(10) 0.137(9) 0.101(7) -0.058(7) -0.024(6) 0.017(7)
O13W 0.115(8) 0.245(16) 0.084(6) -0.013(8) -0.045(6) -0.027(9)
O14W 0.123(8) 0.131(9) 0.149(10) -0.060(8) -0.053(7) 0.005(7)
O15W 0.126(9) 0.109(8) 0.192(13) -0.058(8) -0.029(8) -0.010(6)
O16W 0.242(17) 0.141(10) 0.138(10) -0.073(9) -0.078(11) 0.087(11)
O17W 0.149(10) 0.136(10) 0.175(12) -0.005(8) -0.080(9) -0.061(8)
O18W 0.168(11) 0.129(9) 0.110(8) -0.034(7) -0.011(7) -0.057(8)
O19W 0.101(9) 0.041(6) 0.222(18) -0.033(8) 0.045(10) -0.016(6)
O20W 0.074(8) 0.091(9) 0.201(17) -0.070(10) -0.012(9) 0.011(6)
O21W 0.105(10) 0.106(10) 0.100(9) -0.050(8) 0.008(7) 0.001(7)
O22W 0.156(14) 0.133(12) 0.095(9) -0.055(9) -0.059(10) 0.034(10)
O23W 0.106(11) 0.127(13) 0.146(15) 0.027(11) -0.030(10) 0.004(9)
O24W 0.107(11) 0.156(15) 0.135(13) -0.062(12) -0.025(10) -0.016(10)
O25W 0.092(9) 0.152(14) 0.121(12) -0.043(10) -0.034(9) -0.001(9)
O26W 0.106(11) 0.132(13) 0.113(11) -0.009(9) -0.012(9) -0.003(9)
O27W 0.109(12) 0.194(19) 0.119(12) -0.068(13) -0.013(9) -0.023(11)
O28W 0.183(18) 0.109(12) 0.149(15) -0.065(11) 0.013(13) -0.041(12)
O29W 0.055(7) 0.29(3) 0.115(11) -0.086(14) -0.036(7) 0.037(10)
O30W 0.22(2) 0.097(10) 0.134(13) -0.053(9) -0.098(14) 0.069(12)
O31W 0.22(2) 0.164(18) 0.118(13) -0.082(13) -0.025(14) 0.037(16)
O32W 0.102(11) 0.33(3) 0.29(3) -0.28(3) -0.071(14) 0.055(14)
O33W 0.114(12) 0.105(11) 0.162(16) -0.051(11) -0.023(11) 0.005(9)
O34W 0.128(13) 0.132(13) 0.152(15) -0.038(11) -0.076(12) 0.028(10)
O35W 0.119(12) 0.107(11) 0.186(17) -0.060(11) -0.072(12) 0.006(9)
O36W 0.123(12) 0.116(12) 0.151(14) -0.050(11) -0.033(11) -0.024(9)

loop_
_atom_type_symbol
_atom_type_description
_atom_type_scat_dispersion_real
_atom_type_scat_dispersion_imag
_atom_type_scat_source
C C 0.0181 0.0091 'International Tables Vol C Tables 4.2.6.8 and 6.1.1.4'
H H 0.0000 0.0000 'International Tables Vol C Tables 4.2.6.8 and 6.1.1.4'
Cu Cu -1.9646 0.5888 'International Tables Vol C Tables 4.2.6.8 and 6.1.1.4'
N N 0.0311 0.0180 'International Tables Vol C Tables 4.2.6.8 and 6.1.1.4'
O O 0.0492 0.0322 'International Tables Vol C Tables 4.2.6.8 and 6.1.1.4'
S S 0.3331 0.5567 'International Tables Vol C Tables 4.2.6.8 and 6.1.1.4'

loop_
_geom_angle_atom_site_label_1
_geom_angle_atom_site_label_2
_geom_angle_atom_site_label_3
_geom_angle
N25D Cu1 O22D 79.6(2)
N25D Cu1 N8A 176.6(3)
O22D Cu1 N8A 97.6(2)
N25D Cu1 N32D 80.1(2)
O22D Cu1 N32D 159.1(2)
N8A Cu1 N32D 102.9(2)
N25D Cu1 N1A 103.1(2)
O22D Cu1 N1A 95.3(2)
N8A Cu1 N1A 75.20(19)
N32D Cu1 N1A 93.8(2)
N25D Cu1 O11A 109.0(2)
O22D Cu1 O11A 93.6(2)
N8A Cu1 O11A 72.85(18)
N32D Cu1 O11A 88.7(2)
N1A Cu1 O11A 147.68(16)
N8B Cu2 N32A 126.4(3)
N8B Cu2 N25A 138.6(3)
N32A Cu2 N25A 81.8(2)
N8B Cu2 N1B 82.3(3)
N32A Cu2 N1B 105.2(3)
N25A Cu2 N1B 122.7(3)
N8C Cu3 N25B 176.7(3)
N8C Cu3 N1C 80.4(3)
N25B Cu3 N1C 101.8(3)
N8C Cu3 O11C 78.8(2)
N25B Cu3 O11C 99.1(2)
N1C Cu3 O11C 158.4(2)
N8C Cu3 N32B 100.6(3)
N25B Cu3 N32B 76.9(3)
N1C Cu3 N32B 98.4(3)
O11C Cu3 N32B 91.1(2)
N8C Cu3 O22B 110.1(3)
N25B Cu3 O22B 72.5(2)
N1C Cu3 O22B 86.2(2)
O11C Cu3 O22B 95.4(2)
N32B Cu3 O22B 149.3(2)
N25C Cu4 O22C 79.1(2)
N25C Cu4 N8D 175.2(3)
O22C Cu4 N8D 96.4(2)
N25C Cu4 N32C 81.1(3)
O22C Cu4 N32C 159.7(2)
N8D Cu4 N32C 103.2(2)
N25C Cu4 N1D 106.3(3)
O22C Cu4 N1D 90.3(2)
N8D Cu4 N1D 75.5(2)
N32C Cu4 N1D 99.6(3)
N25C Cu4 O11D 106.0(3)
O22C Cu4 O11D 95.6(2)
N8D Cu4 O11D 72.4(2)
N32C Cu4 O11D 85.6(2)
N1D Cu4 O11D 147.73(18)
N25H Cu5 N8E 170.6(3)
N25H Cu5 N32H 78.5(3)
N8E Cu5 N32H 103.9(3)
N25H Cu5 O22H 75.6(3)
N8E Cu5 O22H 101.5(3)
N32H Cu5 O22H 154.1(3)
N25H Cu5 N1E 111.3(3)
N8E Cu5 N1E 77.2(3)
N32H Cu5 N1E 103.8(3)
O22H Cu5 N1E 86.9(3)
N25H Cu5 O11E 96.6(3)
N8E Cu5 O11E 74.3(3)
N32H Cu5 O11E 92.6(3)
O22H Cu5 O11E 89.1(3)
N1E Cu5 O11E 149.8(3)
N8F Cu6 N25E 174.1(4)
N8F Cu6 O11F 78.6(3)
N25E Cu6 O11F 95.9(3)
N8F Cu6 N1F 78.7(3)
N25E Cu6 N1F 107.0(3)
O11F Cu6 N1F 156.7(3)
N8F Cu6 N32E 103.0(4)
N25E Cu6 N32E 75.4(4)
O11F Cu6 N32E 96.3(3)
N1F Cu6 N32E 93.6(3)
N8F Cu6 O22E 108.4(3)
N25E Cu6 O22E 73.4(3)
O11F Cu6 O22E 90.9(3)
N1F Cu6 O22E 91.5(3)
N32E Cu6 O22E 148.5(3)
N8G Cu7 O11G 79.7(3)
N8G Cu7 N1G 81.1(3)
O11G Cu7 N1G 160.0(3)
N8G Cu7 N25F 178.6(3)
O11G Cu7 N25F 98.8(2)
N1G Cu7 N25F 100.4(3)
N8G Cu7 N32F 104.2(3)
O11G Cu7 N32F 89.5(3)
N1G Cu7 N32F 100.7(3)
N25F Cu7 N32F 75.6(3)
N8G Cu7 O22F 108.2(3)
O11G Cu7 O22F 89.7(2)
N1G Cu7 O22F 91.0(3)
N25F Cu7 O22F 71.8(3)
N32F Cu7 O22F 146.8(2)
N25G Cu8 N8H 177.8(3)
N25G Cu8 N32G 76.7(2)
N8H Cu8 N32G 105.5(2)
N25G Cu8 N1H 104.4(2)
N8H Cu8 N1H 76.1(2)
N32G Cu8 N1H 94.1(2)
N25G Cu8 O22G 73.4(2)
N8H Cu8 O22G 104.4(2)
N32G Cu8 O22G 149.0(2)
N1H Cu8 O22G 101.0(2)
N25G Cu8 O11H 106.3(2)
N8H Cu8 O11H 73.0(2)
N32G Cu8 O11H 97.1(2)
N1H Cu8 O11H 148.97(19)
O22G Cu8 O11H 83.7(2)
N25L Cu9 N8I 173.4(4)
N25L Cu9 N32L 82.4(6)
N8I Cu9 N32L 97.3(5)
N25L Cu9 O22L 78.0(4)
N8I Cu9 O22L 102.9(4)
N32L Cu9 O22L 159.3(5)
N25L Cu9 N1I 97.2(4)
N8I Cu9 N1I 76.2(4)
N32L Cu9 N1I 97.6(4)
O22L Cu9 N1I 91.6(3)
N25L Cu9 O11I 113.1(3)
N8I Cu9 O11I 73.4(3)
N32L Cu9 O11I 88.1(4)
O22L Cu9 O11I 93.4(3)
N1I Cu9 O11I 149.6(4)
N1J Cu10 N32I 101.6(4)
N1J Cu10 N25I 125.2(4)
N32I Cu10 N25I 81.1(3)
N1J Cu10 N8J 82.5(4)
N32I Cu10 N8J 126.2(4)
N25I Cu10 N8J 139.2(4)
N8K Cu11 N25J 173.1(3)
N8K Cu11 O11K 79.4(2)
N25J Cu11 O11K 99.4(3)
N8K Cu11 N1K 80.1(2)
N25J Cu11 N1K 102.0(3)
O11K Cu11 N1K 157.5(2)
N8K Cu11 N32J 98.2(3)
N25J Cu11 N32J 75.2(3)
O11K Cu11 N32J 98.1(3)
N1K Cu11 N32J 93.9(3)
N8K Cu11 O22J 113.3(3)
N25J Cu11 O22J 73.4(3)
O11K Cu11 O22J 90.9(2)
N1K Cu11 O22J 88.8(2)
N32J Cu11 O22J 148.4(2)
N25K Cu12 N8L 174.6(4)
N25K Cu12 N32K 80.3(4)
N8L Cu12 N32K 104.3(4)
N25K Cu12 O22K 78.2(3)
N8L Cu12 O22K 97.2(3)
N32K Cu12 O22K 158.4(4)
N25K Cu12 N1L 101.5(4)
N8L Cu12 N1L 75.3(3)
N32K Cu12 N1L 97.5(3)
O22K Cu12 N1L 89.9(3)
N25K Cu12 O11L 110.2(4)
N8L Cu12 O11L 73.2(3)
N32K Cu12 O11L 86.1(3)
O22K Cu12 O11L 98.3(3)
N1L Cu12 O11L 148.2(3)
N25P Cu13 O22P 79.0(4)
N25P Cu13 N8M 177.8(4)
O22P Cu13 N8M 99.9(3)
N25P Cu13 N32P 79.5(4)
O22P Cu13 N32P 158.3(3)
N8M Cu13 N32P 101.5(3)
N25P Cu13 N1M 106.0(3)
O22P Cu13 N1M 89.0(3)
N8M Cu13 N1M 75.8(3)
N32P Cu13 N1M 98.9(3)
N25P Cu13 O11M 105.6(3)
O22P Cu13 O11M 91.2(3)
N8M Cu13 O11M 72.4(3)
N32P Cu13 O11M 92.6(3)
N1M Cu13 O11M 147.8(3)
N8N Cu14 O11N 78.3(3)
N8N Cu14 N25M 175.0(3)
O11N Cu14 N25M 100.5(2)
N8N Cu14 N1N 80.2(3)
O11N Cu14 N1N 158.3(2)
N25M Cu14 N1N 100.6(3)
N8N Cu14 N32M 110.1(3)
O11N Cu14 N32M 97.1(3)
N25M Cu14 N32M 74.8(2)
N1N Cu14 N32M 93.1(3)
N8N Cu14 O22M 103.4(3)
O11N Cu14 O22M 90.6(3)
N25M Cu14 O22M 71.7(2)
N1N Cu14 O22M 91.4(3)
N32M Cu14 O22M 146.39(19)
N8O Cu15 N25N 170.9(3)
N8O Cu15 N1O 78.5(3)
N25N Cu15 N1O 101.0(3)
N8O Cu15 O11O 76.6(2)
N25N Cu15 O11O 103.6(3)
N1O Cu15 O11O 155.1(3)
N8O Cu15 N32N 113.0(3)
N25N Cu15 N32N 76.1(3)
N1O Cu15 N32N 100.2(3)
O11O Cu15 N32N 89.8(2)
N8O Cu15 O22N 97.7(3)
N25N Cu15 O22N 73.1(3)
N1O Cu15 O22N 92.7(3)
O11O Cu15 O22N 90.4(2)
N32N Cu15 O22N 148.4(2)
N25O Cu16 N8P 178.7(3)
N25O Cu16 N32O 78.7(2)
N8P Cu16 N32O 100.0(2)
N25O Cu16 O22O 76.4(2)
N8P Cu16 O22O 104.8(2)
N32O Cu16 O22O 154.5(2)
N25O Cu16 O11P 107.9(3)
N8P Cu16 O11P 71.9(3)
N32O Cu16 O11P 96.2(3)
O22O Cu16 O11P 86.0(2)
N25O Cu16 N1P 105.4(3)
N8P Cu16 N1P 75.0(3)
N32O Cu16 N1P 96.5(3)
O22O Cu16 N1P 95.6(2)
O11P Cu16 N1P 146.1(2)
C2A N1A C6A 118.0(5)
C2A N1A Cu1 132.6(4)
C6A N1A Cu1 109.4(4)
N1A C2A C3A 122.4(6)
N1A C2A H2A 118.8
C3A C2A H2A 118.8
C4A C3A C2A 119.1(6)
C4A C3A H3A 120.4
C2A C3A H3A 120.4
C3A C4A C5A 119.5(6)
C3A C4A H4A 120.3
C5A C4A H4A 120.3
C6A C5A C4A 118.3(6)
C6A C5A H5A 120.9
C4A C5A H5A 120.9
N1A C6A C5A 122.8(6)
N1A C6A C7A 115.9(5)
C5A C6A C7A 121.3(5)
N8A C7A C6A 117.8(6)
N8A C7A H7A 121.1
C6A C7A H7A 121.1
O11A C10A N9A 121.3(6)
O11A C10A C12A 121.4(6)
N9A C10A C12A 117.3(5)
C13A C12A C17A 118.9(6)
C13A C12A C10A 125.5(6)
C17A C12A C10A 115.6(6)
C12A C13A C14A 119.9(6)
C12A C13A H13A 120.0
C14A C13A H13A 120.0
C15A C14A C13A 120.6(6)
C15A C14A S18A 117.0(6)
C13A C14A S18A 122.0(5)
C14A C15A C16A 119.5(7)
C14A C15A H15A 120.2
C16A C15A H15A 120.2
C17A C16A C15A 119.1(6)
C17A C16A C23A 125.7(6)
C15A C16A C23A 115.1(6)
C16A C17A C12A 121.8(6)
C16A C17A H17A 119.1
C12A C17A H17A 119.1
O22A C23A N24A 124.0(6)
O22A C23A C16A 120.8(6)
N24A C23A C16A 115.2(6)
N25A C26A C27A 119.1(7)
N25A C26A H26A 120.5
C27A C26A H26A 120.5
N32A C27A C28A 122.8(6)
N32A C27A C26A 114.6(6)
C28A C27A C26A 122.6(6)
C27A C28A C29A 118.3(6)
C27A C28A H28A 120.8
C29A C28A H28A 120.8
C30A C29A C28A 120.0(6)
C30A C29A H29A 120.0
C28A C29A H29A 120.0
C29A C30A C31A 119.1(6)
C29A C30A H30A 120.5
C31A C30A H30A 120.5
N32A C31A C30A 122.0(6)
N32A C31A H31A 119.0
C30A C31A H31A 119.0
C31A N32A C27A 117.7(6)
C31A N32A Cu2 130.2(5)
C27A N32A Cu2 111.7(4)
C7A N8A N9A 119.2(5)
C7A N8A Cu1 121.6(5)
N9A N8A Cu1 119.1(4)
C10A N9A N8A 116.0(5)
C10A N9A H9A 122.0
N8A N9A H9A 122.0
C23A N24A N25A 126.9(6)
C23A N24A H24A 116.6
N25A N24A H24A 116.6
C26A N25A N24A 122.4(7)
C26A N25A Cu2 112.2(5)
N24A N25A Cu2 125.4(5)
C10A O11A Cu1 110.4(4)
O20A S18A O21A 113.4(5)
O20A S18A O19A 112.7(5)
O21A S18A O19A 113.3(5)
O20A S18A C14A 106.2(4)
O21A S18A C14A 104.6(4)
O19A S18A C14A 105.8(4)
C2B N1B C6B 118.0(6)
C2B N1B Cu2 132.3(5)
C6B N1B Cu2 109.5(5)
N1B C2B C3B 121.9(7)
N1B C2B H2B 119.0
C3B C2B H2B 119.0
C4B C3B C2B 119.4(7)
C4B C3B H3B 120.3
C2B C3B H3B 120.3
C3B C4B C5B 120.0(7)
C3B C4B H4B 120.0
C5B C4B H4B 120.0
C4B C5B C6B 118.6(7)
C4B C5B H5B 120.7
C6B C5B H5B 120.7
N1B C6B C5B 122.0(7)
N1B C6B C7B 116.9(7)
C5B C6B C7B 121.0(7)
N8B C7B C6B 117.4(8)
N8B C7B H7B 121.3
C6B C7B H7B 121.3
O11B C10B N9B 122.0(9)
O11B C10B C12B 120.7(8)
N9B C10B C12B 117.2(7)
C13B C12B C17B 116.9(9)
C13B C12B C10B 119.8(8)
C17B C12B C10B 123.3(8)
C14B C13B C12B 121.3(9)
C14B C13B H13B 119.4
C12B C13B H13B 119.4
C13B C14B C15B 122.7(8)
C13B C14B S18B 118.6(7)
C15B C14B S18B 118.8(8)
C14B C15B C16B 117.6(9)
C14B C15B H15B 121.2
C16B C15B H15B 121.2
C17B C16B C15B 119.4(8)
C17B C16B C23B 117.4(7)
C15B C16B C23B 123.2(8)
C16B C17B C12B 122.1(8)
C16B C17B H17B 119.0
C12B C17B H17B 119.0
O22B C23B N24B 122.3(8)
O22B C23B C16B 120.8(7)
N24B C23B C16B 116.8(7)
N25B C26B C27B 117.8(8)
N25B C26B H26B 121.1
C27B C26B H26B 121.1
N32B C27B C28B 122.5(6)
N32B C27B C26B 115.3(6)
C28B C27B C26B 122.2(7)
C29B C28B C27B 118.8(6)
C29B C28B H28B 120.6
C27B C28B H28B 120.6
C30B C29B C28B 119.1(7)
C30B C29B H29B 120.5
C28B C29B H29B 120.5
C29B C30B C31B 119.5(7)
C29B C30B H30B 120.2
C31B C30B H30B 120.2
N32B C31B C30B 122.6(7)
N32B C31B H31B 118.7
C30B C31B H31B 118.7
C31B N32B C27B 117.4(6)
C31B N32B Cu3 132.2(5)
C27B N32B Cu3 110.3(4)
C7B N8B N9B 120.1(8)
C7B N8B Cu2 113.5(6)
N9B N8B Cu2 126.4(6)
C10B N9B N8B 128.3(7)
C10B N9B H9B 115.8
N8B N9B H9B 115.8
C23B N24B N25B 114.1(6)
C26B N25B N24B 119.4(7)
C26B N25B Cu3 119.7(6)
N24B N25B Cu3 120.9(5)
C23B O22B Cu3 110.1(5)
O19B S18B O21B 114.8(9)
O19B S18B O20B 117.8(9)
O21B S18B O20B 104.4(8)
O19B S18B C14B 108.8(6)
O21B S18B C14B 105.5(6)
O20B S18B C14B 104.4(6)
C2C N1C C6C 117.9(6)
C2C N1C Cu3 130.9(5)
C6C N1C Cu3 111.1(5)
N1C C2C C3C 122.8(7)
N1C C2C H2C 118.6
C3C C2C H2C 118.6
C4C C3C C2C 119.1(7)
C4C C3C H3C 120.5
C2C C3C H3C 120.5
C3C C4C C5C 119.7(7)
C3C C4C H4C 120.1
C5C C4C H4C 120.1
C6C C5C C4C 118.3(7)
C6C C5C H5C 120.9
C4C C5C H5C 120.9
N1C C6C C5C 122.2(7)
N1C C6C C7C 114.4(6)
C5C C6C C7C 123.4(7)
N8C C7C C6C 115.6(8)
N8C C7C H7C 122.2
C6C C7C H7C 122.2
O11C C10C N9C 125.2(7)
O11C C10C C12C 117.7(7)
N9C C10C C12C 117.0(6)
C17C C12C C13C 120.2(7)
C17C C12C C10C 119.4(6)
C13C C12C C10C 120.4(7)
C14C C13C C12C 117.7(8)
C14C C13C H13C 121.2
C12C C13C H13C 121.2
C15C C14C C13C 122.1(6)
C15C C14C S18C 119.5(6)
C13C C14C S18C 118.3(6)
C14C C15C C16C 119.4(8)
C14C C15C H15C 120.3
C16C C15C H15C 120.3
C17C C16C C15C 119.1(7)
C17C C16C C23C 119.9(6)
C15C C16C C23C 121.0(7)
C12C C17C C16C 121.5(6)
C12C C17C H17C 119.3
C16C C17C H17C 119.3
O22C C23C N24C 126.0(7)
O22C C23C C16C 117.3(6)
N24C C23C C16C 116.7(6)
N25C C26C C27C 115.2(7)
N25C C26C H26C 122.4
C27C C26C H26C 122.4
N32C C27C C28C 121.2(6)
N32C C27C C26C 115.3(6)
C28C C27C C26C 123.5(7)
C29C C28C C27C 119.2(7)
C29C C28C H28C 120.4
C27C C28C H28C 120.4
C30C C29C C28C 119.6(7)
C30C C29C H29C 120.2
C28C C29C H29C 120.2
C29C C30C C31C 118.8(7)
C29C C30C H30C 120.6
C31C C30C H30C 120.6
N32C C31C C30C 122.5(6)
N32C C31C H31C 118.8
C30C C31C H31C 118.8
C31C N32C C27C 118.7(6)
C31C N32C Cu4 130.6(5)
C27C N32C Cu4 110.7(4)
C7C N8C N9C 122.9(8)
C7C N8C Cu3 118.4(6)
N9C N8C Cu3 118.7(5)
C10C N9C N8C 107.7(6)
C23C N24C N25C 107.6(6)
C26C N25C N24C 124.2(7)
C26C N25C Cu4 117.6(6)
N24C N25C Cu4 118.2(5)
C10C O11C Cu3 109.2(5)
C23C O22C Cu4 108.9(5)
O20C S18C O21C 116.0(6)
O20C S18C O19C 106.5(8)
O21C S18C O19C 112.6(8)
O20C S18C C14C 107.1(5)
O21C S18C C14C 108.4(4)
O19C S18C C14C 105.7(5)
C2D N1D C6D 117.6(6)
C2D N1D Cu4 132.0(4)
C6D N1D Cu4 108.5(4)
N1D C2D C3D 122.8(6)
N1D C2D H2D 118.6
C3D C2D H2D 118.6
C4D C3D C2D 119.2(6)
C4D C3D H3D 120.4
C2D C3D H3D 120.4
C3D C4D C5D 119.3(6)
C3D C4D H4D 120.4
C5D C4D H4D 120.4
C6D C5D C4D 118.7(6)
C6D C5D H5D 120.6
C4D C5D H5D 120.6
N1D C6D C5D 122.4(6)
N1D C6D C7D 115.7(6)
C5D C6D C7D 121.9(6)
N8D C7D C6D 117.0(7)
N8D C7D H7D 121.5
C6D C7D H7D 121.5
O11D C10D N9D 122.2(7)
O11D C10D C12D 120.9(7)
N9D C10D C12D 117.0(6)
C13D C12D C17D 119.3(8)
C13D C12D C10D 125.1(7)
C17D C12D C10D 115.5(6)
C12D C13D C14D 119.7(8)
C12D C13D H13D 120.1
C14D C13D H13D 120.1
C15D C14D C13D 120.4(6)
C15D C14D S18D 119.4(6)
C13D C14D S18D 120.0(6)
C16D C15D C14D 120.2(8)
C16D C15D H15D 119.9
C14D C15D H15D 119.9
C15D C16D C17D 118.6(7)
C15D C16D C23D 123.8(7)
C17D C16D C23D 117.6(6)
C12D C17D C16D 121.6(6)
C12D C17D H17D 119.2
C16D C17D H17D 119.2
O22D C23D N24D 124.5(7)
O22D C23D C16D 117.9(7)
N24D C23D C16D 117.6(6)
N25D C26D C27D 115.0(6)
N25D C26D H26D 122.5
C27D C26D H26D 122.5
N32D C27D C28D 122.5(6)
N32D C27D C26D 113.7(6)
C28D C27D C26D 123.7(6)
C27D C28D C29D 117.5(6)
C27D C28D H28D 121.2
C29D C28D H28D 121.2
C30D C29D C28D 120.6(6)
C30D C29D H29D 119.7
C28D C29D H29D 119.7
C29D C30D C31D 119.2(6)
C29D C30D H30D 120.4
C31D C30D H30D 120.4
N32D C31D C30D 121.3(6)
N32D C31D H31D 119.3
C30D C31D H31D 119.3
C31D N32D C27D 118.7(5)
C31D N32D Cu1 128.9(4)
C27D N32D Cu1 112.4(4)
C7D N8D N9D 118.6(6)
C7D N8D Cu4 121.0(5)
N9D N8D Cu4 120.4(4)
C10D N9D N8D 114.8(6)
C23D N24D N25D 107.6(5)
C26D N25D N24D 123.6(6)
C26D N25D Cu1 118.7(5)
N24D N25D Cu1 117.7(5)
C10D O11D Cu4 110.2(5)
C23D O22D Cu1 110.4(5)
O19D S18D O20D 116.8(5)
O19D S18D O21D 111.7(6)
O20D S18D O21D 109.5(5)
O19D S18D C14D 106.9(4)
O20D S18D C14D 106.1(4)
O21D S18D C14D 105.0(4)
C2E N1E C6E 118.2(7)
C2E N1E Cu5 129.1(6)
C6E N1E Cu5 112.0(5)
N1E C2E C3E 122.3(7)
N1E C2E H2E 118.9
C3E C2E H2E 118.9
C4E C3E C2E 119.1(8)
C4E C3E H3E 120.5
C2E C3E H3E 120.5
C3E C4E C5E 119.9(7)
C3E C4E H4E 120.1
C5E C4E H4E 120.1
C4E C5E C6E 118.6(7)
C4E C5E H5E 120.7
C6E C5E H5E 120.7
N1E C6E C5E 121.9(7)
N1E C6E C7E 114.5(7)
C5E C6E C7E 123.5(8)
N8E C7E C6E 117.5(11)
N8E C7E H7E 121.2
C6E C7E H7E 121.2
O11E C10E N9E 123.1(9)
O11E C10E C12E 118.3(9)
N9E C10E C12E 118.6(9)
C17E C12E C13E 117.0(9)
C17E C12E C10E 117.7(8)
C13E C12E C10E 125.2(10)
C14E C13E C12E 119.3(10)
C14E C13E H13E 120.4
C12E C13E H13E 120.4
C15E C14E C13E 122.3(8)
C15E C14E S18E 120.3(9)
C13E C14E S18E 117.3(9)
C14E C15E C16E 119.0(10)
C14E C15E H15E 120.5
C16E C15E H15E 120.5
C17E C16E C15E 119.7(10)
C17E C16E C23E 115.7(8)
C15E C16E C23E 124.5(9)
C12E C17E C16E 122.5(8)
C12E C17E H17E 118.8
C16E C17E H17E 118.8
O22E C23E N24E 120.4(11)
O22E C23E C16E 120.3(8)
N24E C23E C16E 119.2(9)
N25E C26E C27E 117.4(11)
N25E C26E H26E 121.3
C27E C26E H26E 121.3
N32E C27E C28E 121.4(7)
N32E C27E C26E 115.7(8)
C28E C27E C26E 122.8(8)
C29E C28E C27E 118.1(8)
C29E C28E H28E 120.9
C27E C28E H28E 120.9
C30E C29E C28E 120.6(8)
C30E C29E H29E 119.7
C28E C29E H29E 119.7
C29E C30E C31E 118.9(8)
C29E C30E H30E 120.6
C31E C30E H30E 120.6
N32E C31E C30E 121.6(8)
N32E C31E H31E 119.2
C30E C31E H31E 119.2
C31E N32E C27E 119.2(7)
C31E N32E Cu6 130.3(6)
C27E N32E Cu6 110.5(6)
C7E N8E N9E 122.2(10)
C7E N8E Cu5 118.6(8)
N9E N8E Cu5 119.2(7)
C10E N9E N8E 111.8(9)
C23E N24E N25E 114.3(9)
C26E N25E N24E 120.6(10)
C26E N25E Cu6 120.8(10)
N24E N25E Cu6 118.4(6)
C10E O11E Cu5 110.5(6)
C23E O22E Cu6 113.0(6)
O21E S18E O19E 118.0(8)
O21E S18E O20E 111.4(8)
O19E S18E O20E 106.8(8)
O21E S18E C14E 109.0(5)
O19E S18E C14E 106.6(6)
O20E S18E C14E 104.1(6)
C2F N1F C6F 118.6(6)
C2F N1F Cu6 130.1(5)
C6F N1F Cu6 111.4(5)
N1F C2F C3F 121.9(7)
N1F C2F H2F 119.0
C3F C2F H2F 119.0
C4F C3F C2F 119.7(7)
C4F C3F H3F 120.2
C2F C3F H3F 120.2
C3F C4F C5F 119.1(7)
C3F C4F H4F 120.5
C5F C4F H4F 120.5
C6F C5F C4F 118.9(7)
C6F C5F H5F 120.6
C4F C5F H5F 120.6
N1F C6F C5F 121.8(6)
N1F C6F C7F 113.6(7)
C5F C6F C7F 124.6(7)
N8F C7F C6F 117.3(10)
N8F C7F H7F 121.4
C6F C7F H7F 121.4
O11F C10F N9F 124.7(8)
O11F C10F C12F 117.5(9)
N9F C10F C12F 117.8(9)
C13F C12F C17F 119.4(8)
C13F C12F C10F 120.7(9)
C17F C12F C10F 119.9(8)
C12F C13F C14F 119.3(9)
C12F C13F H13F 120.4
C14F C13F H13F 120.4
C15F C14F C13F 121.1(7)
C15F C14F S18F 117.2(6)
C13F C14F S18F 121.7(7)
C14F C15F C16F 120.0(8)
C14F C15F H15F 120.0
C16F C15F H15F 120.0
C15F C16F C17F 119.4(9)
C15F C16F C23F 124.4(8)
C17F C16F C23F 116.2(7)
C12F C17F C16F 120.9(8)
C12F C17F H17F 119.5
C16F C17F H17F 119.5
O22F C23F N24F 121.0(8)
O22F C23F C16F 123.1(8)
N24F C23F C16F 115.9(7)
N25F C26F C27F 118.8(9)
N25F C26F H26F 120.6
C27F C26F H26F 120.6
N32F C27F C28F 122.4(7)
N32F C27F C26F 114.3(7)
C28F C27F C26F 123.3(8)
C27F C28F C29F 118.1(7)
C27F C28F H28F 120.9
C29F C28F H28F 120.9
C30F C29F C28F 119.9(8)
C30F C29F H29F 120.1
C28F C29F H29F 120.1
C29F C30F C31F 119.3(8)
C29F C30F H30F 120.4
C31F C30F H30F 120.4
N32F C31F C30F 122.4(8)
N32F C31F H31F 118.8
C30F C31F H31F 118.8
C31F N32F C27F 117.9(7)
C31F N32F Cu7 130.1(6)
C27F N32F Cu7 111.0(5)
C7F N8F N9F 123.7(10)
C7F N8F Cu6 118.9(7)
N9F N8F Cu6 117.3(7)
C10F N9F N8F 110.0(8)
N25F N24F C23F 117.2(7)
N25F N24F H24F 121.4
C23F N24F H24F 121.4
C26F N25F N24F 119.9(8)
C26F N25F Cu7 119.7(7)
N24F N25F Cu7 120.4(5)
C10F O11F Cu6 109.3(6)
C23F O22F Cu7 109.1(6)
O20F S18F O19F 112.4(6)
O20F S18F O21F 114.5(5)
O19F S18F O21F 112.7(6)
O20F S18F C14F 106.0(4)
O19F S18F C14F 104.6(5)
O21F S18F C14F 105.6(5)
C2G N1G C6G 118.9(7)
C2G N1G Cu7 129.4(5)
C6G N1G Cu7 111.6(5)
N1G C2G C3G 123.0(7)
N1G C2G H2G 118.5
C3G C2G H2G 118.5
C4G C3G C2G 117.8(8)
C4G C3G H3G 121.1
C2G C3G H3G 121.1
C3G C4G C5G 120.5(7)
C3G C4G H4G 119.8
C5G C4G H4G 119.8
C4G C5G C6G 119.0(7)
C4G C5G H5G 120.5
C6G C5G H5G 120.5
N1G C6G C5G 120.8(7)
N1G C6G C7G 114.2(7)
C5G C6G C7G 124.9(8)
N8G C7G C6G 116.6(9)
N8G C7G H7G 121.7
C6G C7G H7G 121.7
O11G C10G N9G 125.9(8)
O11G C10G C12G 115.5(7)
N9G C10G C12G 118.3(7)
C13G C12G C17G 119.7(9)
C13G C12G C10G 125.0(8)
C17G C12G C10G 115.3(7)
C14G C13G C12G 119.7(8)
C14G C13G H13G 120.2
C12G C13G H13G 120.2
C15G C14G C13G 120.8(7)
C15G C14G S18G 117.3(7)
C13G C14G S18G 121.8(7)
C14G C15G C16G 120.4(9)
C14G C15G H15G 119.8
C16G C15G H15G 119.8
C17G C16G C15G 119.3(7)
C17G C16G C23G 119.8(7)
C15G C16G C23G 120.8(8)
C16G C17G C12G 120.1(8)
C16G C17G H17G 120.0
C12G C17G H17G 120.0
O22G C23G N24G 124.5(7)
O22G C23G C16G 119.4(7)
N24G C23G C16G 116.0(7)
N25G C26G C27G 114.7(7)
N25G C26G H26G 122.7
C27G C26G H26G 122.7
N32G C27G C28G 120.2(6)
N32G C27G C26G 115.2(6)
C28G C27G C26G 124.6(7)
C27G C28G C29G 118.4(7)
C27G C28G H28G 120.8
C29G C28G H28G 120.8
C30G C29G C28G 120.9(7)
C30G C29G H29G 119.5
C28G C29G H29G 119.5
C29G C30G C31G 118.3(8)
C29G C30G H30G 120.9
C31G C30G H30G 120.9
N32G C31G C30G 121.9(7)
N32G C31G H31G 119.1
C30G C31G H31G 119.1
C31G N32G C27G 119.9(6)
C31G N32G Cu8 127.8(5)
C27G N32G Cu8 112.3(4)
C7G N8G N9G 126.1(9)
C7G N8G Cu7 116.5(7)
N9G N8G Cu7 117.4(5)
C10G N9G N8G 106.8(7)
C23G N24G N25G 110.3(7)
C26G N25G N24G 117.9(7)
C26G N25G Cu8 120.7(6)
N24G N25G Cu8 121.4(5)
C10G O11G Cu7 109.5(5)
C23G O22G Cu8 110.4(5)
O20G S18G O19G 116.9(7)
O20G S18G O21G 110.6(7)
O19G S18G O21G 110.2(7)
O20G S18G C14G 107.1(5)
O19G S18G C14G 105.9(5)
O21G S18G C14G 105.2(5)
C2H N1H C6H 118.2(6)
C2H N1H Cu8 129.8(5)
C6H N1H Cu8 112.0(4)
N1H C2H C3H 121.5(7)
N1H C2H H2H 119.2
C3H C2H H2H 119.2
C4H C3H C2H 119.7(7)
C4H C3H H3H 120.1
C2H C3H H3H 120.1
C3H C4H C5H 120.0(7)
C3H C4H H4H 120.0
C5H C4H H4H 120.0
C4H C5H C6H 118.2(6)
C4H C5H H5H 120.9
C6H C5H H5H 120.9
N1H C6H C5H 122.2(6)
N1H C6H C7H 114.6(5)
C5H C6H C7H 123.2(6)
N8H C7H C6H 117.4(6)
N8H C7H H7H 121.3
C6H C7H H7H 121.3
O11H C10H N9H 125.2(7)
O11H C10H C12H 119.6(7)
N9H C10H C12H 115.2(6)
C17H C12H C13H 117.0(8)
C17H C12H C10H 117.7(7)
C13H C12H C10H 125.3(7)
C14H C13H C12H 121.1(8)
C14H C13H H13H 119.4
C12H C13H H13H 119.4
C15H C14H C13H 122.0(7)
C15H C14H S18H 116.4(7)
C13H C14H S18H 121.6(6)
C14H C15H C16H 116.7(8)
C14H C15H H15H 121.7
C16H C15H H15H 121.7
C17H C16H C15H 121.1(8)
C17H C16H C23H 114.7(7)
C15H C16H C23H 124.2(8)
C16H C17H C12H 122.1(7)
C16H C17H H17H 119.0
C12H C17H H17H 119.0
O22H C23H N24H 123.0(8)
O22H C23H C16H 118.8(8)
N24H C23H C16H 118.2(8)
N25H C26H C27H 117.7(10)
N25H C26H H26H 121.1
C27H C26H H26H 121.1
N32H C27H C28H 122.6(7)
N32H C27H C26H 114.8(7)
C28H C27H C26H 122.6(8)
C29H C28H C27H 118.1(7)
C29H C28H H28H 121.0
C27H C28H H28H 121.0
C30H C29H C28H 119.6(7)
C30H C29H H29H 120.2
C28H C29H H29H 120.2
C29H C30H C31H 119.8(8)
C29H C30H H30H 120.1
C31H C30H H30H 120.1
N32H C31H C30H 121.9(8)
N32H C31H H31H 119.0
C30H C31H H31H 119.0
C31H N32H C27H 118.0(6)
C31H N32H Cu5 130.9(6)
C27H N32H Cu5 111.1(5)
C7H N8H N9H 119.0(6)
C7H N8H Cu8 119.9(5)
N9H N8H Cu8 121.2(5)
C10H N9H N8H 110.6(6)
C23H N24H N25H 110.9(8)
C26H N25H N24H 123.2(10)
C26H N25H Cu5 117.9(8)
N24H N25H Cu5 118.8(6)
C10H O11H Cu8 109.9(5)
C23H O22H Cu5 111.6(6)
O21H S18H O20H 113.6(7)
O21H S18H O19H 113.5(7)
O20H S18H O19H 110.2(7)
O21H S18H C14H 106.2(4)
O20H S18H C14H 107.1(5)
O19H S18H C14H 105.6(4)
C2I N1I C6I 118.3(7)
C2I N1I Cu9 131.9(6)
C6I N1I Cu9 109.7(6)
N1I C2I C3I 121.9(8)
N1I C2I H2I 119.0
C3I C2I H2I 119.0
C4I C3I C2I 119.2(8)
C4I C3I H3I 120.4
C2I C3I H3I 120.4
C3I C4I C5I 119.6(7)
C3I C4I H4I 120.2
C5I C4I H4I 120.2
C4I C5I C6I 118.5(8)
C4I C5I H5I 120.7
C6I C5I H5I 120.7
N1I C6I C5I 122.2(8)
N1I C6I C7I 115.7(8)
C5I C6I C7I 122.1(10)
N8I C7I C6I 117.8(14)
N8I C7I H7I 121.1
C6I C7I H7I 121.1
O11I C10I N9I 122.4(12)
O11I C10I C12I 119.7(10)
N9I C10I C12I 117.7(13)
C13I C12I C17I 119.3(12)
C13I C12I C10I 123.1(11)
C17I C12I C10I 117.6(12)
C12I C13I C14I 119.4(11)
C12I C13I H13I 120.3
C14I C13I H13I 120.3
C15I C14I C13I 121.0(11)
C15I C14I S18I 121.0(11)
C13I C14I S18I 117.9(10)
C14I C15I C16I 121.7(13)
C14I C15I H15I 119.1
C16I C15I H15I 119.1
C17I C16I C15I 117.4(11)
C17I C16I C23I 123.7(11)
C15I C16I C23I 118.9(11)
C16I C17I C12I 121.0(12)
C16I C17I H17I 119.5
C12I C17I H17I 119.5
O22I C23I N24I 123.6(10)
O22I C23I C16I 118.9(10)
N24I C23I C16I 117.3(9)
N25I C26I C27I 118.7(10)
N25I C26I H26I 120.7
C27I C26I H26I 120.7
N32I C27I C28I 122.9(7)
N32I C27I C26I 114.9(8)
C28I C27I C26I 122.2(8)
C29I C28I C27I 118.2(7)
C29I C28I H28I 120.9
C27I C28I H28I 120.9
C30I C29I C28I 120.1(7)
C30I C29I H29I 120.0
C28I C29I H29I 120.0
C29I C30I C31I 119.3(7)
C29I C30I H30I 120.3
C31I C30I H30I 120.3
N32I C31I C30I 122.3(7)
N32I C31I H31I 118.8
C30I C31I H31I 118.8
C31I N32I C27I 117.0(7)
C31I N32I Cu10 132.0(6)
C27I N32I Cu10 110.8(5)
C7I N8I N9I 120.5(13)
C7I N8I Cu9 120.0(11)
N9I N8I Cu9 119.3(7)
C10I N9I N8I 115.5(11)
C23I N24I N25I 128.1(9)
C23I N24I H24I 116.0
N25I N24I H24I 116.0
C26I N25I N24I 122.5(10)
C26I N25I Cu10 114.3(8)
N24I N25I Cu10 123.2(6)
C10I O11I Cu9 109.3(7)
O21I S18I O19I 113.4(11)
O21I S18I O20I 111.3(11)
O19I S18I O20I 111.4(10)
O21I S18I C14I 107.2(8)
O19I S18I C14I 106.9(8)
O20I S18I C14I 106.3(8)
C2J N1J C6J 118.3(7)
C2J N1J Cu10 132.0(7)
C6J N1J Cu10 109.6(7)
N1J C2J C3J 121.8(8)
N1J C2J H2J 119.1
C3J C2J H2J 119.1
C4J C3J C2J 119.3(8)
C4J C3J H3J 120.3
C2J C3J H3J 120.3
C3J C4J C5J 119.4(8)
C3J C4J H4J 120.3
C5J C4J H4J 120.3
C6J C5J C4J 119.3(8)
C6J C5J H5J 120.4
C4J C5J H5J 120.4
N1J C6J C5J 121.9(8)
N1J C6J C7J 119.9(9)
C5J C6J C7J 118.2(10)
N8J C7J C6J 116.4(12)
N8J C7J H7J 121.8
C6J C7J H7J 121.8
O11J C10J N9J 122.6(13)
O11J C10J C12J 116.6(11)
N9J C10J C12J 119.9(9)
C17J C12J C13J 115.7(11)
C17J C12J C10J 123.5(10)
C13J C12J C10J 120.8(9)
C14J C13J C12J 120.9(9)
C14J C13J H13J 119.6
C12J C13J H13J 119.6
C15J C14J C13J 121.6(8)
C15J C14J S18J 119.5(9)
C13J C14J S18J 118.8(8)
C14J C15J C16J 119.4(11)
C14J C15J H15J 120.3
C16J C15J H15J 120.3
C17J C16J C15J 119.6(9)
C17J C16J C23J 116.5(8)
C15J C16J C23J 123.9(10)
C16J C17J C12J 122.7(9)
C16J C17J H17J 118.7
C12J C17J H17J 118.7
O22J C23J N24J 121.8(8)
O22J C23J C16J 118.8(9)
N24J C23J C16J 119.5(8)
N25J C26J C27J 118.4(8)
N25J C26J H26J 120.8
C27J C26J H26J 120.8
N32J C27J C28J 122.0(6)
N32J C27J C26J 115.1(6)
C28J C27J C26J 122.9(6)
C29J C28J C27J 119.1(6)
C29J C28J H28J 120.4
C27J C28J H28J 120.4
C30J C29J C28J 119.2(7)
C30J C29J H29J 120.4
C28J C29J H29J 120.4
C29J C30J C31J 119.2(7)
C29J C30J H30J 120.4
C31J C30J H30J 120.4
N32J C31J C30J 122.8(6)
N32J C31J H31J 118.6
C30J C31J H31J 118.6
C31J N32J C27J 117.6(6)
C31J N32J Cu11 131.0(4)
C27J N32J Cu11 111.2(5)
C7J N8J N9J 119.8(11)
C7J N8J Cu10 111.5(9)
N9J N8J Cu10 128.7(7)
C10J N9J N8J 131.4(10)
C10J N9J H9J 114.3
N8J N9J H9J 114.3
C23J N24J N25J 115.6(7)
C26J N25J N24J 121.5(8)
C26J N25J Cu11 119.9(6)
N24J N25J Cu11 118.7(6)
C23J O22J Cu11 110.6(6)
O20J S18J O19J 116.5(9)
O20J S18J O21J 111.0(8)
O19J S18J O21J 112.2(8)
O20J S18J C14J 103.0(6)
O19J S18J C14J 106.4(5)
O21J S18J C14J 106.7(6)
C2K N1K C6K 118.2(6)
C2K N1K Cu11 130.7(5)
C6K N1K Cu11 111.0(4)
N1K C2K C3K 122.9(6)
N1K C2K H2K 118.6
C3K C2K H2K 118.6
C4K C3K C2K 118.4(7)
C4K C3K H3K 120.8
C2K C3K H3K 120.8
C3K C4K C5K 120.0(7)
C3K C4K H4K 120.0
C5K C4K H4K 120.0
C6K C5K C4K 118.8(6)
C6K C5K H5K 120.6
C4K C5K H5K 120.6
N1K C6K C5K 121.6(6)
N1K C6K C7K 113.6(6)
C5K C6K C7K 124.4(6)
N8K C7K C6K 116.6(7)
N8K C7K H7K 121.7
C6K C7K H7K 121.7
O11K C10K N9K 124.5(8)
O11K C10K C12K 118.4(7)
N9K C10K C12K 117.0(7)
C17K C12K C13K 118.8(8)
C17K C12K C10K 119.6(7)
C13K C12K C10K 121.6(8)
C14K C13K C12K 119.0(8)
C14K C13K H13K 120.5
C12K C13K H13K 120.5
C15K C14K C13K 121.6(7)
C15K C14K S18K 121.1(7)
C13K C14K S18K 117.2(7)
C14K C15K C16K 119.3(8)
C14K C15K H15K 120.3
C16K C15K H15K 120.3
C17K C16K C15K 119.1(8)
C17K C16K C23K 119.2(8)
C15K C16K C23K 121.7(8)
C16K C17K C12K 122.1(8)
C16K C17K H17K 119.0
C12K C17K H17K 119.0
O22K C23K N24K 122.5(9)
O22K C23K C16K 118.1(8)
N24K C23K C16K 119.4(9)
N25K C26K C27K 116.8(12)
N25K C26K H26K 121.6
C27K C26K H26K 121.6
N32K C27K C28K 121.8(8)
N32K C27K C26K 112.7(8)
C28K C27K C26K 125.4(10)
C27K C28K C29K 119.3(8)
C27K C28K H28K 120.4
C29K C28K H28K 120.4
C30K C29K C28K 118.8(8)
C30K C29K H29K 120.6
C28K C29K H29K 120.6
C29K C30K C31K 119.4(8)
C29K C30K H30K 120.3
C31K C30K H30K 120.3
N32K C31K C30K 122.7(8)
N32K C31K H31K 118.7
C30K C31K H31K 118.7
C31K N32K C27K 117.9(7)
C31K N32K Cu12 129.5(7)
C27K N32K Cu12 112.6(6)
C7K N8K N9K 124.0(7)
C7K N8K Cu11 118.0(6)
N9K N8K Cu11 117.9(5)
C10K N9K N8K 108.7(6)
C23K N24K N25K 110.2(9)
C26K N25K N24K 123.4(11)
C26K N25K Cu12 117.4(9)
N24K N25K Cu12 119.0(6)
C10K O11K Cu11 109.3(5)
C23K O22K Cu12 109.8(6)
O19K S18K O20K 114.6(6)
O19K S18K O21K 112.0(5)
O20K S18K O21K 112.6(6)
O19K S18K C14K 105.4(5)
O20K S18K C14K 105.6(5)
O21K S18K C14K 105.7(5)
C2L N1L C6L 117.1(7)
C2L N1L Cu12 132.3(7)
C6L N1L Cu12 109.7(5)
N1L C2L C3L 122.8(8)
N1L C2L H2L 118.6
C3L C2L H2L 118.6
C4L C3L C2L 119.9(8)
C4L C3L H3L 120.1
C2L C3L H3L 120.1
C3L C4L C5L 118.7(8)
C3L C4L H4L 120.7
C5L C4L H4L 120.7
C6L C5L C4L 118.9(8)
C6L C5L H5L 120.6
C4L C5L H5L 120.6
N1L C6L C5L 122.5(7)
N1L C6L C7L 113.4(9)
C5L C6L C7L 124.0(9)
N8L C7L C6L 120.1(11)
N8L C7L H7L 120.0
C6L C7L H7L 120.0
O11L C10L N9L 123.0(8)
O11L C10L C12L 120.0(10)
N9L C10L C12L 116.7(9)
C17L C12L C13L 120.0(9)
C17L C12L C10L 116.5(9)
C13L C12L C10L 123.5(10)
C14L C13L C12L 117.8(10)
C14L C13L H13L 121.1
C12L C13L H13L 121.1
C15L C14L C13L 122.5(9)
C15L C14L S18L 119.4(7)
C13L C14L S18L 118.0(8)
C14L C15L C16L 118.6(9)
C14L C15L H15L 120.7
C16L C15L H15L 120.7
C17L C16L C15L 119.7(11)
C17L C16L C23L 117.8(10)
C15L C16L C23L 122.4(9)
C16L C17L C12L 121.3(10)
C16L C17L H17L 119.3
C12L C17L H17L 119.3
O22L C23L N24L 122.7(13)
O22L C23L C16L 117.5(9)
N24L C23L C16L 119.9(12)
N25L C26L C27L 117.9(18)
N25L C26L H26L 121.1
C27L C26L H26L 121.1
N32L C27L C28L 121.8(9)
N32L C27L C26L 116.2(12)
C28L C27L C26L 122.0(13)
C29L C28L C27L 117.7(9)
C29L C28L H28L 121.1
C27L C28L H28L 121.1
C30L C29L C28L 120.9(9)
C30L C29L H29L 119.5
C28L C29L H29L 119.5
C29L C30L C31L 118.4(9)
C29L C30L H30L 120.8
C31L C30L H30L 120.8
N32L C31L C30L 121.9(9)
N32L C31L H31L 119.1
C30L C31L H31L 119.1
C31L N32L C27L 119.1(8)
C31L N32L Cu9 131.9(10)
C27L N32L Cu9 108.9(9)
C7L N8L N9L 119.3(10)
C7L N8L Cu12 119.6(7)
N9L N8L Cu12 120.8(7)
C10L N9L N8L 112.7(9)
C23L N24L N25L 110.2(12)
C26L N25L N24L 128.2(16)
C26L N25L Cu9 114.0(14)
N24L N25L Cu9 117.5(8)
C10L O11L Cu12 110.1(7)
C23L O22L Cu9 111.2(7)
O21L S18L O19L 111.3(5)
O21L S18L O20L 112.8(6)
O19L S18L O20L 114.1(6)
O21L S18L C14L 105.7(5)
O19L S18L C14L 105.1(5)
O20L S18L C14L 107.0(5)
C2M N1M C6M 118.6(7)
C2M N1M Cu13 131.0(6)
C6M N1M Cu13 110.2(5)
N1M C2M C3M 121.9(8)
N1M C2M H2M 119.0
C3M C2M H2M 119.0
C4M C3M C2M 119.1(8)
C4M C3M H3M 120.5
C2M C3M H3M 120.5
C3M C4M C5M 120.0(8)
C3M C4M H4M 120.0
C5M C4M H4M 120.0
C6M C5M C4M 118.3(8)
C6M C5M H5M 120.8
C4M C5M H5M 120.8
N1M C6M C5M 121.9(7)
N1M C6M C7M 115.8(7)
C5M C6M C7M 121.9(8)
N8M C7M C6M 116.9(10)
N8M C7M H7M 121.5
C6M C7M H7M 121.5
O11M C10M N9M 120.6(8)
O11M C10M C12M 122.1(8)
N9M C10M C12M 117.3(7)
C17M C12M C13M 119.5(8)
C17M C12M C10M 115.9(7)
C13M C12M C10M 124.7(8)
C14M C13M C12M 118.8(8)
C14M C13M H13M 120.6
C12M C13M H13M 120.6
C15M C14M C13M 121.2(6)
C15M C14M S18M 119.9(6)
C13M C14M S18M 118.9(6)
C14M C15M C16M 119.7(8)
C14M C15M H15M 120.1
C16M C15M H15M 120.1
C17M C16M C15M 119.4(8)
C17M C16M C23M 115.7(6)
C15M C16M C23M 124.9(8)
C16M C17M C12M 121.4(7)
C16M C17M H17M 119.3
C12M C17M H17M 119.3
O22M C23M N24M 121.5(8)
O22M C23M C16M 121.5(8)
N24M C23M C16M 117.0(6)
N25M C26M C27M 117.0(6)
N25M C26M H26M 121.5
C27M C26M H26M 121.5
N32M C27M C28M 123.2(6)
N32M C27M C26M 115.2(6)
C28M C27M C26M 121.6(6)
C27M C28M C29M 118.5(6)
C27M C28M H28M 120.7
C29M C28M H28M 120.7
C30M C29M C28M 119.1(7)
C30M C29M H29M 120.4
C28M C29M H29M 120.4
C29M C30M C31M 119.5(7)
C29M C30M H30M 120.2
C31M C30M H30M 120.2
N32M C31M C30M 122.9(7)
N32M C31M H31M 118.6
C30M C31M H31M 118.6
C31M N32M C27M 116.7(6)
C31M N32M Cu14 132.2(5)
C27M N32M Cu14 111.1(4)
C7M N8M N9M 118.0(8)
C7M N8M Cu13 121.1(7)
N9M N8M Cu13 120.8(6)
C10M N9M N8M 114.8(7)
C23M N24M N25M 117.1(6)
C23M N24M H24M 121.5
N25M N24M H24M 121.5
C26M N25M N24M 118.3(6)
C26M N25M Cu14 122.0(5)
N24M N25M Cu14 119.8(5)
C10M O11M Cu13 111.0(6)
C23M O22M Cu14 109.8(6)
O20M S18M O21M 111.1(5)
O20M S18M O19M 114.3(4)
O21M S18M O19M 113.1(5)
O20M S18M C14M 106.6(4)
O21M S18M C14M 105.9(4)
O19M S18M C14M 105.0(4)
C2N N1N C6N 118.6(6)
C2N N1N Cu14 130.0(5)
C6N N1N Cu14 111.4(5)
N1N C2N C3N 122.5(7)
N1N C2N H2N 118.7
C3N C2N H2N 118.7
C4N C3N C2N 118.5(7)
C4N C3N H3N 120.8
C2N C3N H3N 120.8
C3N C4N C5N 120.1(7)
C3N C4N H4N 119.9
C5N C4N H4N 119.9
C4N C5N C6N 118.7(7)
C4N C5N H5N 120.7
C6N C5N H5N 120.7
N1N C6N C5N 121.5(7)
N1N C6N C7N 115.0(7)
C5N C6N C7N 123.5(7)
N8N C7N C6N 115.0(8)
N8N C7N H7N 122.5
C6N C7N H7N 122.5
O11N C10N N9N 124.8(8)
O11N C10N C12N 118.6(8)
N9N C10N C12N 116.5(7)
C17N C12N C13N 118.6(8)
C17N C12N C10N 119.5(7)
C13N C12N C10N 121.8(8)
C14N C13N C12N 119.7(9)
C14N C13N H13N 120.2
C12N C13N H13N 120.2
C13N C14N C15N 120.7(7)
C13N C14N S18N 121.1(7)
C15N C14N S18N 118.2(7)
C14N C15N C16N 120.1(8)
C14N C15N H15N 120.0
C16N C15N H15N 120.0
C17N C16N C15N 118.5(8)
C17N C16N C23N 117.8(8)
C15N C16N C23N 123.6(9)
C16N C17N C12N 122.5(7)
C16N C17N H17N 118.8
C12N C17N H17N 118.8
O22N C23N N24N 122.7(9)
O22N C23N C16N 119.0(9)
N24N C23N C16N 118.3(9)
N25N C26N C27N 118.1(9)
N25N C26N H26N 120.9
C27N C26N H26N 120.9
N32N C27N C28N 121.8(6)
N32N C27N C26N 114.2(7)
C28N C27N C26N 124.0(7)
C29N C28N C27N 119.0(7)
C29N C28N H28N 120.5
C27N C28N H28N 120.5
C30N C29N C28N 119.6(7)
C30N C29N H29N 120.2
C28N C29N H29N 120.2
C29N C30N C31N 118.9(7)
C29N C30N H30N 120.5
C31N C30N H30N 120.5
N32N C31N C30N 122.6(7)
N32N C31N H31N 118.7
C30N C31N H31N 118.7
C31N N32N C27N 118.0(6)
C31N N32N Cu15 129.4(5)
C27N N32N Cu15 112.6(5)
C7N N8N N9N 123.4(7)
C7N N8N Cu14 118.3(6)
N9N N8N Cu14 118.3(5)
C10N N9N N8N 107.6(6)
C23N N24N N25N 113.3(8)
C26N N25N N24N 121.4(9)
C26N N25N Cu15 118.8(7)
N24N N25N Cu15 119.8(6)
C10N O11N Cu14 110.9(6)
C23N O22N Cu15 110.9(7)
O21N S18N O19N 114.4(6)
O21N S18N O20N 113.3(6)
O19N S18N O20N 111.2(6)
O21N S18N C14N 106.0(4)
O19N S18N C14N 106.5(4)
O20N S18N C14N 104.7(4)
C2O N1O C6O 118.8(7)
C2O N1O Cu15 129.4(6)
C6O N1O Cu15 111.8(5)
N1O C2O C3O 123.0(8)
N1O C2O H2O 118.5
C3O C2O H2O 118.5
C4O C3O C2O 117.9(8)
C4O C3O H3O 121.1
C2O C3O H3O 121.1
C3O C4O C5O 120.3(7)
C3O C4O H4O 119.9
C5O C4O H4O 119.9
C4O C5O C6O 118.8(7)
C4O C5O H5O 120.6
C6O C5O H5O 120.6
N1O C6O C5O 121.2(7)
N1O C6O C7O 114.7(7)
C5O C6O C7O 124.0(8)
N8O C7O C6O 115.2(9)
N8O C7O H7O 122.4
C6O C7O H7O 122.4
O11O C10O N9O 123.6(8)
O11O C10O C12O 119.1(7)
N9O C10O C12O 117.2(7)
C17O C12O C13O 117.8(7)
C17O C12O C10O 116.6(6)
C13O C12O C10O 125.5(7)
C14O C13O C12O 119.5(7)
C14O C13O H13O 120.3
C12O C13O H13O 120.3
C15O C14O C13O 121.4(6)
C15O C14O S18O 119.6(6)
C13O C14O S18O 119.0(5)
C14O C15O C16O 119.6(7)
C14O C15O H15O 120.2
C16O C15O H15O 120.2
C17O C16O C15O 118.3(7)
C17O C16O C23O 117.6(6)
C15O C16O C23O 124.1(7)
C16O C17O C12O 123.4(7)
C16O C17O H17O 118.3
C12O C17O H17O 118.3
O22O C23O N24O 125.4(7)
O22O C23O C16O 118.1(7)
N24O C23O C16O 116.4(6)
N25O C26O C27O 115.3(7)
N25O C26O H26O 122.3
C27O C26O H26O 122.3
N32O C27O C28O 121.5(6)
N32O C27O C26O 114.6(6)
C28O C27O C26O 123.9(6)
C29O C28O C27O 118.7(6)
C29O C28O H28O 120.7
C27O C28O H28O 120.7
C30O C29O C28O 119.7(6)
C30O C29O H29O 120.1
C28O C29O H29O 120.1
C29O C30O C31O 119.2(6)
C29O C30O H30O 120.4
C31O C30O H30O 120.4
N32O C31O C30O 121.6(6)
N32O C31O H31O 119.2
C30O C31O H31O 119.2
C31O N32O C27O 119.2(6)
C31O N32O Cu16 128.7(5)
C27O N32O Cu16 112.1(4)
C7O N8O N9O 120.4(8)
C7O N8O Cu15 119.7(7)
N9O N8O Cu15 119.9(5)
C10O N9O N8O 109.3(7)
C23O N24O N25O 107.1(6)
C26O N25O N24O 120.6(7)
C26O N25O Cu16 118.9(6)
N24O N25O Cu16 120.5(5)
C10O O11O Cu15 110.5(5)
C23O O22O Cu16 110.5(5)
O21O S18O O19O 114.3(5)
O21O S18O O20O 112.1(5)
O19O S18O O20O 111.4(5)
O21O S18O C14O 107.2(4)
O19O S18O C14O 105.2(4)
O20O S18O C14O 105.9(4)
C2P N1P C6P 117.6(6)
C2P N1P Cu16 130.9(5)
C6P N1P Cu16 111.5(5)
N1P C2P C3P 123.1(7)
N1P C2P H2P 118.5
C3P C2P H2P 118.5
C4P C3P C2P 118.7(8)
C4P C3P H3P 120.6
C2P C3P H3P 120.6
C3P C4P C5P 119.7(7)
C3P C4P H4P 120.2
C5P C4P H4P 120.2
C4P C5P C6P 118.8(7)
C4P C5P H5P 120.6
C6P C5P H5P 120.6
N1P C6P C5P 122.1(7)
N1P C6P C7P 115.5(7)
C5P C6P C7P 122.4(7)
N8P C7P C6P 118.9(8)
N8P C7P H7P 120.5
C6P C7P H7P 120.5
O11P C10P N9P 122.6(10)
O11P C10P C12P 117.8(9)
N9P C10P C12P 119.6(8)
C17P C12P C13P 115.7(11)
C17P C12P C10P 119.6(8)
C13P C12P C10P 124.7(11)
C14P C13P C12P 124.3(12)
C14P C13P H13P 117.8
C12P C13P H13P 117.8
C13P C14P C15P 119.0(8)
C13P C14P S18P 121.5(9)
C15P C14P S18P 119.3(9)
C16P C15P C14P 119.9(12)
C16P C15P H15P 120.0
C14P C15P H15P 120.0
C15P C16P C17P 119.0(12)
C15P C16P C23P 124.9(11)
C17P C16P C23P 116.1(9)
C12P C17P C16P 122.0(9)
C12P C17P H17P 119.0
C16P C17P H17P 119.0
O22P C23P N24P 123.0(11)
O22P C23P C16P 117.4(10)
N24P C23P C16P 119.6(9)
N25P C26P C27P 118.5(12)
N25P C26P H26P 120.7
C27P C26P H26P 120.7
N32P C27P C26P 113.8(9)
N32P C27P C28P 120.4(8)
C26P C27P C28P 125.7(9)
C29P C28P C27P 119.2(8)
C29P C28P H28P 120.4
C27P C28P H28P 120.4
C30P C29P C28P 120.0(8)
C30P C29P H29P 120.0
C28P C29P H29P 120.0
C29P C30P C31P 118.8(8)
C29P C30P H30P 120.6
C31P C30P H30P 120.6
N32P C31P C30P 121.8(8)
N32P C31P H31P 119.1
C30P C31P H31P 119.1
C31P N32P C27P 119.8(7)
C31P N32P Cu13 128.4(6)
C27P N32P Cu13 111.7(6)
C7P N8P N9P 120.1(8)
C7P N8P Cu16 118.7(7)
N9P N8P Cu16 121.1(6)
C10P N9P N8P 112.6(8)
C23P N24P N25P 109.6(9)
C26P N25P N24P 126.7(11)
C26P N25P Cu13 116.4(10)
N24P N25P Cu13 116.9(7)
C10P O11P Cu16 111.5(7)
C23P O22P Cu13 111.2(7)
O20P S18P O19P 112.6(7)
O20P S18P O21P 110.4(7)
O19P S18P O21P 112.7(6)
O20P S18P C14P 106.4(5)
O19P S18P C14P 106.3(5)
O21P S18P C14P 108.1(6)
O1S C1S N1S 124.1
O1S C1S H1S 117.9
N1S C1S H1S 117.9
N1S C2S H2S1 109.5
N1S C2S H2S2 109.5
H2S1 C2S H2S2 109.5
N1S C2S H2S3 109.5
H2S1 C2S H2S3 109.5
H2S2 C2S H2S3 109.5
N1S C3S H3S1 109.5
N1S C3S H3S2 109.5
H3S1 C3S H3S2 109.5
N1S C3S H3S3 109.5
H3S1 C3S H3S3 109.5
H3S2 C3S H3S3 109.5
C1S N1S C2S 121.1
C1S N1S C3S 121.8
C2S N1S C3S 117.0
O1T C1T N1T 124.1
O1T C1T H1T 117.9
N1T C1T H1T 117.9
N1T C2T H2T1 109.5
N1T C2T H2T2 109.5
H2T1 C2T H2T2 109.5
N1T C2T H2T3 109.5
H2T1 C2T H2T3 109.5
H2T2 C2T H2T3 109.5
N1T C3T H3T1 109.5
N1T C3T H3T2 109.5
H3T1 C3T H3T2 109.5
N1T C3T H3T3 109.5
H3T1 C3T H3T3 109.5
H3T2 C3T H3T3 109.5
C1T N1T C2T 121.1
C1T N1T C3T 121.8
C2T N1T C3T 117.0
O2T C4T N2T 124.1
O2T C4T H4T 117.9
N2T C4T H4T 117.9
N2T C5T H5T1 109.5
N2T C5T H5T2 109.5
H5T1 C5T H5T2 109.5
N2T C5T H5T3 109.5
H5T1 C5T H5T3 109.5
H5T2 C5T H5T3 109.5
N2T C6T H6T1 109.5
N2T C6T H6T2 109.5
H6T1 C6T H6T2 109.5
N2T C6T H6T3 109.5
H6T1 C6T H6T3 109.5
H6T2 C6T H6T3 109.5
C4T N2T C5T 121.1
C4T N2T C6T 121.8
C5T N2T C6T 117.1
O1U C1U N1U 124.1
O1U C1U H1U 117.9
N1U C1U H1U 117.9
N1U C2U H2U1 109.5
N1U C2U H2U2 109.5
H2U1 C2U H2U2 109.5
N1U C2U H2U3 109.5
H2U1 C2U H2U3 109.5
H2U2 C2U H2U3 109.5
N1U C3U H3U1 109.5
N1U C3U H3U2 109.5
H3U1 C3U H3U2 109.5
N1U C3U H3U3 109.5
H3U1 C3U H3U3 109.5
H3U2 C3U H3U3 109.5
C1U N1U C2U 121.1
C1U N1U C3U 121.8
C2U N1U C3U 117.1
O2U C4U N2U 124.1
O2U C4U H4U 117.9
N2U C4U H4U 117.9
N2U C5U H5U1 109.5
N2U C5U H5U2 109.5
H5U1 C5U H5U2 109.5
N2U C5U H5U3 109.5
H5U1 C5U H5U3 109.5
H5U2 C5U H5U3 109.5
N2U C6U H6U1 109.5
N2U C6U H6U2 109.5
H6U1 C6U H6U2 109.5
N2U C6U H6U3 109.5
H6U1 C6U H6U3 109.5
H6U2 C6U H6U3 109.5
C4U N2U C5U 121.1
C4U N2U C6U 121.8
C5U N2U C6U 117.0
O40W O74W O34W 121(2)

loop_
_geom_bond_atom_site_label_1
_geom_bond_atom_site_label_2
_geom_bond_distance
Cu1 N25D 1.926(6)
Cu1 O22D 1.992(5)
Cu1 N8A 2.018(5)
Cu1 N32D 2.035(6)
Cu1 N1A 2.320(5)
Cu1 O11A 2.351(5)
Cu2 N8B 1.997(7)
Cu2 N32A 2.023(6)
Cu2 N25A 2.024(7)
Cu2 N1B 2.042(7)
Cu3 N8C 1.908(7)
Cu3 N25B 2.000(7)
Cu3 N1C 2.041(6)
Cu3 O11C 2.047(5)
Cu3 N32B 2.251(6)
Cu3 O22B 2.348(6)
Cu4 N25C 1.919(6)
Cu4 O22C 2.001(5)
Cu4 N8D 2.012(6)
Cu4 N32C 2.051(6)
Cu4 N1D 2.298(6)
Cu4 O11D 2.361(6)
Cu5 N25H 1.958(9)
Cu5 N8E 2.003(9)
Cu5 N32H 2.125(7)
Cu5 O22H 2.129(6)
Cu5 N1E 2.152(7)
Cu5 O11E 2.224(7)
Cu6 N8F 1.937(9)
Cu6 N25E 2.002(9)
Cu6 O11F 2.071(6)
Cu6 N1F 2.109(7)
Cu6 N32E 2.239(8)
Cu6 O22E 2.248(7)
Cu7 N8G 1.918(8)
Cu7 O11G 1.992(6)
Cu7 N1G 2.010(7)
Cu7 N25F 2.011(7)
Cu7 N32F 2.276(8)
Cu7 O22F 2.430(6)
Cu8 N25G 1.978(7)
Cu8 N8H 2.008(6)
Cu8 N32G 2.140(6)
Cu8 N1H 2.185(6)
Cu8 O22G 2.209(5)
Cu8 O11H 2.257(6)
Cu9 N25L 1.954(13)
Cu9 N8I 2.008(12)
Cu9 N32L 2.026(11)
Cu9 O22L 2.034(8)
Cu9 N1I 2.260(7)
Cu9 O11I 2.343(8)
Cu10 N1J 2.017(9)
Cu10 N32I 2.029(8)
Cu10 N25I 2.045(9)
Cu10 N8J 2.050(10)
Cu11 N8K 1.918(6)
Cu11 N25J 2.023(7)
Cu11 O11K 2.024(6)
Cu11 N1K 2.059(6)
Cu11 N32J 2.268(6)
Cu11 O22J 2.288(6)
Cu12 N25K 1.900(10)
Cu12 N8L 2.000(9)
Cu12 N32K 2.041(8)
Cu12 O22K 2.070(6)
Cu12 N1L 2.263(8)
Cu12 O11L 2.303(7)
Cu13 N25P 1.927(9)
Cu13 O22P 2.002(8)
Cu13 N8M 2.006(8)
Cu13 N32P 2.029(8)
Cu13 N1M 2.242(7)
Cu13 O11M 2.355(6)
Cu14 N8N 1.922(7)
Cu14 O11N 1.990(6)
Cu14 N25M 2.027(6)
Cu14 N1N 2.032(7)
Cu14 N32M 2.300(7)
Cu14 O22M 2.398(6)
Cu15 N8O 1.937(8)
Cu15 N25N 2.020(8)
Cu15 N1O 2.097(7)
Cu15 O11O 2.120(6)
Cu15 N32N 2.180(6)
Cu15 O22N 2.277(7)
Cu16 N25O 1.947(7)
Cu16 N8P 2.033(7)
Cu16 N32O 2.085(6)
Cu16 O22O 2.091(5)
Cu16 O11P 2.241(7)
Cu16 N1P 2.274(7)
N1A C2A 1.330(6)
N1A C6A 1.349(6)
C2A C3A 1.393(7)
C2A H2A 0.9500
C3A C4A 1.356(7)
C3A H3A 0.9500
C4A C5A 1.390(6)
C4A H4A 0.9500
C5A C6A 1.377(6)
C5A H5A 0.9500
C6A C7A 1.474(9)
C7A N8A 1.272(9)
C7A H7A 0.9500
C10A O11A 1.222(8)
C10A N9A 1.366(8)
C10A C12A 1.502(10)
C12A C13A 1.378(10)
C12A C17A 1.403(9)
C13A C14A 1.392(10)
C13A H13A 0.9500
C14A C15A 1.385(10)
C14A S18A 1.779(6)
C15A C16A 1.406(10)
C15A H15A 0.9500
C16A C17A 1.362(10)
C16A C23A 1.490(10)
C17A H17A 0.9500
C23A O22A 1.221(9)
C23A N24A 1.366(9)
C26A N25A 1.277(11)
C26A C27A 1.463(10)
C26A H26A 0.9500
C27A N32A 1.353(6)
C27A C28A 1.373(6)
C28A C29A 1.380(7)
C28A H28A 0.9500
C29A C30A 1.353(7)
C29A H29A 0.9500
C30A C31A 1.393(7)
C30A H30A 0.9500
C31A N32A 1.340(6)
C31A H31A 0.9500
N8A N9A 1.370(6)
N9A H9A 0.8800
N24A N25A 1.379(8)
N24A H24A 0.8800
O19A S18A 1.468(7)
O20A S18A 1.437(6)
O21A S18A 1.456(6)
N1B C2B 1.335(6)
N1B C6B 1.362(6)
C2B C3B 1.391(7)
C2B H2B 0.9500
C3B C4B 1.346(7)
C3B H3B 0.9500
C4B C5B 1.376(7)
C4B H4B 0.9500
C5B C6B 1.377(7)
C5B H5B 0.9500
C6B C7B 1.447(13)
C7B N8B 1.292(12)
C7B H7B 0.9500
C10B O11B 1.241(11)
C10B N9B 1.354(11)
C10B C12B 1.473(13)
C12B C13B 1.399(13)
C12B C17B 1.409(12)
C13B C14B 1.336(14)
C13B H13B 0.9500
C14B C15B 1.392(14)
C14B S18B 1.782(7)
C15B C16B 1.413(12)
C15B H15B 0.9500
C16B C17B 1.372(12)
C16B C23B 1.500(12)
C17B H17B 0.9500
C23B O22B 1.232(9)
C23B N24B 1.352(11)
C26B N25B 1.295(11)
C26B C27B 1.467(12)
C26B H26B 0.9500
C27B N32B 1.353(6)
C27B C28B 1.380(6)
C28B C29B 1.377(7)
C28B H28B 0.9500
C29B C30B 1.352(7)
C29B H29B 0.9500
C30B C31B 1.390(7)
C30B H30B 0.9500
C31B N32B 1.328(6)
C31B H31B 0.9500
N8B N9B 1.411(8)
N9B H9B 0.8800
N24B N25B 1.384(10)
O19B S18B 1.376(8)
O20B S18B 1.457(8)
O21B S18B 1.443(8)
N1C C2C 1.325(6)
N1C C6C 1.360(6)
C2C C3C 1.393(7)
C2C H2C 0.9500
C3C C4C 1.354(7)
C3C H3C 0.9500
C4C C5C 1.387(7)
C4C H4C 0.9500
C5C C6C 1.385(7)
C5C H5C 0.9500
C6C C7C 1.437(13)
C7C N8C 1.276(11)
C7C H7C 0.9500
C10C O11C 1.263(9)
C10C N9C 1.351(10)
C10C C12C 1.497(11)
C12C C17C 1.375(11)
C12C C13C 1.415(10)
C13C C14C 1.397(12)
C13C H13C 0.9500
C14C C15C 1.376(12)
C14C S18C 1.771(6)
C15C C16C 1.408(10)
C15C H15C 0.9500
C16C C17C 1.385(11)
C16C C23C 1.494(11)
C17C H17C 0.9500
C23C O22C 1.275(8)
C23C N24C 1.325(10)
C26C N25C 1.293(11)
C26C C27C 1.453(12)
C26C H26C 0.9500
C27C N32C 1.353(6)
C27C C28C 1.384(6)
C28C C29C 1.380(7)
C28C H28C 0.9500
C29C C30C 1.350(7)
C29C H29C 0.9500
C30C C31C 1.397(7)
C30C H30C 0.9500
C31C N32C 1.322(6)
C31C H31C 0.9500
N8C N9C 1.378(8)
N24C N25C 1.357(10)
O19C S18C 1.434(8)
O20C S18C 1.414(8)
O21C S18C 1.421(6)
N1D C2D 1.328(6)
N1D C6D 1.356(6)
C2D C3D 1.389(7)
C2D H2D 0.9500
C3D C4D 1.356(7)
C3D H3D 0.9500
C4D C5D 1.384(7)
C4D H4D 0.9500
C5D C6D 1.379(6)
C5D H5D 0.9500
C6D C7D 1.468(11)
C7D N8D 1.282(10)
C7D H7D 0.9500
C10D O11D 1.223(8)
C10D N9D 1.358(10)
C10D C12D 1.502(11)
C12D C13D 1.383(10)
C12D C17D 1.392(11)
C13D C14D 1.397(12)
C13D H13D 0.9500
C14D C15D 1.396(12)
C14D S18D 1.780(6)
C15D C16D 1.388(10)
C15D H15D 0.9500
C16D C17D 1.395(11)
C16D C23D 1.476(11)
C17D H17D 0.9500
C23D O22D 1.282(8)
C23D N24D 1.351(10)
C26D N25D 1.275(10)
C26D C27D 1.461(10)
C26D H26D 0.9500
C27D N32D 1.357(6)
C27D C28D 1.381(6)
C28D C29D 1.382(7)
C28D H28D 0.9500
C29D C30D 1.357(7)
C29D H29D 0.9500
C30D C31D 1.393(7)
C30D H30D 0.9500
C31D N32D 1.337(6)
C31D H31D 0.9500
N8D N9D 1.381(7)
N24D N25D 1.379(9)
O19D S18D 1.418(6)
O20D S18D 1.425(6)
O21D S18D 1.465(6)
N1E C2E 1.337(7)
N1E C6E 1.352(6)
C2E C3E 1.388(7)
C2E H2E 0.9500
C3E C4E 1.353(7)
C3E H3E 0.9500
C4E C5E 1.381(7)
C4E H4E 0.9500
C5E C6E 1.384(7)
C5E H5E 0.9500
C6E C7E 1.442(15)
C7E N8E 1.274(13)
C7E H7E 0.9500
C10E O11E 1.260(12)
C10E N9E 1.347(14)
C10E C12E 1.472(13)
C12E C17E 1.383(13)
C12E C13E 1.423(13)
C13E C14E 1.406(16)
C13E H13E 0.9500
C14E C15E 1.352(17)
C14E S18E 1.781(7)
C15E C16E 1.394(13)
C15E H15E 0.9500
C16E C17E 1.393(12)
C16E C23E 1.499(15)
C17E H17E 0.9500
C23E O22E 1.232(11)
C23E N24E 1.341(12)
C26E N25E 1.276(13)
C26E C27E 1.422(16)
C26E H26E 0.9500
C27E N32E 1.355(7)
C27E C28E 1.384(7)
C28E C29E 1.378(7)
C28E H28E 0.9500
C29E C30E 1.350(7)
C29E H29E 0.9500
C30E C31E 1.394(7)
C30E H30E 0.9500
C31E N32E 1.326(7)
C31E H31E 0.9500
N8E N9E 1.382(8)
N24E N25E 1.397(14)
O19E S18E 1.405(8)
O20E S18E 1.470(8)
O21E S18E 1.391(7)
N1F C2F 1.329(6)
N1F C6F 1.352(6)
C2F C3F 1.390(7)
C2F H2F 0.9500
C3F C4F 1.353(7)
C3F H3F 0.9500
C4F C5F 1.386(7)
C4F H4F 0.9500
C5F C6F 1.380(7)
C5F H5F 0.9500
C6F C7F 1.448(13)
C7F N8F 1.260(14)
C7F H7F 0.9500
C10F O11F 1.284(12)
C10F N9F 1.319(14)
C10F C12F 1.491(12)
C12F C13F 1.376(13)
C12F C17F 1.381(14)
C13F C14F 1.407(13)
C13F H13F 0.9500
C14F C15F 1.360(13)
C14F S18F 1.784(7)
C15F C16F 1.378(12)
C15F H15F 0.9500
C16F C17F 1.397(12)
C16F C23F 1.487(13)
C17F H17F 0.9500
C23F O22F 1.208(10)
C23F N24F 1.382(11)
C26F N25F 1.303(12)
C26F C27F 1.442(13)
C26F H26F 0.9500
C27F N32F 1.353(6)
C27F C28F 1.385(7)
C28F C29F 1.387(7)
C28F H28F 0.9500
C29F C30F 1.348(7)
C29F H29F 0.9500
C30F C31F 1.391(7)
C30F H30F 0.9500
C31F N32F 1.333(7)
C31F H31F 0.9500
N8F N9F 1.392(8)
N24F N25F 1.348(10)
N24F H24F 0.8800
O19F S18F 1.446(7)
O20F S18F 1.441(6)
O21F S18F 1.454(7)
N1G C2G 1.323(7)
N1G C6G 1.352(6)
C2G C3G 1.393(7)
C2G H2G 0.9500
C3G C4G 1.351(7)
C3G H3G 0.9500
C4G C5G 1.380(7)
C4G H4G 0.9500
C5G C6G 1.382(7)
C5G H5G 0.9500
C6G C7G 1.426(15)
C7G N8G 1.277(11)
C7G H7G 0.9500
C10G O11G 1.239(10)
C10G N9G 1.364(10)
C10G C12G 1.492(13)
C12G C13G 1.383(13)
C12G C17G 1.396(11)
C13G C14G 1.375(14)
C13G H13G 0.9500
C14G C15G 1.366(13)
C14G S18G 1.787(7)
C15G C16G 1.387(11)
C15G H15G 0.9500
C16G C17G 1.383(12)
C16G C23G 1.493(11)
C17G H17G 0.9500
C23G O22G 1.278(9)
C23G N24G 1.289(11)
C26G N25G 1.292(10)
C26G C27G 1.442(11)
C26G H26G 0.9500
C27G N32G 1.352(6)
C27G C28G 1.384(6)
C28G C29G 1.385(7)
C28G H28G 0.9500
C29G C30G 1.345(7)
C29G H29G 0.9500
C30G C31G 1.384(7)
C30G H30G 0.9500
C31G N32G 1.329(6)
C31G H31G 0.9500
N8G N9G 1.367(8)
N24G N25G 1.392(9)
O19G S18G 1.438(8)
O20G S18G 1.425(7)
O21G S18G 1.450(7)
N1H C2H 1.339(6)
N1H C6H 1.359(6)
C2H C3H 1.394(7)
C2H H2H 0.9500
C3H C4H 1.346(7)
C3H H3H 0.9500
C4H C5H 1.383(7)
C4H H4H 0.9500
C5H C6H 1.383(6)
C5H H5H 0.9500
C6H C7H 1.435(11)
C7H N8H 1.277(10)
C7H H7H 0.9500
C10H O11H 1.244(9)
C10H N9H 1.328(10)
C10H C12H 1.483(12)
C12H C17H 1.391(11)
C12H C13H 1.402(11)
C13H C14H 1.395(12)
C13H H13H 0.9500
C14H C15H 1.382(13)
C14H S18H 1.776(6)
C15H C16H 1.421(11)
C15H H15H 0.9500
C16H C17H 1.378(12)
C16H C23H 1.486(12)
C17H H17H 0.9500
C23H O22H 1.229(11)
C23H N24H 1.341(12)
C26H N25H 1.282(13)
C26H C27H 1.423(14)
C26H H26H 0.9500
C27H N32H 1.352(6)
C27H C28H 1.382(7)
C28H C29H 1.378(7)
C28H H28H 0.9500
C29H C30H 1.348(7)
C29H H29H 0.9500
C30H C31H 1.387(7)
C30H H30H 0.9500
C31H N32H 1.327(7)
C31H H31H 0.9500
N8H N9H 1.377(7)
N24H N25H 1.361(11)
O19H S18H 1.440(7)
O20H S18H 1.421(7)
O21H S18H 1.416(6)
N1I C2I 1.330(7)
N1I C6I 1.347(7)
C2I C3I 1.391(7)
C2I H2I 0.9500
C3I C4I 1.352(7)
C3I H3I 0.9500
C4I C5I 1.377(7)
C4I H4I 0.9500
C5I C6I 1.380(7)
C5I H5I 0.9500
C6I C7I 1.464(18)
C7I N8I 1.269(14)
C7I H7I 0.9500
C10I O11I 1.255(16)
C10I N9I 1.334(14)
C10I C12I 1.476(18)
C12I C13I 1.365(18)
C12I C17I 1.423(15)
C13I C14I 1.400(18)
C13I H13I 0.9500
C14I C15I 1.351(18)
C14I S18I 1.771(8)
C15I C16I 1.399(17)
C15I H15I 0.9500
C16I C17I 1.390(15)
C16I C23I 1.483(15)
C17I H17I 0.9500
C23I O22I 1.221(12)
C23I N24I 1.322(13)
C26I N25I 1.204(13)
C26I C27I 1.489(14)
C26I H26I 0.9500
C27I N32I 1.363(7)
C27I C28I 1.378(7)
C28I C29I 1.374(7)
C28I H28I 0.9500
C29I C30I 1.351(7)
C29I H29I 0.9500
C30I C31I 1.391(7)
C30I H30I 0.9500
C31I N32I 1.339(7)
C31I H31I 0.9500
N8I N9I 1.392(9)
N24I N25I 1.432(12)
N24I H24I 0.8800
O19I S18I 1.421(9)
O20I S18I 1.440(9)
O21I S18I 1.403(8)
N1J C2J 1.332(7)
N1J C6J 1.350(7)
C2J C3J 1.393(7)
C2J H2J 0.9500
C3J C4J 1.351(7)
C3J H3J 0.9500
C4J C5J 1.374(7)
C4J H4J 0.9500
C5J C6J 1.372(7)
C5J H5J 0.9500
C6J C7J 1.419(17)
C7J N8J 1.323(15)
C7J H7J 0.9500
C10J O11J 1.252(13)
C10J N9J 1.309(15)
C10J C12J 1.475(18)
C12J C17J 1.398(13)
C12J C13J 1.414(15)
C13J C14J 1.364(16)
C13J H13J 0.9500
C14J C15J 1.351(15)
C14J S18J 1.781(7)
C15J C16J 1.389(13)
C15J H15J 0.9500
C16J C17J 1.356(15)
C16J C23J 1.502(13)
C17J H17J 0.9500
C23J O22J 1.239(10)
C23J N24J 1.342(13)
C26J N25J 1.304(12)
C26J C27J 1.427(13)
C26J H26J 0.9500
C27J N32J 1.356(6)
C27J C28J 1.380(6)
C28J C29J 1.375(7)
C28J H28J 0.9500
C29J C30J 1.356(7)
C29J H29J 0.9500
C30J C31J 1.388(7)
C30J H30J 0.9500
C31J N32J 1.328(6)
C31J H31J 0.9500
N8J N9J 1.405(9)
N9J H9J 0.8800
N24J N25J 1.356(12)
O19J S18J 1.422(8)
O20J S18J 1.412(8)
O21J S18J 1.434(8)
N1K C2K 1.327(6)
N1K C6K 1.354(6)
C2K C3K 1.391(7)
C2K H2K 0.9500
C3K C4K 1.353(7)
C3K H3K 0.9500
C4K C5K 1.382(7)
C4K H4K 0.9500
C5K C6K 1.381(6)
C5K H5K 0.9500
C6K C7K 1.452(11)
C7K N8K 1.258(10)
C7K H7K 0.9500
C10K O11K 1.288(10)
C10K N9K 1.340(10)
C10K C12K 1.465(13)
C12K C17K 1.400(12)
C12K C13K 1.410(12)
C13K C14K 1.396(13)
C13K H13K 0.9500
C14K C15K 1.389(13)
C14K S18K 1.780(7)
C15K C16K 1.412(13)
C15K H15K 0.9500
C16K C17K 1.378(13)
C16K C23K 1.466(13)
C17K H17K 0.9500
C23K O22K 1.298(11)
C23K N24K 1.327(12)
C26K N25K 1.300(14)
C26K C27K 1.432(16)
C26K H26K 0.9500
C27K N32K 1.357(7)
C27K C28K 1.377(7)
C28K C29K 1.387(7)
C28K H28K 0.9500
C29K C30K 1.353(7)
C29K H29K 0.9500
C30K C31K 1.391(7)
C30K H30K 0.9500
C31K N32K 1.325(7)
C31K H31K 0.9500
N8K N9K 1.371(7)
N24K N25K 1.380(12)
O19K S18K 1.417(7)
O20K S18K 1.442(7)
O21K S18K 1.449(7)
N1L C2L 1.333(7)
N1L C6L 1.354(7)
C2L C3L 1.386(7)
C2L H2L 0.9500
C3L C4L 1.350(7)
C3L H3L 0.9500
C4L C5L 1.383(7)
C4L H4L 0.9500
C5L C6L 1.382(7)
C5L H5L 0.9500
C6L C7L 1.445(13)
C7L N8L 1.243(14)
C7L H7L 0.9500
C10L O11L 1.250(12)
C10L N9L 1.345(14)
C10L C12L 1.490(13)
C12L C17L 1.383(15)
C12L C13L 1.396(15)
C13L C14L 1.394(14)
C13L H13L 0.9500
C14L C15L 1.379(16)
C14L S18L 1.772(7)
C15L C16L 1.396(16)
C15L H15L 0.9500
C16L C17L 1.376(13)
C16L C23L 1.490(17)
C17L H17L 0.9500
C23L O22L 1.276(14)
C23L N24L 1.346(14)
C26L N25L 1.253(17)
C26L C27L 1.44(2)
C26L H26L 0.9500
C27L N32L 1.352(7)
C27L C28L 1.383(7)
C28L C29L 1.380(7)
C28L H28L 0.9500
C29L C30L 1.356(7)
C29L H29L 0.9500
C30L C31L 1.390(7)
C30L H30L 0.9500
C31L N32L 1.330(7)
C31L H31L 0.9500
N8L N9L 1.393(8)
N24L N25L 1.350(17)
O19L S18L 1.440(7)
O20L S18L 1.450(7)
O21L S18L 1.438(7)
N1M C2M 1.335(7)
N1M C6M 1.353(7)
C2M C3M 1.396(7)
C2M H2M 0.9500
C3M C4M 1.348(7)
C3M H3M 0.9500
C4M C5M 1.391(7)
C4M H4M 0.9500
C5M C6M 1.381(7)
C5M H5M 0.9500
C6M C7M 1.450(14)
C7M N8M 1.269(13)
C7M H7M 0.9500
C10M O11M 1.234(11)
C10M N9M 1.379(12)
C10M C12M 1.495(13)
C12M C17M 1.385(12)
C12M C13M 1.399(11)
C13M C14M 1.398(12)
C13M H13M 0.9500
C14M C15M 1.380(11)
C14M S18M 1.780(6)
C15M C16M 1.389(10)
C15M H15M 0.9500
C16M C17M 1.384(12)
C16M C23M 1.490(12)
C17M H17M 0.9500
C23M O22M 1.233(9)
C23M N24M 1.331(11)
C26M N25M 1.289(11)
C26M C27M 1.475(10)
C26M H26M 0.9500
C27M N32M 1.353(6)
C27M C28M 1.375(6)
C28M C29M 1.382(7)
C28M H28M 0.9500
C29M C30M 1.347(7)
C29M H29M 0.9500
C30M C31M 1.389(7)
C30M H30M 0.9500
C31M N32M 1.333(6)
C31M H31M 0.9500
N8M N9M 1.380(8)
N24M N25M 1.376(9)
N24M H24M 0.8800
O19M S18M 1.444(6)
O20M S18M 1.436(5)
O21M S18M 1.443(6)
N1N C2N 1.325(6)
N1N C6N 1.354(6)
C2N C3N 1.396(7)
C2N H2N 0.9500
C3N C4N 1.353(7)
C3N H3N 0.9500
C4N C5N 1.380(7)
C4N H4N 0.9500
C5N C6N 1.383(7)
C5N H5N 0.9500
C6N C7N 1.435(12)
C7N N8N 1.278(13)
C7N H7N 0.9500
C10N O11N 1.284(9)
C10N N9N 1.307(11)
C10N C12N 1.486(12)
C12N C17N 1.390(12)
C12N C13N 1.405(12)
C13N C14N 1.373(13)
C13N H13N 0.9500
C14N C15N 1.385(13)
C14N S18N 1.787(6)
C15N C16N 1.410(12)
C15N H15N 0.9500
C16N C17N 1.355(13)
C16N C23N 1.476(13)
C17N H17N 0.9500
C23N O22N 1.244(12)
C23N N24N 1.343(13)
C26N N25N 1.275(12)
C26N C27N 1.437(13)
C26N H26N 0.9500
C27N N32N 1.349(6)
C27N C28N 1.380(6)
C28N C29N 1.374(7)
C28N H28N 0.9500
C29N C30N 1.351(7)
C29N H29N 0.9500
C30N C31N 1.390(7)
C30N H30N 0.9500
C31N N32N 1.329(6)
C31N H31N 0.9500
N8N N9N 1.383(8)
N24N N25N 1.378(12)
O19N S18N 1.431(7)
O20N S18N 1.444(7)
O21N S18N 1.421(6)
N1O C2O 1.323(7)
N1O C6O 1.350(6)
C2O C3O 1.393(7)
C2O H2O 0.9500
C3O C4O 1.356(7)
C3O H3O 0.9500
C4O C5O 1.382(7)
C4O H4O 0.9500
C5O C6O 1.383(7)
C5O H5O 0.9500
C6O C7O 1.442(13)
C7O N8O 1.284(12)
C7O H7O 0.9500
C10O O11O 1.265(10)
C10O N9O 1.347(11)
C10O C12O 1.465(11)
C12O C17O 1.385(11)
C12O C13O 1.395(10)
C13O C14O 1.385(11)
C13O H13O 0.9500
C14O C15O 1.381(11)
C14O S18O 1.781(6)
C15O C16O 1.391(10)
C15O H15O 0.9500
C16O C17O 1.367(11)
C16O C23O 1.505(11)
C17O H17O 0.9500
C23O O22O 1.264(9)
C23O N24O 1.343(11)
C26O N25O 1.292(11)
C26O C27O 1.443(11)
C26O H26O 0.9500
C27O N32O 1.353(6)
C27O C28O 1.385(6)
C28O C29O 1.379(7)
C28O H28O 0.9500
C29O C30O 1.356(7)
C29O H29O 0.9500
C30O C31O 1.400(6)
C30O H30O 0.9500
C31O N32O 1.322(6)
C31O H31O 0.9500
N8O N9O 1.385(8)
N24O N25O 1.386(9)
O19O S18O 1.441(6)
O20O S18O 1.452(6)
O21O S18O 1.414(6)
N1P C2P 1.329(6)
N1P C6P 1.354(6)
C2P C3P 1.391(7)
C2P H2P 0.9500
C3P C4P 1.355(7)
C3P H3P 0.9500
C4P C5P 1.378(7)
C4P H4P 0.9500
C5P C6P 1.383(7)
C5P H5P 0.9500
C6P C7P 1.399(13)
C7P N8P 1.336(12)
C7P H7P 0.9500
C10P O11P 1.287(11)
C10P N9P 1.291(13)
C10P C12P 1.475(15)
C12P C17P 1.382(15)
C12P C13P 1.390(13)
C13P C14P 1.343(16)
C13P H13P 0.9500
C14P C15P 1.400(17)
C14P S18P 1.767(7)
C15P C16P 1.368(15)
C15P H15P 0.9500
C16P C17P 1.411(15)
C16P C23P 1.471(16)
C17P H17P 0.9500
C23P O22P 1.283(12)
C23P N24P 1.324(14)
C26P N25P 1.255(16)
C26P C27P 1.382(17)
C26P H26P 0.9500
C27P N32P 1.347(7)
C27P C28P 1.384(7)
C28P C29P 1.381(7)
C28P H28P 0.9500
C29P C30P 1.348(7)
C29P H29P 0.9500
C30P C31P 1.389(7)
C30P H30P 0.9500
C31P N32P 1.328(7)
C31P H31P 0.9500
N8P N9P 1.366(8)
N24P N25P 1.386(15)
O19P S18P 1.438(7)
O20P S18P 1.437(7)
O21P S18P 1.438(8)
C1S O1S 1.2409
C1S N1S 1.3245
C1S H1S 0.9500
C2S N1S 1.4528
C2S H2S1 0.9800
C2S H2S2 0.9800
C2S H2S3 0.9800
C3S N1S 1.4561
C3S H3S1 0.9800
C3S H3S2 0.9800
C3S H3S3 0.9800
C1T O1T 1.2409
C1T N1T 1.3245
C1T H1T 0.9500
C2T N1T 1.4526
C2T H2T1 0.9800
C2T H2T2 0.9800
C2T H2T3 0.9800
C3T N1T 1.4558
C3T H3T1 0.9800
C3T H3T2 0.9800
C3T H3T3 0.9800
C4T O2T 1.2412
C4T N2T 1.3243
C4T H4T 0.9500
C5T N2T 1.4525
C5T H5T1 0.9800
C5T H5T2 0.9800
C5T H5T3 0.9800
C6T N2T 1.4565
C6T H6T1 0.9800
C6T H6T2 0.9800
C6T H6T3 0.9800
C1U O1U 1.2410
C1U N1U 1.3241
C1U H1U 0.9500
C2U N1U 1.4523
C2U H2U1 0.9800
C2U H2U2 0.9800
C2U H2U3 0.9800
C3U N1U 1.4560
C3U H3U1 0.9800
C3U H3U2 0.9800
C3U H3U3 0.9800
C4U O2U 1.2409
C4U N2U 1.3244
C4U H4U 0.9500
C5U N2U 1.4524
C5U H5U1 0.9800
C5U H5U2 0.9800
C5U H5U3 0.9800
C6U N2U 1.4558
C6U H6U1 0.9800
C6U H6U2 0.9800
C6U H6U3 0.9800
O26W O72W 1.66(4)
O34W O74W 1.73(4)
O38W O75W 0.88(3)
O39W O77W 0.75(3)
O40W O74W 1.30(4)
O61W O71W 1.52(5)

loop_
_geom_torsion_atom_site_label_1
_geom_torsion_atom_site_label_2
_geom_torsion_atom_site_label_3
_geom_torsion_atom_site_label_4
_geom_torsion
C6A N1A C2A C3A -0.3(7)
Cu1 N1A C2A C3A -178.2(6)
N1A C2A C3A C4A -0.5(9)
C2A C3A C4A C5A 0.1(14)
C3A C4A C5A C6A 0.9(15)
C2A N1A C6A C5A 1.4(11)
Cu1 N1A C6A C5A 179.8(7)
C2A N1A C6A C7A -178.3(6)
Cu1 N1A C6A C7A 0.0(8)
C4A C5A C6A N1A -1.8(14)
C4A C5A C6A C7A 178.0(9)
N1A C6A C7A N8A 1.9(11)
C5A C6A C7A N8A -177.8(8)
O11A C10A C12A C13A -177.4(6)
N9A C10A C12A C13A 5.6(6)
O11A C10A C12A C17A 2.3(6)
N9A C10A C12A C17A -174.6(6)
C17A C12A C13A C14A 0.3(8)
C10A C12A C13A C14A 180.0(6)
C12A C13A C14A C15A -0.2(11)
C12A C13A C14A S18A 172.3(5)
C13A C14A C15A C16A -0.1(12)
S18A C14A C15A C16A -173.0(6)
C14A C15A C16A C17A 0.3(12)
C14A C15A C16A C23A 177.0(7)
C15A C16A C17A C12A -0.2(10)
C23A C16A C17A C12A -176.5(6)
C13A C12A C17A C16A 0.0(8)
C10A C12A C17A C16A -179.8(5)
C17A C16A C23A O22A 153.5(8)
C15A C16A C23A O22A -22.9(11)
C17A C16A C23A N24A -24.8(11)
C15A C16A C23A N24A 158.8(7)
N25A C26A C27A N32A -1.0(8)
N25A C26A C27A C28A 179.8(8)
N32A C27A C28A C29A 1.3(10)
C26A C27A C28A C29A -179.5(7)
C27A C28A C29A C30A -2.2(13)
C28A C29A C30A C31A 1.9(15)
C29A C30A C31A N32A -0.8(15)
C30A C31A N32A C27A -0.1(13)
C30A C31A N32A Cu2 172.7(7)
C28A C27A N32A C31A -0.2(10)
C26A C27A N32A C31A -179.4(6)
C28A C27A N32A Cu2 -174.3(5)
C26A C27A N32A Cu2 6.5(6)
C6A C7A N8A N9A 179.2(6)
C6A C7A N8A Cu1 -3.2(10)
O11A C10A N9A N8A -0.5(9)
C12A C10A N9A N8A 176.5(5)
C7A N8A N9A C10A -177.2(6)
Cu1 N8A N9A C10A 5.2(8)
O22A C23A N24A N25A -0.8(13)
C16A C23A N24A N25A 177.4(7)
C27A C26A N25A N24A 176.4(6)
C27A C26A N25A Cu2 -5.1(8)
C23A N24A N25A C26A 7.3(12)
C23A N24A N25A Cu2 -171.1(6)
N9A C10A O11A Cu1 -3.6(8)
C12A C10A O11A Cu1 179.6(3)
C15A C14A S18A O20A -32.9(9)
C13A C14A S18A O20A 154.3(7)
C15A C14A S18A O21A -153.0(7)
C13A C14A S18A O21A 34.2(8)
C15A C14A S18A O19A 87.1(8)
C13A C14A S18A O19A -85.7(8)
C6B N1B C2B C3B 0.4(7)
Cu2 N1B C2B C3B 175.1(6)
N1B C2B C3B C4B -0.4(9)
C2B C3B C4B C5B 1.6(14)
C3B C4B C5B C6B -2.8(16)
C2B N1B C6B C5B -1.8(11)
Cu2 N1B C6B C5B -177.6(7)
C2B N1B C6B C7B -179.2(6)
Cu2 N1B C6B C7B 5.0(9)
C4B C5B C6B N1B 2.9(14)
C4B C5B C6B C7B -179.7(9)
N1B C6B C7B N8B -0.5(12)
C5B C6B C7B N8B -177.9(8)
O11B C10B C12B C13B -25.9(7)
N9B C10B C12B C13B 155.8(6)
O11B C10B C12B C17B 154.1(8)
N9B C10B C12B C17B -24.2(7)
C17B C12B C13B C14B -0.1(8)
C10B C12B C13B C14B 180.0(6)
C12B C13B C14B C15B -1.5(12)
C12B C13B C14B S18B 178.4(5)
C13B C14B C15B C16B 2.0(13)
S18B C14B C15B C16B -177.8(6)
C14B C15B C16B C17B -1.1(11)
C14B C15B C16B C23B 177.8(7)
C15B C16B C17B C12B -0.4(10)
C23B C16B C17B C12B -179.3(6)
C13B C12B C17B C16B 1.0(8)
C10B C12B C17B C16B -179.1(5)
C17B C16B C23B O22B 10.6(10)
C15B C16B C23B O22B -168.3(7)
C17B C16B C23B N24B -170.6(7)
C15B C16B C23B N24B 10.5(10)
N25B C26B C27B N32B -0.1(8)
N25B C26B C27B C28B 180.0(7)
N32B C27B C28B C29B -0.6(10)
C26B C27B C28B C29B 179.4(7)
C27B C28B C29B C30B 0.7(13)
C28B C29B C30B C31B 0.6(16)
C29B C30B C31B N32B -2.0(16)
C30B C31B N32B C27B 2.1(13)
C30B C31B N32B Cu3 178.8(7)
C28B C27B N32B C31B -0.8(10)
C26B C27B N32B C31B 179.2(6)
C28B C27B N32B Cu3 -178.2(5)
C26B C27B N32B Cu3 1.9(6)
C6B C7B N8B N9B 177.9(7)
C6B C7B N8B Cu2 -4.5(10)
O11B C10B N9B N8B -1.7(13)
C12B C10B N9B N8B 176.6(6)
C7B N8B N9B C10B 24.9(12)
Cu2 N8B N9B C10B -152.3(6)
O22B C23B N24B N25B 0.3(10)
C16B C23B N24B N25B -178.5(6)
C27B C26B N25B N24B 179.6(5)
C27B C26B N25B Cu3 -2.2(8)
C23B N24B N25B C26B 179.3(7)
C23B N24B N25B Cu3 1.0(9)
N24B C23B O22B Cu3 -1.2(9)
C16B C23B O22B Cu3 177.5(5)
C13B C14B S18B O19B 179.1(10)
C15B C14B S18B O19B -1.1(12)
C13B C14B S18B O21B -57.2(11)
C15B C14B S18B O21B 122.6(10)
C13B C14B S18B O20B 52.5(10)
C15B C14B S18B O20B -127.6(10)
C6C N1C C2C C3C 0.2(8)
Cu3 N1C C2C C3C 178.8(7)
N1C C2C C3C C4C -0.2(10)
C2C C3C C4C C5C 1.9(17)
C3C C4C C5C C6C -3.5(19)
C2C N1C C6C C5C -1.9(13)
Cu3 N1C C6C C5C 179.2(9)
C2C N1C C6C C7C 177.4(7)
Cu3 N1C C6C C7C -1.5(10)
C4C C5C C6C N1C 3.6(17)
C4C C5C C6C C7C -175.7(11)
N1C C6C C7C N8C -0.7(13)
C5C C6C C7C N8C 178.6(10)
O11C C10C C12C C17C -13.9(7)
N9C C10C C12C C17C 165.0(7)
O11C C10C C12C C13C 164.7(6)
N9C C10C C12C C13C -16.3(6)
C17C C12C C13C C14C -2.0(8)
C10C C12C C13C C14C 179.3(5)
C12C C13C C14C C15C 0.5(11)
C12C C13C C14C S18C -178.1(5)
C13C C14C C15C C16C 0.4(13)
S18C C14C C15C C16C 179.1(6)
C14C C15C C16C C17C 0.1(12)
C14C C15C C16C C23C -178.0(7)
C13C C12C C17C C16C 2.6(9)
C10C C12C C17C C16C -178.7(6)
C15C C16C C17C C12C -1.6(11)
C23C C16C C17C C12C 176.5(6)
C17C C16C C23C O22C 2.2(11)
C15C C16C C23C O22C -179.8(7)
C17C C16C C23C N24C -176.9(7)
C15C C16C C23C N24C 1.1(11)
N25C C26C C27C N32C 1.9(8)
N25C C26C C27C C28C -178.8(9)
N32C C27C C28C C29C -1.2(12)
C26C C27C C28C C29C 179.6(8)
C27C C28C C29C C30C 1.1(15)
C28C C29C C30C C31C -1.3(16)
C29C C30C C31C N32C 1.7(15)
C30C C31C N32C C27C -1.8(13)
C30C C31C N32C Cu4 178.4(7)
C28C C27C N32C C31C 1.6(11)
C26C C27C N32C C31C -179.2(7)
C28C C27C N32C Cu4 -178.6(6)
C26C C27C N32C Cu4 0.7(6)
C6C C7C N8C N9C 179.5(8)
C6C C7C N8C Cu3 2.8(12)
O11C C10C N9C N8C 1.3(11)
C12C C10C N9C N8C -177.5(5)
C7C N8C N9C C10C 177.3(8)
Cu3 N8C N9C C10C -6.1(9)
O22C C23C N24C N25C 0.5(11)
C16C C23C N24C N25C 179.6(7)
C27C C26C N25C N24C 178.5(7)
C27C C26C N25C Cu4 -3.8(10)
C23C N24C N25C C26C -179.6(9)
C23C N24C N25C Cu4 2.7(9)
N9C C10C O11C Cu3 3.4(9)
C12C C10C O11C Cu3 -177.7(3)
N24C C23C O22C Cu4 -3.2(10)
C16C C23C O22C Cu4 177.8(5)
C15C C14C S18C O20C -29.0(10)
C13C C14C S18C O20C 149.7(9)
C15C C14C S18C O21C -154.8(8)
C13C C14C S18C O21C 23.9(9)
C15C C14C S18C O19C 84.3(11)
C13C C14C S18C O19C -97.0(10)
C6D N1D C2D C3D 0.1(7)
Cu4 N1D C2D C3D -162.0(6)
N1D C2D C3D C4D 0.3(8)
C2D C3D C4D C5D -0.3(12)
C3D C4D C5D C6D 0.1(13)
C2D N1D C6D C5D -0.4(10)
Cu4 N1D C6D C5D 165.7(6)
C2D N1D C6D C7D 178.6(5)
Cu4 N1D C6D C7D -15.4(7)
C4D C5D C6D N1D 0.3(12)
C4D C5D C6D C7D -178.6(7)
N1D C6D C7D N8D 9.0(10)
C5D C6D C7D N8D -172.0(7)
O11D C10D C12D C13D -163.5(6)
N9D C10D C12D C13D 16.7(6)
O11D C10D C12D C17D 14.2(7)
N9D C10D C12D C17D -165.6(6)
C17D C12D C13D C14D 2.9(7)
C10D C12D C13D C14D -179.5(5)
C12D C13D C14D C15D 0.8(10)
C12D C13D C14D S18D -174.9(4)
C13D C14D C15D C16D -2.8(12)
S18D C14D C15D C16D 172.9(6)
C14D C15D C16D C17D 1.1(11)
C14D C15D C16D C23D 180.0(7)
C13D C12D C17D C16D -4.7(8)
C10D C12D C17D C16D 177.5(5)
C15D C16D C17D C12D 2.7(10)
C23D C16D C17D C12D -176.3(6)
C15D C16D C23D O22D 171.8(7)
C17D C16D C23D O22D -9.2(10)
C15D C16D C23D N24D -7.0(11)
C17D C16D C23D N24D 172.0(6)
N25D C26D C27D N32D -4.2(7)
N25D C26D C27D C28D 175.7(7)
N32D C27D C28D C29D 0.4(10)
C26D C27D C28D C29D -179.4(7)
C27D C28D C29D C30D -1.3(14)
C28D C29D C30D C31D 2.0(16)
C29D C30D C31D N32D -1.9(16)
C30D C31D N32D C27D 1.0(13)
C30D C31D N32D Cu1 178.0(8)
C28D C27D N32D C31D -0.2(10)
C26D C27D N32D C31D 179.6(6)
C28D C27D N32D Cu1 -177.7(5)
C26D C27D N32D Cu1 2.2(6)
C6D C7D N8D N9D -179.2(6)
C6D C7D N8D Cu4 4.4(9)
O11D C10D N9D N8D 0.7(9)
C12D C10D N9D N8D -179.5(4)
C7D N8D N9D C10D -173.2(6)
Cu4 N8D N9D C10D 3.2(8)
O22D C23D N24D N25D 3.7(10)
C16D C23D N24D N25D -177.6(6)
C27D C26D N25D N24D -178.1(5)
C27D C26D N25D Cu1 4.3(7)
C23D N24D N25D C26D 176.8(7)
C23D N24D N25D Cu1 -5.5(7)
N9D C10D O11D Cu4 -3.5(8)
C12D C10D O11D Cu4 176.7(3)
N24D C23D O22D Cu1 -0.2(9)
C16D C23D O22D Cu1 -179.0(5)
C15D C14D S18D O19D -79.3(8)
C13D C14D S18D O19D 96.5(8)
C15D C14D S18D O20D 155.4(7)
C13D C14D S18D O20D -28.9(8)
C15D C14D S18D O21D 39.5(8)
C13D C14D S18D O21D -144.8(7)
C6E N1E C2E C3E -0.8(7)
Cu5 N1E C2E C3E 169.2(6)
N1E C2E C3E C4E 1.3(9)
C2E C3E C4E C5E -0.7(13)
C3E C4E C5E C6E -0.3(14)
C2E N1E C6E C5E -0.2(11)
Cu5 N1E C6E C5E -171.9(7)
C2E N1E C6E C7E 176.0(6)
Cu5 N1E C6E C7E 4.3(9)
C4E C5E C6E N1E 0.7(13)
C4E C5E C6E C7E -175.1(9)
N1E C6E C7E N8E -5.0(13)
C5E C6E C7E N8E 171.1(9)
O11E C10E C12E C17E -10.3(7)
N9E C10E C12E C17E 172.9(8)
O11E C10E C12E C13E 171.9(7)
N9E C10E C12E C13E -4.9(7)
C17E C12E C13E C14E 1.6(8)
C10E C12E C13E C14E 179.4(6)
C12E C13E C14E C15E 1.8(12)
C12E C13E C14E S18E 179.8(5)
C13E C14E C15E C16E -3.2(14)
S18E C14E C15E C16E 178.9(7)
C14E C15E C16E C17E 1.1(13)
C14E C15E C16E C23E 177.6(8)
C13E C12E C17E C16E -3.8(9)
C10E C12E C17E C16E 178.3(6)
C15E C16E C17E C12E 2.5(11)
C23E C16E C17E C12E -174.3(7)
C17E C16E C23E O22E 8.9(12)
C15E C16E C23E O22E -167.8(8)
C17E C16E C23E N24E -172.7(7)
C15E C16E C23E N24E 10.6(13)
N25E C26E C27E N32E -3.6(10)
N25E C26E C27E C28E 176.1(10)
N32E C27E C28E C29E 0.1(14)
C26E C27E C28E C29E -179.5(10)
C27E C28E C29E C30E -2(2)
C28E C29E C30E C31E 1(2)
C29E C30E C31E N32E 0(2)
C30E C31E N32E C27E -2(2)
C30E C31E N32E Cu6 178.3(10)
C28E C27E N32E C31E 1.6(15)
C26E C27E N32E C31E -178.8(9)
C28E C27E N32E Cu6 -178.5(7)
C26E C27E N32E Cu6 1.1(7)
C6E C7E N8E N9E -177.0(8)
C6E C7E N8E Cu5 3.1(12)
O11E C10E N9E N8E 2.3(12)
C12E C10E N9E N8E 178.9(6)
C7E N8E N9E C10E 170.0(9)
Cu5 N8E N9E C10E -10.2(10)
O22E C23E N24E N25E 1.2(13)
C16E C23E N24E N25E -177.2(7)
C27E C26E N25E N24E -180.0(7)
C27E C26E N25E Cu6 4.5(11)
C23E N24E N25E C26E 178.3(9)
C23E N24E N25E Cu6 -6.1(11)
N9E C10E O11E Cu5 5.4(10)
C12E C10E O11E Cu5 -171.2(3)
N24E C23E O22E Cu6 3.5(10)
C16E C23E O22E Cu6 -178.1(6)
C15E C14E S18E O21E -115.8(10)
C13E C14E S18E O21E 66.2(10)
C15E C14E S18E O19E 115.9(11)
C13E C14E S18E O19E -62.1(10)
C15E C14E S18E O20E 3.2(12)
C13E C14E S18E O20E -174.8(10)
C6F N1F C2F C3F -0.1(8)
Cu6 N1F C2F C3F -179.7(7)
N1F C2F C3F C4F -1.5(10)
C2F C3F C4F C5F 1.8(16)
C3F C4F C5F C6F -0.6(19)
C2F N1F C6F C5F 1.4(14)
Cu6 N1F C6F C5F -179.0(10)
C2F N1F C6F C7F -177.5(8)
Cu6 N1F C6F C7F 2.1(12)
C4F C5F C6F N1F -1.0(18)
C4F C5F C6F C7F 177.7(12)
N1F C6F C7F N8F -0.4(17)
C5F C6F C7F N8F -179.2(12)
O11F C10F C12F C13F -165.2(7)
N9F C10F C12F C13F 15.6(8)
O11F C10F C12F C17F 15.1(8)
N9F C10F C12F C17F -164.1(9)
C17F C12F C13F C14F -1.2(8)
C10F C12F C13F C14F 179.1(6)
C12F C13F C14F C15F 1.2(12)
C12F C13F C14F S18F 179.3(5)
C13F C14F C15F C16F -1.2(14)
S18F C14F C15F C16F -179.4(7)
C14F C15F C16F C17F 1.1(13)
C14F C15F C16F C23F 179.9(8)
C13F C12F C17F C16F 1.2(10)
C10F C12F C17F C16F -179.1(6)
C15F C16F C17F C12F -1.2(12)
C23F C16F C17F C12F 180.0(7)
C15F C16F C23F O22F 173.6(8)
C17F C16F C23F O22F -7.5(12)
C15F C16F C23F N24F -3.9(12)
C17F C16F C23F N24F 174.9(7)
N25F C26F C27F N32F -9.6(8)
N25F C26F C27F C28F 171.8(8)
N32F C27F C28F C29F 4.3(11)
C26F C27F C28F C29F -177.2(7)
C27F C28F C29F C30F -2.3(15)
C28F C29F C30F C31F 0.0(18)
C29F C30F C31F N32F 0.6(19)
C30F C31F N32F C27F 1.2(16)
C30F C31F N32F Cu7 168.5(8)
C28F C27F N32F C31F -3.7(12)
C26F C27F N32F C31F 177.7(7)
C28F C27F N32F Cu7 -173.4(5)
C26F C27F N32F Cu7 8.0(6)
C6F C7F N8F N9F 175.8(10)
C6F C7F N8F Cu6 -1.9(17)
O11F C10F N9F N8F 0.1(14)
C12F C10F N9F N8F 179.2(7)
C7F N8F N9F C10F -177.3(12)
Cu6 N8F N9F C10F 0.5(12)
O22F C23F N24F N25F 3.4(11)
C16F C23F N24F N25F -179.1(7)
C27F C26F N25F N24F -175.4(6)
C27F C26F N25F Cu7 6.0(9)
C23F N24F N25F C26F 173.3(7)
C23F N24F N25F Cu7 -8.2(9)
N9F C10F O11F Cu6 -0.6(12)
C12F C10F O11F Cu6 -179.7(4)
N24F C23F O22F Cu7 1.9(9)
C16F C23F O22F Cu7 -175.5(6)
C15F C14F S18F O20F 164.8(8)
C13F C14F S18F O20F -13.4(9)
C15F C14F S18F O19F -76.2(9)
C13F C14F S18F O19F 105.6(8)
C15F C14F S18F O21F 43.0(9)
C13F C14F S18F O21F -135.2(8)
C6G N1G C2G C3G -0.3(8)
Cu7 N1G C2G C3G -179.3(8)
N1G C2G C3G C4G 0.2(10)
C2G C3G C4G C5G -0.2(17)
C3G C4G C5G C6G 0(2)
C2G N1G C6G C5G 0.4(14)
Cu7 N1G C6G C5G 179.5(9)
C2G N1G C6G C7G 177.9(8)
Cu7 N1G C6G C7G -3.0(11)
C4G C5G C6G N1G -0.3(18)
C4G C5G C6G C7G -177.5(12)
N1G C6G C7G N8G 1.3(15)
C5G C6G C7G N8G 178.6(11)
O11G C10G C12G C13G -163.8(7)
N9G C10G C12G C13G 9.8(7)
O11G C10G C12G C17G 15.5(7)
N9G C10G C12G C17G -170.8(7)
C17G C12G C13G C14G -0.4(9)
C10G C12G C13G C14G 179.0(6)
C12G C13G C14G C15G 2.3(12)
C12G C13G C14G S18G -175.8(5)
C13G C14G C15G C16G -2.2(14)
S18G C14G C15G C16G 176.0(7)
C14G C15G C16G C17G 0.2(13)
C14G C15G C16G C23G -176.8(8)
C15G C16G C17G C12G 1.8(11)
C23G C16G C17G C12G 178.7(6)
C13G C12G C17G C16G -1.7(9)
C10G C12G C17G C16G 178.9(6)
C17G C16G C23G O22G -13.4(11)
C15G C16G C23G O22G 163.5(7)
C17G C16G C23G N24G 168.2(7)
C15G C16G C23G N24G -14.9(11)
N25G C26G C27G N32G -0.5(7)
N25G C26G C27G C28G 178.1(7)
N32G C27G C28G C29G -0.4(10)
C26G C27G C28G C29G -179.0(7)
C27G C28G C29G C30G -5.0(15)
C28G C29G C30G C31G 5.3(18)
C29G C30G C31G N32G -0.1(17)
C30G C31G N32G C27G -5.2(13)
C30G C31G N32G Cu8 173.6(8)
C28G C27G N32G C31G 5.5(10)
C26G C27G N32G C31G -175.9(6)
C28G C27G N32G Cu8 -173.5(5)
C26G C27G N32G Cu8 5.1(6)
C6G C7G N8G N9G -179.6(9)
C6G C7G N8G Cu7 1.3(13)
O11G C10G N9G N8G -5.5(11)
C12G C10G N9G N8G -178.4(5)
C7G N8G N9G C10G 179.7(9)
Cu7 N8G N9G C10G -1.2(9)
O22G C23G N24G N25G -2.4(11)
C16G C23G N24G N25G 175.9(6)
C27G C26G N25G N24G 174.3(5)
C27G C26G N25G Cu8 -5.2(8)
C23G N24G N25G C26G -176.8(7)
C23G N24G N25G Cu8 2.7(8)
N9G C10G O11G Cu7 8.9(10)
C12G C10G O11G Cu7 -178.1(3)
N24G C23G O22G Cu8 1.1(9)
C16G C23G O22G Cu8 -177.1(5)
C15G C14G S18G O20G 169.4(9)
C13G C14G S18G O20G -12.4(11)
C15G C14G S18G O19G -65.1(10)
C13G C14G S18G O19G 113.1(10)
C15G C14G S18G O21G 51.6(10)
C13G C14G S18G O21G -130.2(9)
C6H N1H C2H C3H 0.2(6)
Cu8 N1H C2H C3H 179.2(5)
N1H C2H C3H C4H -0.6(8)
C2H C3H C4H C5H 0.9(12)
C3H C4H C5H C6H -0.9(13)
C2H N1H C6H C5H -0.2(9)
Cu8 N1H C6H C5H -179.4(6)
C2H N1H C6H C7H -179.5(5)
Cu8 N1H C6H C7H 1.4(7)
C4H C5H C6H N1H 0.5(12)
C4H C5H C6H C7H 179.7(8)
N1H C6H C7H N8H 0.3(10)
C5H C6H C7H N8H -179.0(7)
O11H C10H C12H C17H -6.3(6)
N9H C10H C12H C17H 175.5(6)
O11H C10H C12H C13H 174.5(6)
N9H C10H C12H C13H -3.7(6)
C17H C12H C13H C14H 2.0(7)
C10H C12H C13H C14H -178.7(6)
C12H C13H C14H C15H -1.9(11)
C12H C13H C14H S18H 177.9(5)
C13H C14H C15H C16H 1.3(12)
S18H C14H C15H C16H -178.5(6)
C14H C15H C16H C17H -0.9(11)
C14H C15H C16H C23H 178.3(7)
C15H C16H C17H C12H 1.2(11)
C23H C16H C17H C12H -178.1(6)
C13H C12H C17H C16H -1.7(9)
C10H C12H C17H C16H 179.0(6)
C17H C16H C23H O22H 7.7(11)
C15H C16H C23H O22H -171.6(8)
C17H C16H C23H N24H -173.8(7)
C15H C16H C23H N24H 6.9(12)
N25H C26H C27H N32H -2.5(9)
N25H C26H C27H C28H 177.9(9)
N32H C27H C28H C29H -0.2(12)
C26H C27H C28H C29H 179.3(8)
C27H C28H C29H C30H 0.9(17)
C28H C29H C30H C31H -1(2)
C29H C30H C31H N32H 1(2)
C30H C31H N32H C27H -0.3(17)
C30H C31H N32H Cu5 177.8(9)
C28H C27H N32H C31H -0.1(12)
C26H C27H N32H C31H -179.6(8)
C28H C27H N32H Cu5 -178.5(6)
C26H C27H N32H Cu5 1.9(6)
C6H C7H N8H N9H 178.9(6)
C6H C7H N8H Cu8 -2.1(9)
O11H C10H N9H N8H -0.6(9)
C12H C10H N9H N8H 177.4(4)
C7H N8H N9H C10H -178.7(6)
Cu8 N8H N9H C10H 2.4(8)
O22H C23H N24H N25H -0.6(12)
C16H C23H N24H N25H -179.0(7)
C27H C26H N25H N24H -179.0(7)
C27H C26H N25H Cu5 1.7(10)
C23H N24H N25H C26H 179.6(8)
C23H N24H N25H Cu5 -1.1(9)
N9H C10H O11H Cu8 -1.1(8)
C12H C10H O11H Cu8 -179.0(3)
N24H C23H O22H Cu5 1.8(11)
C16H C23H O22H Cu5 -179.8(5)
C15H C14H S18H O21H 54.5(9)
C13H C14H S18H O21H -125.3(8)
C15H C14H S18H O20H 176.2(8)
C13H C14H S18H O20H -3.6(9)
C15H C14H S18H O19H -66.3(9)
C13H C14H S18H O19H 113.8(8)
C6I N1I C2I C3I 0.9(8)
Cu9 N1I C2I C3I -176.3(8)
N1I C2I C3I C4I 1.7(11)
C2I C3I C4I C5I -4.0(19)
C3I C4I C5I C6I 4(2)
C2I N1I C6I C5I -1.1(16)
Cu9 N1I C6I C5I 176.7(11)
C2I N1I C6I C7I 179.7(8)
Cu9 N1I C6I C7I -2.5(12)
C4I C5I C6I N1I -1(2)
C4I C5I C6I C7I 177.9(13)
N1I C6I C7I N8I -2.5(17)
C5I C6I C7I N8I 178.3(12)
O11I C10I C12I C13I -163.0(9)
N9I C10I C12I C13I 12.1(9)
O11I C10I C12I C17I 17.7(10)
N9I C10I C12I C17I -167.1(10)
C17I C12I C13I C14I -1.0(10)
C10I C12I C13I C14I 179.7(8)
C12I C13I C14I C15I -2.3(16)
C12I C13I C14I S18I -179.7(7)
C13I C14I C15I C16I 4(2)
S18I C14I C15I C16I -178.2(10)
C14I C15I C16I C17I -3.2(18)
C14I C15I C16I C23I 176.1(11)
C15I C16I C17I C12I -0.1(15)
C23I C16I C17I C12I -179.4(8)
C13I C12I C17I C16I 2.1(11)
C10I C12I C17I C16I -178.6(7)
C17I C16I C23I O22I 150.9(11)
C15I C16I C23I O22I -28.4(15)
C17I C16I C23I N24I -24.9(15)
C15I C16I C23I N24I 155.8(10)
N25I C26I C27I N32I 3.0(10)
N25I C26I C27I C28I -177.8(10)
N32I C27I C28I C29I -1.5(11)
C26I C27I C28I C29I 179.3(7)
C27I C28I C29I C30I 0.8(13)
C28I C29I C30I C31I -1.2(15)
C29I C30I C31I N32I 2.5(18)
C30I C31I N32I C27I -3.1(17)
C30I C31I N32I Cu10 -178.7(9)
C28I C27I N32I C31I 2.7(13)
C26I C27I N32I C31I -178.1(8)
C28I C27I N32I Cu10 179.2(6)
C26I C27I N32I Cu10 -1.6(8)
C6I C7I N8I N9I -176.6(10)
C6I C7I N8I Cu9 7.2(15)
O11I C10I N9I N8I 1.9(17)
C12I C10I N9I N8I -173.2(8)
C7I N8I N9I C10I -176.4(11)
Cu9 N8I N9I C10I -0.1(14)
O22I C23I N24I N25I 1.3(17)
C16I C23I N24I N25I 176.9(9)
C27I C26I N25I N24I 177.6(7)
C27I C26I N25I Cu10 -2.7(11)
C23I N24I N25I C26I 15.2(16)
C23I N24I N25I Cu10 -164.5(8)
N9I C10I O11I Cu9 -2.4(13)
C12I C10I O11I Cu9 172.6(5)
C15I C14I S18I O21I 146.1(14)
C13I C14I S18I O21I -36.4(15)
C15I C14I S18I O19I 24.3(15)
C13I C14I S18I O19I -158.3(12)
C15I C14I S18I O20I -94.8(15)
C13I C14I S18I O20I 82.6(14)
C6J N1J C2J C3J -0.1(8)
Cu10 N1J C2J C3J 178.7(8)
N1J C2J C3J C4J 0.3(10)
C2J C3J C4J C5J -0.3(16)
C3J C4J C5J C6J 0.2(18)
C2J N1J C6J C5J -0.1(14)
Cu10 N1J C6J C5J -179.1(9)
C2J N1J C6J C7J -179.8(8)
Cu10 N1J C6J C7J 1.2(13)
C4J C5J C6J N1J 0.0(17)
C4J C5J C6J C7J 179.7(11)
N1J C6J C7J N8J 0.5(16)
C5J C6J C7J N8J -179.2(10)
O11J C10J C12J C17J 149.7(10)
N9J C10J C12J C17J -20.1(9)
O11J C10J C12J C13J -31.9(9)
N9J C10J C12J C13J 158.3(8)
C17J C12J C13J C14J -1.6(8)
C10J C12J C13J C14J 179.9(6)
C12J C13J C14J C15J -0.7(12)
C12J C13J C14J S18J -178.7(5)
C13J C14J C15J C16J 1.6(14)
S18J C14J C15J C16J 179.6(7)
C14J C15J C16J C17J -0.1(13)
C14J C15J C16J C23J 179.9(8)
C15J C16J C17J C12J -2.4(13)
C23J C16J C17J C12J 177.6(7)
C13J C12J C17J C16J 3.1(10)
C10J C12J C17J C16J -178.4(6)
C17J C16J C23J O22J 5.7(13)
C15J C16J C23J O22J -174.3(9)
C17J C16J C23J N24J -173.4(8)
C15J C16J C23J N24J 6.6(14)
N25J C26J C27J N32J 4.5(8)
N25J C26J C27J C28J -175.9(8)
N32J C27J C28J C29J -2.2(10)
C26J C27J C28J C29J 178.3(7)
C27J C28J C29J C30J 1.9(13)
C28J C29J C30J C31J -1.5(16)
C29J C30J C31J N32J 1.5(16)
C30J C31J N32J C27J -1.7(14)
C30J C31J N32J Cu11 -177.1(7)
C28J C27J N32J C31J 2.1(11)
C26J C27J N32J C31J -178.4(7)
C28J C27J N32J Cu11 178.4(5)
C26J C27J N32J Cu11 -2.1(6)
C6J C7J N8J N9J 178.9(9)
C6J C7J N8J Cu10 -2.0(13)
O11J C10J N9J N8J 2.8(17)
C12J C10J N9J N8J 172.0(8)
C7J N8J N9J C10J 17.4(16)
Cu10 N8J N9J C10J -161.6(8)
O22J C23J N24J N25J -0.9(14)
C16J C23J N24J N25J 178.2(8)
C27J C26J N25J N24J 174.5(7)
C27J C26J N25J Cu11 -4.9(9)
C23J N24J N25J C26J -178.3(8)
C23J N24J N25J Cu11 1.1(11)
N24J C23J O22J Cu11 0.2(11)
C16J C23J O22J Cu11 -178.9(6)
C15J C14J S18J O20J 129.9(11)
C13J C14J S18J O20J -52.0(11)
C15J C14J S18J O19J -107.0(10)
C13J C14J S18J O19J 71.1(11)
C15J C14J S18J O21J 13.0(11)
C13J C14J S18J O21J -168.9(9)
C6K N1K C2K C3K -1.7(7)
Cu11 N1K C2K C3K -179.0(6)
N1K C2K C3K C4K 1.1(8)
C2K C3K C4K C5K -1.3(13)
C3K C4K C5K C6K 2.1(14)
C2K N1K C6K C5K 2.6(11)
Cu11 N1K C6K C5K -179.6(7)
C2K N1K C6K C7K 175.9(6)
Cu11 N1K C6K C7K -6.3(8)
C4K C5K C6K N1K -2.8(14)
C4K C5K C6K C7K -175.4(9)
N1K C6K C7K N8K 1.2(11)
C5K C6K C7K N8K 174.3(8)
O11K C10K C12K C17K -3.5(7)
N9K C10K C12K C17K 172.4(7)
O11K C10K C12K C13K 175.2(6)
N9K C10K C12K C13K -8.9(7)
C17K C12K C13K C14K -1.5(8)
C10K C12K C13K C14K 179.8(6)
C12K C13K C14K C15K 0.1(12)
C12K C13K C14K S18K 179.4(5)
C13K C14K C15K C16K 0.1(14)
S18K C14K C15K C16K -179.2(7)
C14K C15K C16K C17K 1.3(13)
C14K C15K C16K C23K -178.8(8)
C15K C16K C17K C12K -2.9(13)
C23K C16K C17K C12K 177.3(7)
C13K C12K C17K C16K 3.0(10)
C10K C12K C17K C16K -178.3(6)
C17K C16K C23K O22K -3.4(13)
C15K C16K C23K O22K 176.8(8)
C17K C16K C23K N24K 175.2(9)
C15K C16K C23K N24K -4.6(14)
N25K C26K C27K N32K 1.7(10)
N25K C26K C27K C28K -179.2(11)
N32K C27K C28K C29K -1.5(14)
C26K C27K C28K C29K 179.5(10)
C27K C28K C29K C30K 0.7(18)
C28K C29K C30K C31K -1(2)
C29K C30K C31K N32K 3(2)
C30K C31K N32K C27K -3.9(17)
C30K C31K N32K Cu12 177.6(9)
C28K C27K N32K C31K 3.0(13)
C26K C27K N32K C31K -177.8(8)
C28K C27K N32K Cu12 -178.2(7)
C26K C27K N32K Cu12 1.0(7)
C6K C7K N8K N9K -177.8(7)
C6K C7K N8K Cu11 5.2(10)
O11K C10K N9K N8K 2.5(11)
C12K C10K N9K N8K -173.1(5)
C7K N8K N9K C10K 177.1(8)
Cu11 N8K N9K C10K -5.8(8)
O22K C23K N24K N25K 0.8(14)
C16K C23K N24K N25K -177.7(8)
C27K C26K N25K N24K 180.0(8)
C27K C26K N25K Cu12 -3.9(12)
C23K N24K N25K C26K 178.9(10)
C23K N24K N25K Cu12 2.8(12)
N9K C10K O11K Cu11 1.6(9)
C12K C10K O11K Cu11 177.2(3)
N24K C23K O22K Cu12 -3.5(12)
C16K C23K O22K Cu12 175.1(6)
C15K C14K S18K O19K 126.3(9)
C13K C14K S18K O19K -53.0(8)
C15K C14K S18K O20K 4.6(10)
C13K C14K S18K O20K -174.7(8)
C15K C14K S18K O21K -115.0(9)
C13K C14K S18K O21K 65.7(8)
C6L N1L C2L C3L -0.4(8)
Cu12 N1L C2L C3L -167.7(7)
N1L C2L C3L C4L -0.2(10)
C2L C3L C4L C5L 2.5(16)
C3L C4L C5L C6L -4.2(18)
C2L N1L C6L C5L -1.4(13)
Cu12 N1L C6L C5L 168.6(8)
C2L N1L C6L C7L 178.2(7)
Cu12 N1L C6L C7L -11.7(10)
C4L C5L C6L N1L 3.8(16)
C4L C5L C6L C7L -175.8(10)
N1L C6L C7L N8L 3.8(14)
C5L C6L C7L N8L -176.5(10)
O11L C10L C12L C17L 10.1(8)
N9L C10L C12L C17L -165.2(8)
O11L C10L C12L C13L -167.2(7)
N9L C10L C12L C13L 17.4(7)
C17L C12L C13L C14L 4.0(8)
C10L C12L C13L C14L -178.7(6)
C12L C13L C14L C15L -1.4(12)
C12L C13L C14L S18L -177.6(5)
C13L C14L C15L C16L -0.6(14)
S18L C14L C15L C16L 175.5(7)
C14L C15L C16L C17L 0.1(13)
C14L C15L C16L C23L 176.7(8)
C15L C16L C17L C12L 2.5(12)
C23L C16L C17L C12L -174.3(7)
C13L C12L C17L C16L -4.6(10)
C10L C12L C17L C16L 177.9(6)
C17L C16L C23L O22L -13.6(12)
C15L C16L C23L O22L 169.7(8)
C17L C16L C23L N24L 166.8(8)
C15L C16L C23L N24L -9.8(13)
N25L C26L C27L N32L -6.4(11)
N25L C26L C27L C28L 174.3(11)
N32L C27L C28L C29L 0.6(16)
C26L C27L C28L C29L 179.9(12)
C27L C28L C29L C30L 2(3)
C28L C29L C30L C31L -3(3)
C29L C30L C31L N32L 1(3)
C30L C31L N32L C27L 2(2)
C30L C31L N32L Cu9 178.3(13)
C28L C27L N32L C31L -2.5(17)
C26L C27L N32L C31L 178.2(11)
C28L C27L N32L Cu9 -179.9(8)
C26L C27L N32L Cu9 0.7(8)
C6L C7L N8L N9L -178.2(8)
C6L C7L N8L Cu12 8.2(13)
O11L C10L N9L N8L 4.4(12)
C12L C10L N9L N8L 179.6(6)
C7L N8L N9L C10L -175.7(8)
Cu12 N8L N9L C10L -2.1(10)
O22L C23L N24L N25L 4.3(13)
C16L C23L N24L N25L -176.2(8)
C27L C26L N25L N24L -177.3(8)
C27L C26L N25L Cu9 8.8(11)
C23L N24L N25L C26L 179.2(10)
C23L N24L N25L Cu9 -7.0(11)
N9L C10L O11L Cu12 -4.2(10)
C12L C10L O11L Cu12 -179.2(4)
N24L C23L O22L Cu9 0.2(11)
C16L C23L O22L Cu9 -179.3(6)
C15L C14L S18L O21L 39.7(10)
C13L C14L S18L O21L -144.0(7)
C15L C14L S18L O19L -78.2(9)
C13L C14L S18L O19L 98.1(8)
C15L C14L S18L O20L 160.1(9)
C13L C14L S18L O20L -23.6(9)
C6M N1M C2M C3M -1.8(8)
Cu13 N1M C2M C3M 173.8(7)
N1M C2M C3M C4M -1.2(10)
C2M C3M C4M C5M 3.8(17)
C3M C4M C5M C6M -3.3(18)
C2M N1M C6M C5M 2.2(13)
Cu13 N1M C6M C5M -174.3(8)
C2M N1M C6M C7M 176.0(7)
Cu13 N1M C6M C7M -0.5(11)
C4M C5M C6M N1M 0.3(16)
C4M C5M C6M C7M -173.1(10)
N1M C6M C7M N8M -1.4(15)
C5M C6M C7M N8M 172.4(10)
O11M C10M C12M C17M -3.6(8)
N9M C10M C12M C17M 175.1(8)
O11M C10M C12M C13M 176.5(8)
N9M C10M C12M C13M -4.8(7)
C17M C12M C13M C14M 0.5(8)
C10M C12M C13M C14M -179.6(6)
C12M C13M C14M C15M 0.4(10)
C12M C13M C14M S18M -178.1(4)
C13M C14M C15M C16M -1.9(12)
S18M C14M C15M C16M 176.7(6)
C14M C15M C16M C17M 2.4(12)
C14M C15M C16M C23M -178.2(8)
C15M C16M C17M C12M -1.5(12)
C23M C16M C17M C12M 179.0(7)
C13M C12M C17M C16M 0.1(10)
C10M C12M C17M C16M -179.8(6)
C17M C16M C23M O22M 13.8(12)
C15M C16M C23M O22M -165.6(8)
C17M C16M C23M N24M -164.3(7)
C15M C16M C23M N24M 16.2(12)
N25M C26M C27M N32M 3.0(8)
N25M C26M C27M C28M -177.4(7)
N32M C27M C28M C29M -2.2(11)
C26M C27M C28M C29M 178.3(8)
C27M C28M C29M C30M 2.1(16)
C28M C29M C30M C31M -2(2)
C29M C30M C31M N32M 2(2)
C30M C31M N32M C27M -2.1(18)
C30M C31M N32M Cu14 -177.9(10)
C28M C27M N32M C31M 2.2(12)
C26M C27M N32M C31M -178.3(8)
C28M C27M N32M Cu14 178.8(5)
C26M C27M N32M Cu14 -1.6(6)
C6M C7M N8M N9M -178.8(9)
C6M C7M N8M Cu13 2.9(13)
O11M C10M N9M N8M 1.3(13)
C12M C10M N9M N8M -177.3(6)
C7M N8M N9M C10M 176.2(9)
Cu13 N8M N9M C10M -5.4(11)
O22M C23M N24M N25M 0.4(12)
C16M C23M N24M N25M 178.6(6)
C27M C26M N25M N24M 176.7(5)
C27M C26M N25M Cu14 -3.1(8)
C23M N24M N25M C26M 176.4(7)
C23M N24M N25M Cu14 -3.8(9)
N9M C10M O11M Cu13 2.5(11)
C12M C10M O11M Cu13 -178.9(4)
N24M C23M O22M Cu14 2.4(10)
C16M C23M O22M Cu14 -175.6(6)
C15M C14M S18M O20M -164.7(7)
C13M C14M S18M O20M 13.9(7)
C15M C14M S18M O21M 76.8(8)
C13M C14M S18M O21M -104.6(7)
C15M C14M S18M O19M -43.1(7)
C13M C14M S18M O19M 135.5(6)
C6N N1N C2N C3N 0.1(9)
Cu14 N1N C2N C3N 179.4(8)
N1N C2N C3N C4N -0.9(11)
C2N C3N C4N C5N 0(2)
C3N C4N C5N C6N 2(2)
C2N N1N C6N C5N 1.6(16)
Cu14 N1N C6N C5N -177.8(11)
C2N N1N C6N C7N -177.3(9)
Cu14 N1N C6N C7N 3.2(13)
C4N C5N C6N N1N -3(2)
C4N C5N C6N C7N 176.4(14)
N1N C6N C7N N8N -1.7(16)
C5N C6N C7N N8N 179.4(13)
O11N C10N C12N C17N 6.6(7)
N9N C10N C12N C17N -176.9(8)
O11N C10N C12N C13N -174.9(7)
N9N C10N C12N C13N 1.7(7)
C17N C12N C13N C14N -1.0(8)
C10N C12N C13N C14N -179.5(6)
C12N C13N C14N C15N -0.6(11)
C12N C13N C14N S18N -178.2(5)
C13N C14N C15N C16N 1.1(14)
S18N C14N C15N C16N 178.8(7)
C14N C15N C16N C17N 0.0(13)
C14N C15N C16N C23N -177.4(8)
C15N C16N C17N C12N -1.7(12)
C23N C16N C17N C12N 175.9(7)
C13N C12N C17N C16N 2.2(10)
C10N C12N C17N C16N -179.3(6)
C17N C16N C23N O22N -1.0(13)
C15N C16N C23N O22N 176.4(9)
C17N C16N C23N N24N 179.2(8)
C15N C16N C23N N24N -3.4(13)
N25N C26N C27N N32N -2.3(8)
N25N C26N C27N C28N 178.8(8)
N32N C27N C28N C29N 2.7(10)
C26N C27N C28N C29N -178.6(7)
C27N C28N C29N C30N -1.7(13)
C28N C29N C30N C31N 1.6(14)
C29N C30N C31N N32N -2.5(14)
C30N C31N N32N C27N 3.3(12)
C30N C31N N32N Cu15 -178.5(7)
C28N C27N N32N C31N -3.4(10)
C26N C27N N32N C31N 177.7(6)
C28N C27N N32N Cu15 178.1(5)
C26N C27N N32N Cu15 -0.7(6)
C6N C7N N8N N9N 177.6(10)
C6N C7N N8N Cu14 -0.9(14)
O11N C10N N9N N8N -1.6(12)
C12N C10N N9N N8N -177.8(6)
C7N N8N N9N C10N -178.1(10)
Cu14 N8N N9N C10N 0.4(10)
O22N C23N N24N N25N -1.7(13)
C16N C23N N24N N25N 178.1(8)
C27N C26N N25N N24N -175.2(7)
C27N C26N N25N Cu15 4.6(9)
C23N N24N N25N C26N 177.2(8)
C23N N24N N25N Cu15 -2.6(11)
N9N C10N O11N Cu14 1.9(10)
C12N C10N O11N Cu14 178.1(3)
N24N C23N O22N Cu15 4.4(11)
C16N C23N O22N Cu15 -175.4(6)
C13N C14N S18N O21N -125.1(8)
C15N C14N S18N O21N 57.2(10)
C13N C14N S18N O19N 112.8(8)
C15N C14N S18N O19N -65.0(9)
C13N C14N S18N O20N -5.1(9)
C15N C14N S18N O20N 177.2(8)
C6O N1O C2O C3O 0.6(8)
Cu15 N1O C2O C3O -175.6(8)
N1O C2O C3O C4O -1.5(11)
C2O C3O C4O C5O 1.2(19)
C3O C4O C5O C6O 0(2)
C2O N1O C6O C5O 0.6(15)
Cu15 N1O C6O C5O 177.5(10)
C2O N1O C6O C7O -175.6(8)
Cu15 N1O C6O C7O 1.3(11)
C4O C5O C6O N1O -1(2)
C4O C5O C6O C7O 174.9(12)
N1O C6O C7O N8O 1.6(14)
C5O C6O C7O N8O -174.5(11)
O11O C10O C12O C17O 11.1(7)
N9O C10O C12O C17O -173.0(7)
O11O C10O C12O C13O -168.4(7)
N9O C10O C12O C13O 7.4(7)
C17O C12O C13O C14O 0.1(8)
C10O C12O C13O C14O 179.7(5)
C12O C13O C14O C15O 0.6(10)
C12O C13O C14O S18O -176.9(4)
C13O C14O C15O C16O -1.4(12)
S18O C14O C15O C16O 176.1(6)
C14O C15O C16O C17O 1.4(12)
C14O C15O C16O C23O -177.8(7)
C15O C16O C17O C12O -0.7(12)
C23O C16O C17O C12O 178.5(7)
C13O C12O C17O C16O -0.1(10)
C10O C12O C17O C16O -179.7(6)
C17O C16O C23O O22O -10.3(12)
C15O C16O C23O O22O 168.9(8)
C17O C16O C23O N24O 173.8(8)
C15O C16O C23O N24O -7.0(12)
N25O C26O C27O N32O 1.5(8)
N25O C26O C27O C28O -179.7(8)
N32O C27O C28O C29O -2.1(11)
C26O C27O C28O C29O 179.2(7)
C27O C28O C29O C30O 0.5(14)
C28O C29O C30O C31O -0.7(16)
C29O C30O C31O N32O 2.7(16)
C30O C31O N32O C27O -4.3(14)
C30O C31O N32O Cu16 175.3(7)
C28O C27O N32O C31O 4.0(11)
C26O C27O N32O C31O -177.2(7)
C28O C27O N32O Cu16 -175.7(5)
C26O C27O N32O Cu16 3.2(6)
C6O C7O N8O N9O 178.3(8)
C6O C7O N8O Cu15 -4.1(13)
O11O C10O N9O N8O -2.8(11)
C12O C10O N9O N8O -178.5(5)
C7O N8O N9O C10O 177.6(8)
Cu15 N8O N9O C10O 0.0(9)
O22O C23O N24O N25O 0.1(12)
C16O C23O N24O N25O 175.6(7)
C27O C26O N25O N24O 175.0(6)
C27O C26O N25O Cu16 -6.0(9)
C23O N24O N25O C26O 179.8(8)
C23O N24O N25O Cu16 0.7(9)
N9O C10O O11O Cu15 4.0(9)
C12O C10O O11O Cu15 179.6(3)
N24O C23O O22O Cu16 -0.8(11)
C16O C23O O22O Cu16 -176.2(6)
C15O C14O S18O O21O -154.8(7)
C13O C14O S18O O21O 22.8(8)
C15O C14O S18O O19O 83.2(8)
C13O C14O S18O O19O -99.3(7)
C15O C14O S18O O20O -34.9(8)
C13O C14O S18O O20O 142.7(6)
C6P N1P C2P C3P -0.2(7)
Cu16 N1P C2P C3P 178.9(6)
N1P C2P C3P C4P -1.8(9)
C2P C3P C4P C5P 2.0(14)
C3P C4P C5P C6P -0.4(15)
C2P N1P C6P C5P 1.8(11)
Cu16 N1P C6P C5P -177.4(7)
C2P N1P C6P C7P -176.6(6)
Cu16 N1P C6P C7P 4.2(9)
C4P C5P C6P N1P -1.6(14)
C4P C5P C6P C7P 176.8(9)
N1P C6P C7P N8P 0.2(11)
C5P C6P C7P N8P -178.3(8)
O11P C10P C12P C17P -5.6(7)
N9P C10P C12P C17P 176.5(8)
O11P C10P C12P C13P 174.3(7)
N9P C10P C12P C13P -3.6(7)
C17P C12P C13P C14P 0.5(9)
C10P C12P C13P C14P -179.4(7)
C12P C13P C14P C15P 0.0(12)
C12P C13P C14P S18P 174.4(5)
C13P C14P C15P C16P -0.4(15)
S18P C14P C15P C16P -175.0(7)
C14P C15P C16P C17P 0.3(14)
C14P C15P C16P C23P -179.5(9)
C13P C12P C17P C16P -0.6(10)
C10P C12P C17P C16P 179.3(6)
C15P C16P C17P C12P 0.2(13)
C23P C16P C17P C12P -180.0(7)
C15P C16P C23P O22P -171.5(9)
C17P C16P C23P O22P 8.7(12)
C15P C16P C23P N24P 8.2(14)
C17P C16P C23P N24P -171.6(9)
N25P C26P C27P N32P -1.5(11)
N25P C26P C27P C28P 178.7(12)
N32P C27P C28P C29P -0.4(16)
C26P C27P C28P C29P 179.5(11)
C27P C28P C29P C30P 1(2)
C28P C29P C30P C31P 0(3)
C29P C30P C31P N32P -2(3)
C30P C31P N32P C27P 2(2)
C30P C31P N32P Cu13 178.4(12)
C26P C27P N32P C31P 179.2(10)
C28P C27P N32P C31P -0.9(15)
C26P C27P N32P Cu13 2.2(8)
C28P C27P N32P Cu13 -177.9(8)
C6P C7P N8P N9P 177.1(7)
C6P C7P N8P Cu16 -5.2(10)
O11P C10P N9P N8P -2.8(11)
C12P C10P N9P N8P 175.1(5)
C7P N8P N9P C10P -176.9(7)
Cu16 N8P N9P C10P 5.5(9)
O22P C23P N24P N25P -2.8(14)
C16P C23P N24P N25P 177.5(8)
C27P C26P N25P N24P 178.8(9)
C27P C26P N25P Cu13 -0.1(13)
C23P N24P N25P C26P 178.9(11)
C23P N24P N25P Cu13 -2.3(11)
N9P C10P O11P Cu16 -0.8(10)
C12P C10P O11P Cu16 -178.6(3)
N24P C23P O22P Cu13 6.1(12)
C16P C23P O22P Cu13 -174.1(6)
C13P C14P S18P O20P -73.6(9)
C15P C14P S18P O20P 100.9(10)
C13P C14P S18P O19P 46.7(10)
C15P C14P S18P O19P -138.9(9)
C13P C14P S18P O21P 167.8(8)
C15P C14P S18P O21P -17.7(11)
O1S C1S N1S C2S -0.1
O1S C1S N1S C3S 179.8
O1T C1T N1T C2T -0.1
O1T C1T N1T C3T 179.8
O2T C4T N2T C5T -0.1
O2T C4T N2T C6T 179.8
O1U C1U N1U C2U -0.1
O1U C1U N1U C3U 179.8
O2U C4U N2U C5U -0.1
O2U C4U N2U C6U 179.8
